data_1575757
loop_
_publ_author_name
'Xu, Xiang'
'Du, Ronghuan'
'Sun, Luyang'
'Yang, Dawei'
'Wang, Baomin'
'Qu, Jingping'

_publ_section_title
;
 A bioinspired hetero-binuclear iron-molybdenum complex supported by
 tridentate sulfur donors and its catalytic activity toward hydrazine
 disproportionation.
;
_journal_issue 39
_journal_name_full 'Dalton transactions (Cambridge, England : 2003)'
_journal_page_first 14862
_journal_page_last 14867
_journal_paper_doi 10.1039/d5dt01575h
_journal_volume 54
_journal_year 2025
_chemical_formula_moiety '0.856(C24 H38 Br Fe Mo S3), C24 H20 B, 0.5(C6.909 H10.939 Br0.198 Fe0.288 Mo0.288 S0.864)'
_chemical_formula_sum 'C48 H58 B Br Fe Mo S3'
_chemical_formula_weight 973.63
_space_group_crystal_system triclinic
_space_group_IT_number 2
_space_group_name_Hall '-P 1'
_space_group_name_H-M_alt 'P -1'
_atom_sites_solution_hydrogens geom
_atom_sites_solution_primary dual
_audit_creation_date 2024-12-05
_audit_creation_method
;
Olex2 1.5
(compiled 2024.02.16 svn.r378c4104 for OlexSys, GUI svn.r6928)
;
_audit_update_record
;
2024-12-05 deposited with the CCDC.	2025-09-04 downloaded from the CCDC.
;
_cell_angle_alpha 84.038(3)
_cell_angle_beta 85.377(3)
_cell_angle_gamma 82.441(3)
_cell_formula_units_Z 4
_cell_length_a 11.5965(9)
_cell_length_b 11.7420(9)
_cell_length_c 32.531(3)
_cell_measurement_reflns_used 9939
_cell_measurement_temperature 120.00
_cell_measurement_theta_max 24.81
_cell_measurement_theta_min 2.46
_cell_volume 4357.3(6)
_computing_cell_refinement 'SAINT V8.40B (?, 2016)'
_computing_data_reduction 'SAINT V8.40B (?, 2016)'
_computing_molecular_graphics 'Olex2 1.5 (Dolomanov et al., 2009)'
_computing_publication_material 'Olex2 1.5 (Dolomanov et al., 2009)'
_computing_structure_refinement 'SHELXL 2018/3 (Sheldrick, 2015)'
_computing_structure_solution 'SHELXT 2018/2 (Sheldrick, 2018)'
_diffrn_ambient_temperature 120.00
_diffrn_measured_fraction_theta_full 0.994
_diffrn_measured_fraction_theta_max 0.994
_diffrn_measurement_device_type 'CCD area detector'
_diffrn_measurement_method 'phi and omega scans'
_diffrn_radiation_monochromator graphite
_diffrn_radiation_type MoK\a
_diffrn_radiation_wavelength 0.71073
_diffrn_reflns_av_R_equivalents 0.0827
_diffrn_reflns_av_unetI/netI 0.0646
_diffrn_reflns_Laue_measured_fraction_full 0.994
_diffrn_reflns_Laue_measured_fraction_max 0.994
_diffrn_reflns_limit_h_max 13
_diffrn_reflns_limit_h_min -13
_diffrn_reflns_limit_k_max 13
_diffrn_reflns_limit_k_min -13
_diffrn_reflns_limit_l_max 38
_diffrn_reflns_limit_l_min -38
_diffrn_reflns_number 99449
_diffrn_reflns_point_group_measured_fraction_full 0.994
_diffrn_reflns_point_group_measured_fraction_max 0.994
_diffrn_reflns_theta_full 25.008
_diffrn_reflns_theta_max 25.008
_diffrn_reflns_theta_min 1.757
_diffrn_source_current 1.4
_diffrn_source_power 0.07
_diffrn_source_voltage 50.0
_exptl_absorpt_coefficient_mu 1.715
_exptl_absorpt_correction_T_max 0.7452
_exptl_absorpt_correction_T_min 0.6064
_exptl_absorpt_correction_type none
_exptl_absorpt_process_details
;
SADABS-2016/2 (Bruker,2016/2) was used for absorption correction.
wR2(int) was 0.1373 before and 0.0878 after correction.
The Ratio of minimum to maximum transmission is 0.8137.
The \l/2 correction factor is Not present.
;
_exptl_crystal_density_diffrn 1.484
_exptl_crystal_description block
_exptl_crystal_F_000 2008
_exptl_crystal_size_max 0.4
_exptl_crystal_size_mid 0.1
_exptl_crystal_size_min 0.1
_refine_diff_density_max 0.791
_refine_diff_density_min -0.969
_refine_diff_density_rms 0.091
_refine_ls_extinction_method none
_refine_ls_goodness_of_fit_ref 1.019
_refine_ls_hydrogen_treatment constr
_refine_ls_matrix_type full
_refine_ls_number_parameters 1565
_refine_ls_number_reflns 15258
_refine_ls_number_restraints 3175
_refine_ls_restrained_S_all 0.947
_refine_ls_R_factor_all 0.0689
_refine_ls_R_factor_gt 0.0475
_refine_ls_shift/su_max 0.000
_refine_ls_shift/su_mean 0.000
_refine_ls_structure_factor_coef Fsqd
_refine_ls_weighting_details 'w=1/[\s^2^(Fo^2^)+(0.0385P)^2^+10.3489P] where P=(Fo^2^+2Fc^2^)/3'
_refine_ls_weighting_scheme calc
_refine_ls_wR_factor_gt 0.1011
_refine_ls_wR_factor_ref 0.1103
_reflns_Friedel_coverage 0.000
_reflns_number_gt 11877
_reflns_number_total 15258
_reflns_threshold_expression 'I > 2\s(I)'
_cod_data_source_file d5dt01575h2.cif
_cod_data_source_block 3
_cod_depositor_comments 'Adding full bibliography for 1575754--1575757.cif.'
_cod_original_cell_volume 4357.4(6)
_cod_database_code 1575757
_shelx_shelxl_version_number 2018/3
_shelx_space_group_comment
;
The symmetry employed for this shelxl refinement is uniquely defined
by the following loop, which should always be used as a source of
symmetry information in preference to the above space-group names.
They are only intended as comments.
;
_shelx_estimated_absorpt_t_max 0.847
_shelx_estimated_absorpt_t_min 0.547
_olex2_refinement_description
;
1. Restrained distances
 Mo1-S3 \\sim Mo1A-S3A
 with sigma of 0.02
 S1-C21 \\sim S1A-C21A
 with sigma of 0.02
 S2-C24 \\sim S2A-C24A
 with sigma of 0.02
 S3-C22 \\sim S3A-C22A
 with sigma of 0.02
 S3-C23 \\sim S3A-C23A
 with sigma of 0.02
 C11-C16 \\sim C11A-C16A
 with sigma of 0.02
 C5-C10 \\sim C5A-C10A
 with sigma of 0.02
 C2-C7 \\sim C2A-C7A
 with sigma of 0.02
 C1-C6 \\sim C1A-C6A
 with sigma of 0.02
 C3-C8 \\sim C3A-C8A
 with sigma of 0.02
 C15-C20 \\sim C15A-C20A
 with sigma of 0.02
 C12-C17 \\sim C12A-C17A
 with sigma of 0.02
 C14-C19 \\sim C14A-C19A
 with sigma of 0.02
 C13-C18 \\sim C13A-C18A
 with sigma of 0.02
 C4-C9 \\sim C4A-C9A
 with sigma of 0.02
 C22-C21 \\sim C22A-C21A
 with sigma of 0.02
 C24-C23 \\sim C24A-C23A
 with sigma of 0.02
 Mo1-Br1 \\sim Mo1A-Br1
 with sigma of 0.04
 Mo1-Fe1 \\sim Mo1A-Fe1A
 with sigma of 0.04
 Mo1-S1 \\sim Mo1A-S1A
 with sigma of 0.04
 Mo1-S2 \\sim Mo1A-S2A
 with sigma of 0.04
 Mo1-C11 \\sim Mo1A-C11A
 with sigma of 0.04
 Mo1-C5 \\sim Mo1A-C5A
 with sigma of 0.04
 Mo1-C2 \\sim Mo1A-C2A
 with sigma of 0.04
 Mo1-C1 \\sim Mo1A-C1A
 with sigma of 0.04
 Mo1-C3 \\sim Mo1A-C3A
 with sigma of 0.04
 Mo1-C15 \\sim Mo1A-C15A
 with sigma of 0.04
 Mo1-C12 \\sim Mo1A-C12A
 with sigma of 0.04
 Mo1-C14 \\sim Mo1A-C14A
 with sigma of 0.04
 Mo1-C13 \\sim Mo1A-C13A
 with sigma of 0.04
 Mo1-C4 \\sim Mo1A-C4A
 with sigma of 0.04
 Mo1-C10 \\sim Mo1A-C10A
 with sigma of 0.04
 Mo1-C9 \\sim Mo1A-C9A
 with sigma of 0.04
 Mo1-C7 \\sim Mo1A-C7A
 with sigma of 0.04
 Mo1-C8 \\sim Mo1A-C8A
 with sigma of 0.04
 Mo1-C22 \\sim Mo1A-C22A
 with sigma of 0.04
 Mo1-C24 \\sim Mo1A-C24A
 with sigma of 0.04
 Mo1-C6 \\sim Mo1A-C6A
 with sigma of 0.04
 Mo1-C21 \\sim Mo1A-C21A
 with sigma of 0.04
 Mo1-C23 \\sim Mo1A-C23A
 with sigma of 0.04
 Br1-Fe1 \\sim Br1-Fe1A
 with sigma of 0.04
 Br1-S1 \\sim Br1-S1A
 with sigma of 0.04
 Br1-S2 \\sim Br1-S2A
 with sigma of 0.04
 Br1-S3 \\sim Br1-S3A
 with sigma of 0.04
 Br1-C11 \\sim Br1-C11A
 with sigma of 0.04
 Br1-C5 \\sim Br1-C5A
 with sigma of 0.04
 Br1-C2 \\sim Br1-C2A
 with sigma of 0.04
 Br1-C1 \\sim Br1-C1A
 with sigma of 0.04
 Br1-C3 \\sim Br1-C3A
 with sigma of 0.04
 Br1-C15 \\sim Br1-C15A
 with sigma of 0.04
 Br1-C12 \\sim Br1-C12A
 with sigma of 0.04
 Br1-C14 \\sim Br1-C14A
 with sigma of 0.04
 Br1-C13 \\sim Br1-C13A
 with sigma of 0.04
 Br1-C4 \\sim Br1-C4A
 with sigma of 0.04
 Fe1-S1 \\sim Fe1A-S1A
 with sigma of 0.04
 Fe1-S2 \\sim Fe1A-S2A
 with sigma of 0.04
 Fe1-S3 \\sim Fe1A-S3A
 with sigma of 0.04
 Fe1-C11 \\sim Fe1A-C11A
 with sigma of 0.04
 Fe1-C5 \\sim Fe1A-C5A
 with sigma of 0.04
 Fe1-C2 \\sim Fe1A-C2A
 with sigma of 0.04
 Fe1-C1 \\sim Fe1A-C1A
 with sigma of 0.04
 Fe1-C3 \\sim Fe1A-C3A
 with sigma of 0.04
 Fe1-C15 \\sim Fe1A-C15A
 with sigma of 0.04
 Fe1-C12 \\sim Fe1A-C12A
 with sigma of 0.04
 Fe1-C14 \\sim Fe1A-C14A
 with sigma of 0.04
 Fe1-C13 \\sim Fe1A-C13A
 with sigma of 0.04
 Fe1-C4 \\sim Fe1A-C4A
 with sigma of 0.04
 Fe1-C20 \\sim Fe1A-C20A
 with sigma of 0.04
 Fe1-C17 \\sim Fe1A-C17A
 with sigma of 0.04
 Fe1-C18 \\sim Fe1A-C18A
 with sigma of 0.04
 Fe1-C24 \\sim Fe1A-C24A
 with sigma of 0.04
 Fe1-C19 \\sim Fe1A-C19A
 with sigma of 0.04
 Fe1-C21 \\sim Fe1A-C21A
 with sigma of 0.04
 Fe1-C16 \\sim Fe1A-C16A
 with sigma of 0.04
 S1-S2 \\sim S1A-S2A
 with sigma of 0.04
 S1-S3 \\sim S1A-S3A
 with sigma of 0.04
 S1-C11 \\sim S1A-C11A
 with sigma of 0.04
 S1-C5 \\sim S1A-C5A
 with sigma of 0.04
 S1-C2 \\sim S1A-C2A
 with sigma of 0.04
 S1-C1 \\sim S1A-C1A
 with sigma of 0.04
 S1-C3 \\sim S1A-C3A
 with sigma of 0.04
 S1-C15 \\sim S1A-C15A
 with sigma of 0.04
 S1-C12 \\sim S1A-C12A
 with sigma of 0.04
 S1-C14 \\sim S1A-C14A
 with sigma of 0.04
 S1-C13 \\sim S1A-C13A
 with sigma of 0.04
 S1-C4 \\sim S1A-C4A
 with sigma of 0.04
 S1-C22 \\sim S1A-C22A
 with sigma of 0.04
 S2-S3 \\sim S2A-S3A
 with sigma of 0.04
 S2-C11 \\sim S2A-C11A
 with sigma of 0.04
 S2-C5 \\sim S2A-C5A
 with sigma of 0.04
 S2-C2 \\sim S2A-C2A
 with sigma of 0.04
 S2-C1 \\sim S2A-C1A
 with sigma of 0.04
 S2-C3 \\sim S2A-C3A
 with sigma of 0.04
 S2-C15 \\sim S2A-C15A
 with sigma of 0.04
 S2-C12 \\sim S2A-C12A
 with sigma of 0.04
 S2-C14 \\sim S2A-C14A
 with sigma of 0.04
 S2-C13 \\sim S2A-C13A
 with sigma of 0.04
 S2-C4 \\sim S2A-C4A
 with sigma of 0.04
 S2-C23 \\sim S2A-C23A
 with sigma of 0.04
 S3-C5 \\sim S3A-C5A
 with sigma of 0.04
 S3-C2 \\sim S3A-C2A
 with sigma of 0.04
 S3-C1 \\sim S3A-C1A
 with sigma of 0.04
 S3-C3 \\sim S3A-C3A
 with sigma of 0.04
 S3-C4 \\sim S3A-C4A
 with sigma of 0.04
 S3-C24 \\sim S3A-C24A
 with sigma of 0.04
 S3-C21 \\sim S3A-C21A
 with sigma of 0.04
 C11-C15 \\sim C11A-C15A
 with sigma of 0.04
 C11-C12 \\sim C11A-C12A
 with sigma of 0.04
 C11-C14 \\sim C11A-C14A
 with sigma of 0.04
 C11-C13 \\sim C11A-C13A
 with sigma of 0.04
 C11-C20 \\sim C11A-C20A
 with sigma of 0.04
 C11-C17 \\sim C11A-C17A
 with sigma of 0.04
 C5-C2 \\sim C5A-C2A
 with sigma of 0.04
 C5-C1 \\sim C5A-C1A
 with sigma of 0.04
 C5-C3 \\sim C5A-C3A
 with sigma of 0.04
 C5-C4 \\sim C5A-C4A
 with sigma of 0.04
 C5-C9 \\sim C5A-C9A
 with sigma of 0.04
 C5-C6 \\sim C5A-C6A
 with sigma of 0.04
 C2-C1 \\sim C2A-C1A
 with sigma of 0.04
 C2-C3 \\sim C2A-C3A
 with sigma of 0.04
 C2-C4 \\sim C2A-C4A
 with sigma of 0.04
 C2-C8 \\sim C2A-C8A
 with sigma of 0.04
 C2-C6 \\sim C2A-C6A
 with sigma of 0.04
 C1-C3 \\sim C1A-C3A
 with sigma of 0.04
 C1-C4 \\sim C1A-C4A
 with sigma of 0.04
 C1-C10 \\sim C1A-C10A
 with sigma of 0.04
 C1-C7 \\sim C1A-C7A
 with sigma of 0.04
 C3-C4 \\sim C3A-C4A
 with sigma of 0.04
 C3-C9 \\sim C3A-C9A
 with sigma of 0.04
 C3-C7 \\sim C3A-C7A
 with sigma of 0.04
 C15-C12 \\sim C15A-C12A
 with sigma of 0.04
 C15-C14 \\sim C15A-C14A
 with sigma of 0.04
 C15-C13 \\sim C15A-C13A
 with sigma of 0.04
 C15-C19 \\sim C15A-C19A
 with sigma of 0.04
 C15-C16 \\sim C15A-C16A
 with sigma of 0.04
 C12-C14 \\sim C12A-C14A
 with sigma of 0.04
 C12-C13 \\sim C12A-C13A
 with sigma of 0.04
 C12-C18 \\sim C12A-C18A
 with sigma of 0.04
 C12-C16 \\sim C12A-C16A
 with sigma of 0.04
 C14-C13 \\sim C14A-C13A
 with sigma of 0.04
 C14-C20 \\sim C14A-C20A
 with sigma of 0.04
 C14-C18 \\sim C14A-C18A
 with sigma of 0.04
 C13-C17 \\sim C13A-C17A
 with sigma of 0.04
 C13-C19 \\sim C13A-C19A
 with sigma of 0.04
 C4-C10 \\sim C4A-C10A
 with sigma of 0.04
 C4-C8 \\sim C4A-C8A
 with sigma of 0.04
 C22-C23 \\sim C22A-C23A
 with sigma of 0.04
 Mo2-S6 \\sim Mo2A-S6A
 with sigma of 0.02
 S5-C48 \\sim S5A-C48A
 with sigma of 0.02
 S4-C45 \\sim S4A-C45A
 with sigma of 0.02
 S6-C47 \\sim S6A-C47A
 with sigma of 0.02
 S6-C46 \\sim S6A-C46A
 with sigma of 0.02
 C37-C42 \\sim C37A-C42A
 with sigma of 0.02
 C28-C33 \\sim C28A-C33A
 with sigma of 0.02
 C27-C32 \\sim C27A-C32A
 with sigma of 0.02
 C36-C41 \\sim C36A-C41A
 with sigma of 0.02
 C35-C40 \\sim C35A-C40A
 with sigma of 0.02
 C39-C44 \\sim C39A-C44A
 with sigma of 0.02
 C29-C34 \\sim C29A-C34A
 with sigma of 0.02
 C38-C43 \\sim C38A-C43A
 with sigma of 0.02
 C25-C30 \\sim C25A-C30A
 with sigma of 0.02
 C26-C31 \\sim C26A-C31A
 with sigma of 0.02
 C47-C48 \\sim C47A-C48A
 with sigma of 0.02
 C46-C45 \\sim C46A-C45A
 with sigma of 0.02
 Mo2-Fe2 \\sim Mo2A-Fe2A
 with sigma of 0.04
 Mo2-Br2 \\sim Mo2A-Br2
 with sigma of 0.04
 Mo2-S5 \\sim Mo2A-S5A
 with sigma of 0.04
 Mo2-S4 \\sim Mo2A-S4A
 with sigma of 0.04
 Mo2-C37 \\sim Mo2A-C37A
 with sigma of 0.04
 Mo2-C28 \\sim Mo2A-C28A
 with sigma of 0.04
 Mo2-C27 \\sim Mo2A-C27A
 with sigma of 0.04
 Mo2-C36 \\sim Mo2A-C36A
 with sigma of 0.04
 Mo2-C35 \\sim Mo2A-C35A
 with sigma of 0.04
 Mo2-C39 \\sim Mo2A-C39A
 with sigma of 0.04
 Mo2-C29 \\sim Mo2A-C29A
 with sigma of 0.04
 Mo2-C34 \\sim Mo2A-C34A
 with sigma of 0.04
 Mo2-C38 \\sim Mo2A-C38A
 with sigma of 0.04
 Mo2-C25 \\sim Mo2A-C25A
 with sigma of 0.04
 Mo2-C26 \\sim Mo2A-C26A
 with sigma of 0.04
 Mo2-C33 \\sim Mo2A-C33A
 with sigma of 0.04
 Mo2-C30 \\sim Mo2A-C30A
 with sigma of 0.04
 Mo2-C32 \\sim Mo2A-C32A
 with sigma of 0.04
 Mo2-C31 \\sim Mo2A-C31A
 with sigma of 0.04
 Mo2-C47 \\sim Mo2A-C47A
 with sigma of 0.04
 Mo2-C46 \\sim Mo2A-C46A
 with sigma of 0.04
 Mo2-C48 \\sim Mo2A-C48A
 with sigma of 0.04
 Mo2-C45 \\sim Mo2A-C45A
 with sigma of 0.04
 Fe2-Br2 \\sim Fe2A-Br2
 with sigma of 0.04
 Fe2-S5 \\sim Fe2A-S5A
 with sigma of 0.04
 Fe2-S4 \\sim Fe2A-S4A
 with sigma of 0.04
 Fe2-S6 \\sim Fe2A-S6A
 with sigma of 0.04
 Fe2-C37 \\sim Fe2A-C37A
 with sigma of 0.04
 Fe2-C28 \\sim Fe2A-C28A
 with sigma of 0.04
 Fe2-C27 \\sim Fe2A-C27A
 with sigma of 0.04
 Fe2-C36 \\sim Fe2A-C36A
 with sigma of 0.04
 Fe2-C35 \\sim Fe2A-C35A
 with sigma of 0.04
 Fe2-C39 \\sim Fe2A-C39A
 with sigma of 0.04
 Fe2-C29 \\sim Fe2A-C29A
 with sigma of 0.04
 Fe2-C38 \\sim Fe2A-C38A
 with sigma of 0.04
 Fe2-C25 \\sim Fe2A-C25A
 with sigma of 0.04
 Fe2-C26 \\sim Fe2A-C26A
 with sigma of 0.04
 Fe2-C41 \\sim Fe2A-C41A
 with sigma of 0.04
 Fe2-C42 \\sim Fe2A-C42A
 with sigma of 0.04
 Fe2-C44 \\sim Fe2A-C44A
 with sigma of 0.04
 Fe2-C40 \\sim Fe2A-C40A
 with sigma of 0.04
 Fe2-C43 \\sim Fe2A-C43A
 with sigma of 0.04
 Fe2-C48 \\sim Fe2A-C48A
 with sigma of 0.04
 Fe2-C45 \\sim Fe2A-C45A
 with sigma of 0.04
 Br2-S5 \\sim Br2-S5A
 with sigma of 0.04
 Br2-S4 \\sim Br2-S4A
 with sigma of 0.04
 Br2-S6 \\sim Br2-S6A
 with sigma of 0.04
 Br2-C37 \\sim Br2-C37A
 with sigma of 0.04
 Br2-C28 \\sim Br2-C28A
 with sigma of 0.04
 Br2-C27 \\sim Br2-C27A
 with sigma of 0.04
 Br2-C36 \\sim Br2-C36A
 with sigma of 0.04
 Br2-C35 \\sim Br2-C35A
 with sigma of 0.04
 Br2-C39 \\sim Br2-C39A
 with sigma of 0.04
 Br2-C29 \\sim Br2-C29A
 with sigma of 0.04
 Br2-C38 \\sim Br2-C38A
 with sigma of 0.04
 Br2-C25 \\sim Br2-C25A
 with sigma of 0.04
 Br2-C26 \\sim Br2-C26A
 with sigma of 0.04
 S5-S4 \\sim S5A-S4A
 with sigma of 0.04
 S5-S6 \\sim S5A-S6A
 with sigma of 0.04
 S5-C37 \\sim S5A-C37A
 with sigma of 0.04
 S5-C28 \\sim S5A-C28A
 with sigma of 0.04
 S5-C27 \\sim S5A-C27A
 with sigma of 0.04
 S5-C36 \\sim S5A-C36A
 with sigma of 0.04
 S5-C35 \\sim S5A-C35A
 with sigma of 0.04
 S5-C39 \\sim S5A-C39A
 with sigma of 0.04
 S5-C29 \\sim S5A-C29A
 with sigma of 0.04
 S5-C38 \\sim S5A-C38A
 with sigma of 0.04
 S5-C25 \\sim S5A-C25A
 with sigma of 0.04
 S5-C26 \\sim S5A-C26A
 with sigma of 0.04
 S5-C47 \\sim S5A-C47A
 with sigma of 0.04
 S4-S6 \\sim S4A-S6A
 with sigma of 0.04
 S4-C37 \\sim S4A-C37A
 with sigma of 0.04
 S4-C28 \\sim S4A-C28A
 with sigma of 0.04
 S4-C27 \\sim S4A-C27A
 with sigma of 0.04
 S4-C36 \\sim S4A-C36A
 with sigma of 0.04
 S4-C35 \\sim S4A-C35A
 with sigma of 0.04
 S4-C39 \\sim S4A-C39A
 with sigma of 0.04
 S4-C29 \\sim S4A-C29A
 with sigma of 0.04
 S4-C38 \\sim S4A-C38A
 with sigma of 0.04
 S4-C25 \\sim S4A-C25A
 with sigma of 0.04
 S4-C26 \\sim S4A-C26A
 with sigma of 0.04
 S4-C46 \\sim S4A-C46A
 with sigma of 0.04
 S6-C28 \\sim S6A-C28A
 with sigma of 0.04
 S6-C27 \\sim S6A-C27A
 with sigma of 0.04
 S6-C29 \\sim S6A-C29A
 with sigma of 0.04
 S6-C25 \\sim S6A-C25A
 with sigma of 0.04
 S6-C26 \\sim S6A-C26A
 with sigma of 0.04
 S6-C48 \\sim S6A-C48A
 with sigma of 0.04
 S6-C45 \\sim S6A-C45A
 with sigma of 0.04
 C37-C36 \\sim C37A-C36A
 with sigma of 0.04
 C37-C35 \\sim C37A-C35A
 with sigma of 0.04
 C37-C39 \\sim C37A-C39A
 with sigma of 0.04
 C37-C38 \\sim C37A-C38A
 with sigma of 0.04
 C37-C41 \\sim C37A-C41A
 with sigma of 0.04
 C37-C43 \\sim C37A-C43A
 with sigma of 0.04
 C28-C27 \\sim C28A-C27A
 with sigma of 0.04
 C28-C29 \\sim C28A-C29A
 with sigma of 0.04
 C28-C34 \\sim C28A-C34A
 with sigma of 0.04
 C28-C25 \\sim C28A-C25A
 with sigma of 0.04
 C28-C26 \\sim C28A-C26A
 with sigma of 0.04
 C28-C32 \\sim C28A-C32A
 with sigma of 0.04
 C27-C29 \\sim C27A-C29A
 with sigma of 0.04
 C27-C25 \\sim C27A-C25A
 with sigma of 0.04
 C27-C26 \\sim C27A-C26A
 with sigma of 0.04
 C27-C33 \\sim C27A-C33A
 with sigma of 0.04
 C27-C31 \\sim C27A-C31A
 with sigma of 0.04
 C36-C35 \\sim C36A-C35A
 with sigma of 0.04
 C36-C39 \\sim C36A-C39A
 with sigma of 0.04
 C36-C38 \\sim C36A-C38A
 with sigma of 0.04
 C36-C42 \\sim C36A-C42A
 with sigma of 0.04
 C36-C40 \\sim C36A-C40A
 with sigma of 0.04
 C35-C39 \\sim C35A-C39A
 with sigma of 0.04
 C35-C38 \\sim C35A-C38A
 with sigma of 0.04
 C35-C41 \\sim C35A-C41A
 with sigma of 0.04
 C35-C44 \\sim C35A-C44A
 with sigma of 0.04
 C39-C38 \\sim C39A-C38A
 with sigma of 0.04
 C39-C40 \\sim C39A-C40A
 with sigma of 0.04
 C39-C43 \\sim C39A-C43A
 with sigma of 0.04
 C29-C25 \\sim C29A-C25A
 with sigma of 0.04
 C29-C26 \\sim C29A-C26A
 with sigma of 0.04
 C29-C33 \\sim C29A-C33A
 with sigma of 0.04
 C29-C30 \\sim C29A-C30A
 with sigma of 0.04
 C34-C25 \\sim C34A-C25A
 with sigma of 0.04
 C38-C42 \\sim C38A-C42A
 with sigma of 0.04
 C38-C44 \\sim C38A-C44A
 with sigma of 0.04
 C25-C26 \\sim C25A-C26A
 with sigma of 0.04
 C25-C31 \\sim C25A-C31A
 with sigma of 0.04
 C26-C30 \\sim C26A-C30A
 with sigma of 0.04
 C26-C32 \\sim C26A-C32A
 with sigma of 0.04
 C47-C46 \\sim C47A-C46A
 with sigma of 0.04
 Mo2-Br2 \\sim Mo2-Br2A
 with sigma of 0.02
 Fe2-Br2 \\sim Fe2-Br2A
 with sigma of 0.02
2. Uiso/Uaniso restraints and constraints
C28 \\sim C27 \\sim C29 \\sim C34 \\sim C25 \\sim C26 \\sim C33 \\sim C30 \\sim
C32 \\sim C31: within 2A with sigma of 0.01 and sigma for terminal atoms of
0.02 within 2A
C37 \\sim C36 \\sim C35 \\sim C39 \\sim C38 \\sim C41 \\sim C42 \\sim C44 \\sim
C40 \\sim C43: within 2A with sigma of 0.01 and sigma for terminal atoms of
0.02 within 2A
Fe2 \\sim Mo2: within 2A with sigma of 0.01 and sigma for terminal atoms of
0.02 within 2A
S5 \\sim S4: within 2A with sigma of 0.01 and sigma for terminal atoms of 0.02
within 2A
Br2: within 2A with sigma of 0.01 and sigma for terminal atoms of 0.02 within 2A
S6 \\sim C47 \\sim C46 \\sim C48 \\sim C45: within 2A with sigma of 0.01 and
sigma for terminal atoms of 0.02 within 2A
C5 \\sim C2 \\sim C1 \\sim C3 \\sim C4 \\sim C10 \\sim C9 \\sim C7 \\sim C8
\\sim C6 \\sim C14A \\sim C13A \\sim C15A \\sim C12A \\sim C11A \\sim C19A
\\sim C18A \\sim C20A \\sim C17A \\sim C16A: within 2A with sigma of 0.01 and
sigma for terminal atoms of 0.02 within 2A
C11 \\sim C15 \\sim C12 \\sim C14 \\sim C13 \\sim C20 \\sim C17 \\sim C18 \\sim
C19 \\sim C16 \\sim C2A \\sim C3A \\sim C1A \\sim C5A \\sim C4A \\sim C7A \\sim
C8A \\sim C6A \\sim C10A \\sim C9A: within 2A with sigma of 0.01 and sigma for
terminal atoms of 0.02 within 2A
Fe1 \\sim Mo1A \\sim Mo1 \\sim Fe1A: within 2A with sigma of 0.01 and sigma for
terminal atoms of 0.02 within 2A
S1 \\sim S2A \\sim S2 \\sim S1A: within 2A with sigma of 0.01 and sigma for
terminal atoms of 0.02 within 2A
C21 \\sim C24A \\sim C22 \\sim C23A \\sim S3A \\sim S3 \\sim C23 \\sim C22A
\\sim C21A \\sim C24: within 2A with sigma of 0.01 and sigma for terminal atoms
of 0.02 within 2A
C28 \\sim C27 \\sim C29 \\sim C34 \\sim C25 \\sim C26 \\sim C33 \\sim C30 \\sim
C32 \\sim C31 \\sim C38A \\sim C39A \\sim C35A \\sim C37A \\sim C36A \\sim C43A
\\sim C44A \\sim C40A \\sim C42A \\sim C41A: within 2A with sigma of 0.01 and
sigma for terminal atoms of 0.02 within 2A
C37 \\sim C36 \\sim C35 \\sim C39 \\sim C38 \\sim C41 \\sim C42 \\sim C44 \\sim
C40 \\sim C43 \\sim C28A \\sim C29A \\sim C27A \\sim C25A \\sim C26A \\sim C33A
\\sim C34A \\sim C32A \\sim C30A \\sim C31A: within 2A with sigma of 0.01 and
sigma for terminal atoms of 0.02 within 2A
Mo2 \\sim Fe2A \\sim Fe2 \\sim Mo2A: within 2A with sigma of 0.01 and sigma for
terminal atoms of 0.02 within 2A
S5 \\sim S4 \\sim S4A \\sim S5A: within 2A with sigma of 0.01 and sigma for
terminal atoms of 0.02 within 2A
S6 \\sim C47 \\sim C46 \\sim C48 \\sim C45 \\sim S6A \\sim C45A \\sim C48A
\\sim C47A \\sim C46A: within 2A with sigma of 0.01 and sigma for terminal
atoms of 0.02 within 2A
Br2 \\sim Br2A: within 2A with sigma of 0.01 and sigma for terminal atoms of
0.02 within 2A
Uanis(C7A) \\sim Ueq, Uanis(C8A) \\sim Ueq: with sigma of 0.001 and sigma for
terminal atoms of 0.002
Uanis(C9A) \\sim Ueq: with sigma of 0.001 and sigma for terminal atoms of 0.002
3. Rigid body (RIGU) restrains
 C17, Mo1, C2, C3, C1, S2, S1, C5, C4, S3, Fe1, Br1, C7, C8, C6, C24, C21, C10,
  C9, C22, C23, C14, C13, C15, C12, C11, C19, C18, C20, C16
 with sigma for 1-2 distances of 0.001 and sigma for 1-3 distances of 0.001
 C41, Mo2, C28, C29, C27, S4, C25, C26, S5, S6, Br2, Fe2, C33, C34, C32, C45,
 C30, C31, C48, C47, C46, C35, C36, C38, C39, C37, C40, C43, C44, C42
 with sigma for 1-2 distances of 0.001 and sigma for 1-3 distances of 0.001
 Br1, Mo1A, Fe1A, C2A, C3A, C1A, S2A, S1A, C5A, C4A, S3A, C14A, C13A, C15A,
 C12A, C11A, C7A, C8A, C6A, C24A, C21A, C10A, C9A, C22A, C23A, C19A, C18A, C20A,
  C17A, C16A
 with sigma for 1-2 distances of 0.001 and sigma for 1-3 distances of 0.001
 C42, C25, C32, C48, Mo2, C33, C30, C31, C46, Fe2, C26, Br2, C41, C40, C47, S5,
  C37, S4, C28, S6, C27, C36, C44, C35, C39, C43, C29, C34, C45, C38
 with sigma for 1-2 distances of 0.001 and sigma for 1-3 distances of 0.001
 C27A, C39A, C29A, C32A, C38A, C41A, S5A, C34A, C48A, C43A, C42A, C28A, C25A,
 C26A, C33A, C30A, C31A, C46A, C37A, C36A, C40A, Mo2A, S4A, S6A, C45A, C47A,
 C35A, C44A, Fe2A, Br2
 with sigma for 1-2 distances of 0.001 and sigma for 1-3 distances of 0.001
 Br2, Mo2, Fe2
 with sigma for 1-2 distances of 0.001 and sigma for 1-3 distances of 0.001
 Br2A, Fe2A, Mo2A
 with sigma for 1-2 distances of 0.001 and sigma for 1-3 distances of 0.001
4. Others
 Sof(S1A)=Sof(Mo1A)=Sof(C2A)=Sof(C3A)=Sof(C1A)=Sof(S2A)=Sof(C5A)=Sof(C4A)=
 Sof(S3A)=Sof(Fe1A)=Sof(C7A)=Sof(H7AA)=Sof(H7AB)=Sof(H7AC)=Sof(C8A)=Sof(H8AA)=
 Sof(H8AB)=Sof(H8AC)=Sof(C6A)=Sof(H6AA)=Sof(H6AB)=Sof(H6AC)=Sof(C24A)=Sof(H24C)=
 Sof(H24D)=Sof(C21A)=Sof(H21C)=Sof(H21D)=Sof(C10A)=Sof(H10D)=Sof(H10E)=
 Sof(H10F)=Sof(C9A)=Sof(H9AA)=Sof(H9AB)=Sof(H9AC)=Sof(C22A)=Sof(H22C)=Sof(H22D)=
 Sof(C23A)=Sof(H23C)=Sof(H23D)=Sof(C14A)=Sof(C13A)=Sof(C15A)=Sof(C12A)=
 Sof(C11A)=Sof(C19A)=Sof(H19D)=Sof(H19E)=Sof(H19F)=Sof(C18A)=Sof(H18D)=
 Sof(H18E)=Sof(H18F)=Sof(C20A)=Sof(H20D)=Sof(H20E)=Sof(H20F)=Sof(C17A)=
 Sof(H17D)=Sof(H17E)=Sof(H17F)=Sof(C16A)=Sof(H16D)=Sof(H16E)=Sof(H16F)=1-FVAR(1)
 Sof(Mo1)=Sof(Fe1)=Sof(S1)=Sof(S2)=Sof(S3)=Sof(C11)=Sof(C5)=Sof(C2)=Sof(C1)=
 Sof(C3)=Sof(C15)=Sof(C12)=Sof(C14)=Sof(C13)=Sof(C4)=Sof(C10)=Sof(H10A)=
 Sof(H10B)=Sof(H10C)=Sof(C20)=Sof(H20A)=Sof(H20B)=Sof(H20C)=Sof(C17)=Sof(H17A)=
 Sof(H17B)=Sof(H17C)=Sof(C9)=Sof(H9A)=Sof(H9B)=Sof(H9C)=Sof(C18)=Sof(H18A)=
 Sof(H18B)=Sof(H18C)=Sof(C7)=Sof(H7A)=Sof(H7B)=Sof(H7C)=Sof(C8)=Sof(H8A)=
 Sof(H8B)=Sof(H8C)=Sof(C22)=Sof(H22A)=Sof(H22B)=Sof(C24)=Sof(H24A)=Sof(H24B)=
 Sof(C19)=Sof(H19A)=Sof(H19B)=Sof(H19C)=Sof(C6)=Sof(H6A)=Sof(H6B)=Sof(H6C)=
 Sof(C21)=Sof(H21A)=Sof(H21B)=Sof(C16)=Sof(H16A)=Sof(H16B)=Sof(H16C)=Sof(C23)=
 Sof(H23A)=Sof(H23B)=FVAR(1)
 Sof(Fe2A)=Sof(Mo2A)=Sof(C28A)=Sof(C29A)=Sof(C27A)=Sof(S4A)=Sof(C25A)=
 Sof(C26A)=Sof(S5A)=Sof(S6A)=Sof(C33A)=Sof(H33D)=Sof(H33E)=Sof(H33F)=Sof(C34A)=
 Sof(H34D)=Sof(H34E)=Sof(H34F)=Sof(C32A)=Sof(H32D)=Sof(H32E)=Sof(H32F)=
 Sof(C45A)=Sof(H45C)=Sof(H45D)=Sof(C30A)=Sof(H30D)=Sof(H30E)=Sof(H30F)=
 Sof(C31A)=Sof(H31D)=Sof(H31E)=Sof(H31F)=Sof(C48A)=Sof(H48C)=Sof(H48D)=
 Sof(C47A)=Sof(H47C)=Sof(H47D)=Sof(C46A)=Sof(H46C)=Sof(H46D)=Sof(C38A)=
 Sof(C39A)=Sof(C35A)=Sof(C37A)=Sof(C36A)=Sof(C43A)=Sof(H43D)=Sof(H43E)=
 Sof(H43F)=Sof(C44A)=Sof(H44D)=Sof(H44E)=Sof(H44F)=Sof(C40A)=Sof(H40D)=
 Sof(H40E)=Sof(H40F)=Sof(C42A)=Sof(H42D)=Sof(H42E)=Sof(H42F)=Sof(C41A)=
 Sof(H41D)=Sof(H41E)=Sof(H41F)=1-FVAR(2)
 Sof(Mo2)=Sof(Fe2)=Sof(S5)=Sof(S4)=Sof(S6)=Sof(C37)=Sof(C28)=Sof(C27)=Sof(C36)=
 Sof(C35)=Sof(C39)=Sof(C29)=Sof(C34)=Sof(H34A)=Sof(H34B)=Sof(H34C)=Sof(C38)=
 Sof(C25)=Sof(C26)=Sof(C33)=Sof(H33A)=Sof(H33B)=Sof(H33C)=Sof(C30)=Sof(H30A)=
 Sof(H30B)=Sof(H30C)=Sof(C41)=Sof(H41A)=Sof(H41B)=Sof(H41C)=Sof(C32)=Sof(H32A)=
 Sof(H32B)=Sof(H32C)=Sof(C42)=Sof(H42A)=Sof(H42B)=Sof(H42C)=Sof(C44)=Sof(H44A)=
 Sof(H44B)=Sof(H44C)=Sof(C40)=Sof(H40A)=Sof(H40B)=Sof(H40C)=Sof(C31)=Sof(H31A)=
 Sof(H31B)=Sof(H31C)=Sof(C43)=Sof(H43A)=Sof(H43B)=Sof(H43C)=Sof(C47)=Sof(H47A)=
 Sof(H47B)=Sof(C46)=Sof(H46A)=Sof(H46B)=Sof(C48)=Sof(H48A)=Sof(H48B)=Sof(C45)=
 Sof(H45A)=Sof(H45B)=FVAR(2)
 Sof(Br2A)=1-FVAR(3)
 Sof(Br2)=FVAR(3)
5.a Secondary CH2 refined with riding coordinates:
 C22(H22A,H22B), C24(H24A,H24B), C21(H21A,H21B), C23(H23A,H23B), C47(H47A,
 H47B), C46(H46A,H46B), C48(H48A,H48B), C45(H45A,H45B), C24A(H24C,H24D),
 C21A(H21C,H21D), C22A(H22C,H22D), C23A(H23C,H23D), C45A(H45C,H45D), C48A(H48C,
 H48D), C47A(H47C,H47D), C46A(H46C,H46D)
5.b Aromatic/amide H refined with riding coordinates:
 C90(H90), C96(H96), C78(H78), C80(H80), C92(H92), C93(H93), C94(H94),
 C84(H84), C95(H95), C86(H86), C87(H87), C72(H72), C82(H82), C71(H71), C74(H74),
  C77(H77), C81(H81), C89(H89), C56(H56), C88(H88), C60(H60), C83(H83),
 C66(H66), C57(H57), C70(H70), C69(H69), C58(H58), C76(H76), C62(H62), C75(H75),
  C68(H68), C51(H51), C50(H50), C63(H63), C59(H59), C52(H52), C65(H65),
 C54(H54), C64(H64), C53(H53)
5.c Idealised Me refined as rotating group:
 C34(H34A,H34B,H34C), C10(H10A,H10B,H10C), C20(H20A,H20B,H20C), C17(H17A,H17B,
 H17C), C9(H9A,H9B,H9C), C18(H18A,H18B,H18C), C7(H7A,H7B,H7C), C8(H8A,H8B,H8C),
 C33(H33A,H33B,H33C), C19(H19A,H19B,H19C), C6(H6A,H6B,H6C), C30(H30A,H30B,H30C),
  C16(H16A,H16B,H16C), C41(H41A,H41B,H41C), C32(H32A,H32B,H32C), C42(H42A,H42B,
 H42C), C44(H44A,H44B,H44C), C40(H40A,H40B,H40C), C31(H31A,H31B,H31C), C43(H43A,
 H43B,H43C), C7A(H7AA,H7AB,H7AC), C8A(H8AA,H8AB,H8AC), C6A(H6AA,H6AB,H6AC),
 C10A(H10D,H10E,H10F), C9A(H9AA,H9AB,H9AC), C19A(H19D,H19E,H19F), C18A(H18D,
 H18E,H18F), C20A(H20D,H20E,H20F), C17A(H17D,H17E,H17F), C16A(H16D,H16E,H16F),
 C33A(H33D,H33E,H33F), C34A(H34D,H34E,H34F), C32A(H32D,H32E,H32F), C30A(H30D,
 H30E,H30F), C31A(H31D,H31E,H31F), C43A(H43D,H43E,H43F), C44A(H44D,H44E,H44F),
 C40A(H40D,H40E,H40F), C42A(H42D,H42E,H42F), C41A(H41D,H41E,H41F)
;
_olex2_submission_special_instructions 'No special instructions were received'

loop_
_space_group_symop_operation_xyz
'x, y, z'
'-x, -y, -z'

loop_
_atom_site_label
_atom_site_type_symbol
_atom_site_fract_x
_atom_site_fract_y
_atom_site_fract_z
_atom_site_U_iso_or_equiv
_atom_site_adp_type
_atom_site_occupancy
_atom_site_site_symmetry_order
_atom_site_calc_flag
_atom_site_refinement_flags_posn
_atom_site_refinement_flags_adp
_atom_site_refinement_flags_occupancy
_atom_site_disorder_assembly
_atom_site_disorder_group
Mo1 Mo 0.72518(18) 0.54265(18) 0.17354(6) 0.0135(3) Uani 0.763(2) 1 d D U P A 1
Mo2 Mo 0.33340(15) 0.7896(2) 0.36443(8) 0.0179(3) Uani 0.712(2) 1 d D U P B 1
Br1 Br 0.75945(4) 0.72215(4) 0.21143(2) 0.02913(13) Uani 1 1 d D . . . .
Fe1 Fe 0.6677(4) 0.7600(2) 0.14372(11) 0.0139(5) Uani 0.763(2) 1 d D U P A 1
Fe2 Fe 0.1861(3) 0.6976(3) 0.32036(9) 0.0181(5) Uani 0.712(2) 1 d D U P B 1
Br2 Br 0.39641(16) 0.6495(5) 0.30618(12) 0.0391(7) Uani 0.802(18) 1 d . U P B 1
S1 S 0.5382(4) 0.6482(4) 0.18014(14) 0.0179(7) Uani 0.763(2) 1 d D U P A 1
S2 S 0.8390(4) 0.6496(3) 0.12492(14) 0.0213(7) Uani 0.763(2) 1 d D U P A 1
S5 S 0.2258(2) 0.6328(2) 0.38767(8) 0.0254(5) Uani 0.712(2) 1 d D U P B 1
S3 S 0.65313(12) 0.48191(12) 0.11325(4) 0.0209(4) Uani 0.763(2) 1 d D U P A 1
S4 S 0.2371(2) 0.8792(2) 0.30663(8) 0.0299(6) Uani 0.712(2) 1 d D U P B 1
S6 S 0.17930(14) 0.89896(16) 0.40319(6) 0.0377(5) Uani 0.712(2) 1 d D U P B 1
C11 C 0.5900(6) 0.8632(7) 0.0912(2) 0.0194(11) Uani 0.763(2) 1 d D U P A 1
C5 C 0.6958(7) 0.4010(7) 0.2304(2) 0.0161(11) Uani 0.763(2) 1 d D U P A 1
C2 C 0.8327(6) 0.3651(7) 0.1762(3) 0.0174(11) Uani 0.763(2) 1 d D U P A 1
C1 C 0.7168(7) 0.3473(7) 0.1932(2) 0.0167(11) Uani 0.763(2) 1 d D U P A 1
C79 C 1.4105(3) 0.2757(3) 0.06835(12) 0.0167(9) Uani 1 1 d . . . . .
C90 C 1.0896(4) 0.2006(4) 0.05852(13) 0.0219(10) Uani 1 1 d . . . . .
H90 H 1.044602 0.272047 0.063587 0.026 Uiso 1 1 calc R U . . .
C96 C 1.1887(3) 0.1605(4) 0.15446(13) 0.0220(10) Uani 1 1 d . . . . .
H96 H 1.142444 0.127179 0.137252 0.026 Uiso 1 1 calc R U . . .
C3 C 0.8812(6) 0.4298(7) 0.2040(2) 0.0177(11) Uani 0.763(2) 1 d D U P A 1
C85 C 1.2099(3) 0.1882(4) 0.06315(12) 0.0194(10) Uani 1 1 d . . . . .
C15 C 0.7071(7) 0.8853(7) 0.0943(2) 0.0184(11) Uani 0.763(2) 1 d D U P A 1
C12 C 0.5249(6) 0.8895(7) 0.1288(2) 0.0174(11) Uani 0.763(2) 1 d D U P A 1
C37 C 0.1596(8) 0.6198(6) 0.2670(3) 0.0211(12) Uani 0.712(2) 1 d D U P B 1
C78 C 1.2009(3) 0.4982(4) 0.10387(14) 0.0228(10) Uani 1 1 d . . . . .
H78 H 1.226132 0.476353 0.130958 0.027 Uiso 1 1 calc R U . . .
C80 C 1.4472(4) 0.3455(4) 0.03385(12) 0.0190(9) Uani 1 1 d . . . . .
H80 H 1.391066 0.401496 0.021077 0.023 Uiso 1 1 calc R U . . .
C92 C 1.3287(4) 0.2819(4) 0.16359(12) 0.0215(10) Uani 1 1 d . . . . .
H92 H 1.381637 0.334568 0.152779 0.026 Uiso 1 1 calc R U . . .
C14 C 0.7162(6) 0.9224(7) 0.1343(2) 0.0202(11) Uani 0.763(2) 1 d D U P A 1
C28 C 0.5147(9) 0.8455(8) 0.3492(3) 0.0211(12) Uani 0.712(2) 1 d D U P B 1
C13 C 0.6021(6) 0.9253(7) 0.1561(2) 0.0190(11) Uani 0.763(2) 1 d D U P A 1
C93 C 1.3209(4) 0.2513(4) 0.20589(13) 0.0276(11) Uani 1 1 d . . . . .
H93 H 1.367440 0.283588 0.223281 0.033 Uiso 1 1 calc R U . . .
C27 C 0.5314(7) 0.7401(8) 0.3755(3) 0.0194(12) Uani 0.712(2) 1 d D U P B 1
C73 C 1.2080(3) 0.4132(4) 0.07628(13) 0.0189(9) Uani 1 1 d . . . . .
C36 C 0.0839(7) 0.7239(8) 0.2673(3) 0.0220(12) Uani 0.712(2) 1 d D U P B 1
C4 C 0.7969(6) 0.4495(7) 0.2376(2) 0.0170(11) Uani 0.763(2) 1 d D U P A 1
C91 C 1.2626(3) 0.2392(4) 0.13608(12) 0.0188(9) Uani 1 1 d . . . . .
C35 C 0.0062(8) 0.7167(8) 0.3048(3) 0.0222(13) Uani 0.712(2) 1 d D U P B 1
C94 C 1.2460(4) 0.1743(4) 0.22300(14) 0.0300(11) Uani 1 1 d . . . . .
H94 H 1.240160 0.153169 0.252015 0.036 Uiso 1 1 calc R U . . .
C39 C 0.0353(8) 0.6064(8) 0.3261(3) 0.0229(12) Uani 0.712(2) 1 d D U P B 1
C84 C 1.4989(4) 0.1959(4) 0.08532(13) 0.0197(9) Uani 1 1 d . . . . .
H84 H 1.479284 0.146366 0.109121 0.024 Uiso 1 1 calc R U . . .
C95 C 1.1801(4) 0.1290(4) 0.19694(14) 0.0280(11) Uani 1 1 d . . . . .
H95 H 1.128213 0.075582 0.208043 0.034 Uiso 1 1 calc R U . . .
C86 C 1.2703(4) 0.0822(4) 0.05316(12) 0.0217(10) Uani 1 1 d . . . . .
H86 H 1.352647 0.070560 0.054228 0.026 Uiso 1 1 calc R U . . .
C87 C 1.2149(4) -0.0070(4) 0.04172(13) 0.0240(10) Uani 1 1 d . . . . .
H87 H 1.259300 -0.078046 0.035774 0.029 Uiso 1 1 calc R U . . .
C72 C -0.1623(4) 0.0267(4) 0.46313(13) 0.0237(10) Uani 1 1 d . . . . .
H72 H -0.135585 0.088381 0.474866 0.028 Uiso 1 1 calc R U . . .
C29 C 0.4471(10) 0.9313(9) 0.3724(3) 0.0201(12) Uani 0.712(2) 1 d D U P B 1
C82 C 1.6462(4) 0.2572(4) 0.03486(13) 0.0223(10) Uani 1 1 d . . . . .
H82 H 1.724874 0.251319 0.023742 0.027 Uiso 1 1 calc R U . . .
C67 C -0.2094(4) 0.0491(4) 0.42427(13) 0.0231(10) Uani 1 1 d . . . . .
C55 C -0.1898(4) 0.1758(4) 0.34965(14) 0.0245(10) Uani 1 1 d . . . . .
C71 C -0.1530(4) -0.0804(4) 0.48499(13) 0.0268(11) Uani 1 1 d . . . . .
H71 H -0.119737 -0.091155 0.511073 0.032 Uiso 1 1 calc R U . . .
C61 C -0.3682(4) 0.2289(4) 0.40507(13) 0.0242(10) Uani 1 1 d . . . . .
C74 C 1.1661(4) 0.4534(4) 0.03721(13) 0.0245(10) Uani 1 1 d . . . . .
H74 H 1.167084 0.399617 0.017268 0.029 Uiso 1 1 calc R U . . .
C77 C 1.1585(4) 0.6134(4) 0.09342(16) 0.0302(11) Uani 1 1 d . . . . .
H77 H 1.155245 0.667723 0.113303 0.036 Uiso 1 1 calc R U . . .
C81 C 1.5620(4) 0.3376(4) 0.01709(13) 0.0225(10) Uani 1 1 d . . . . .
H81 H 1.582447 0.387375 -0.006533 0.027 Uiso 1 1 calc R U . . .
C34 C 0.4172(18) 1.0569(9) 0.3594(5) 0.026(3) Uani 0.712(2) 1 d D U P B 1
H34A H 0.411417 1.068210 0.329304 0.040 Uiso 0.712(2) 1 calc R U P B 1
H34B H 0.478287 1.099586 0.366976 0.040 Uiso 0.712(2) 1 calc R U P B 1
H34C H 0.342467 1.085331 0.373298 0.040 Uiso 0.712(2) 1 calc R U P B 1
C89 C 1.0331(4) 0.1125(4) 0.04679(13) 0.0275(11) Uani 1 1 d . . . . .
H89 H 0.951345 0.124607 0.044115 0.033 Uiso 1 1 calc R U . . .
C38 C 0.1324(7) 0.5471(7) 0.3034(3) 0.0226(13) Uani 0.712(2) 1 d D U P B 1
C10 C 0.5866(8) 0.3981(12) 0.2588(3) 0.023(2) Uani 0.763(2) 1 d D U P A 1
H10A H 0.577956 0.463278 0.275802 0.034 Uiso 0.763(2) 1 calc R U P A 1
H10B H 0.592100 0.325606 0.276834 0.034 Uiso 0.763(2) 1 calc R U P A 1
H10C H 0.518870 0.403514 0.242229 0.034 Uiso 0.763(2) 1 calc R U P A 1
C56 C -0.2562(4) 0.1279(4) 0.32367(14) 0.0290(11) Uani 1 1 d . . . . .
H56 H -0.327152 0.101755 0.335024 0.035 Uiso 1 1 calc R U . . .
C20 C 0.8044(8) 0.8840(10) 0.0612(3) 0.023(2) Uani 0.763(2) 1 d D U P A 1
H20A H 0.879028 0.861699 0.073751 0.034 Uiso 0.763(2) 1 calc R U P A 1
H20B H 0.803764 0.961095 0.046327 0.034 Uiso 0.763(2) 1 calc R U P A 1
H20C H 0.794126 0.828372 0.041703 0.034 Uiso 0.763(2) 1 calc R U P A 1
C25 C 0.4281(11) 0.8770(9) 0.4134(3) 0.0248(13) Uani 0.712(2) 1 d D U P B 1
C88 C 1.0959(4) 0.0078(4) 0.03905(13) 0.0251(10) Uani 1 1 d . . . . .
H88 H 1.057478 -0.053349 0.031972 0.030 Uiso 1 1 calc R U . . .
C60 C -0.0903(4) 0.2168(4) 0.32956(15) 0.0276(11) Uani 1 1 d . . . . .
H60 H -0.042418 0.252975 0.345252 0.033 Uiso 1 1 calc R U . . .
C17 C 0.3971(6) 0.8881(10) 0.1371(3) 0.0227(19) Uani 0.763(2) 1 d D U P A 1
H17A H 0.369531 0.838436 0.118474 0.034 Uiso 0.763(2) 1 calc R U P A 1
H17B H 0.357096 0.966657 0.132251 0.034 Uiso 0.763(2) 1 calc R U P A 1
H17C H 0.380371 0.858139 0.165883 0.034 Uiso 0.763(2) 1 calc R U P A 1
C83 C 1.6138(4) 0.1857(4) 0.06906(13) 0.0226(10) Uani 1 1 d . . . . .
H83 H 1.670204 0.129311 0.081492 0.027 Uiso 1 1 calc R U . . .
C9 C 0.8127(7) 0.4992(10) 0.2766(3) 0.025(2) Uani 0.763(2) 1 d D U P A 1
H9A H 0.878273 0.544944 0.272353 0.038 Uiso 0.763(2) 1 calc R U P A 1
H9B H 0.828844 0.436651 0.298582 0.038 Uiso 0.763(2) 1 calc R U P A 1
H9C H 0.741522 0.548758 0.284725 0.038 Uiso 0.763(2) 1 calc R U P A 1
C66 C -0.4412(4) 0.1902(4) 0.43848(14) 0.0291(11) Uani 1 1 d . . . . .
H66 H -0.410557 0.128561 0.457351 0.035 Uiso 1 1 calc R U . . .
C26 C 0.4751(9) 0.7598(9) 0.4153(3) 0.0232(13) Uani 0.712(2) 1 d D U P B 1
C57 C -0.2244(4) 0.1162(4) 0.28214(14) 0.0317(11) Uani 1 1 d . . . . .
H57 H -0.272050 0.080714 0.266144 0.038 Uiso 1 1 calc R U . . .
C18 C 0.5616(6) 0.9647(9) 0.1976(2) 0.0250(17) Uani 0.763(2) 1 d D U P A 1
H18A H 0.514294 1.040197 0.194087 0.037 Uiso 0.763(2) 1 calc R U P A 1
H18B H 0.629270 0.971082 0.213056 0.037 Uiso 0.763(2) 1 calc R U P A 1
H18C H 0.514573 0.908782 0.212988 0.037 Uiso 0.763(2) 1 calc R U P A 1
C70 C -0.1918(4) -0.1728(4) 0.46933(14) 0.0271(11) Uani 1 1 d . . . . .
H70 H -0.186065 -0.246870 0.484402 0.032 Uiso 1 1 calc R U . . .
C69 C -0.2385(4) -0.1544(4) 0.43156(14) 0.0311(11) Uani 1 1 d . . . . .
H69 H -0.265307 -0.216616 0.420125 0.037 Uiso 1 1 calc R U . . .
C58 C -0.1240(4) 0.1560(4) 0.26400(15) 0.0352(12) Uani 1 1 d . . . . .
H58 H -0.101226 0.147977 0.235635 0.042 Uiso 1 1 calc R U . . .
C76 C 1.1216(4) 0.6487(4) 0.05465(16) 0.0320(12) Uani 1 1 d . . . . .
H76 H 1.094975 0.727566 0.047159 0.038 Uiso 1 1 calc R U . . .
C7 C 0.8983(7) 0.3081(10) 0.1405(3) 0.0236(19) Uani 0.763(2) 1 d D U P A 1
H7A H 0.845249 0.305568 0.118731 0.035 Uiso 0.763(2) 1 calc R U P A 1
H7B H 0.930675 0.229315 0.150052 0.035 Uiso 0.763(2) 1 calc R U P A 1
H7C H 0.961905 0.352206 0.129417 0.035 Uiso 0.763(2) 1 calc R U P A 1
C62 C -0.4203(4) 0.3174(4) 0.37791(14) 0.0305(11) Uani 1 1 d . . . . .
H62 H -0.375048 0.345438 0.354275 0.037 Uiso 1 1 calc R U . . .
C8 C 1.0036(6) 0.4604(9) 0.2011(3) 0.026(2) Uani 0.763(2) 1 d D U P A 1
H8A H 1.035292 0.461934 0.172257 0.039 Uiso 0.763(2) 1 calc R U P A 1
H8B H 1.052136 0.402737 0.218311 0.039 Uiso 0.763(2) 1 calc R U P A 1
H8C H 1.003054 0.536623 0.210956 0.039 Uiso 0.763(2) 1 calc R U P A 1
C75 C 1.1239(4) 0.5671(4) 0.02653(14) 0.0292(11) Uani 1 1 d . . . . .
H75 H 1.096201 0.589652 -0.000172 0.035 Uiso 1 1 calc R U . . .
C22 C 0.5017(7) 0.5559(6) 0.1069(3) 0.0274(16) Uani 0.763(2) 1 d D U P A 1
H22A H 0.504293 0.627821 0.088247 0.033 Uiso 0.763(2) 1 calc R U P A 1
H22B H 0.455421 0.505136 0.094395 0.033 Uiso 0.763(2) 1 calc R U P A 1
C33 C 0.5705(13) 0.8713(11) 0.3066(3) 0.029(3) Uani 0.712(2) 1 d D U P B 1
H33A H 0.593504 0.799070 0.293798 0.044 Uiso 0.712(2) 1 calc R U P B 1
H33B H 0.639609 0.909816 0.308550 0.044 Uiso 0.712(2) 1 calc R U P B 1
H33C H 0.514819 0.921807 0.289709 0.044 Uiso 0.712(2) 1 calc R U P B 1
C24 C 0.8387(7) 0.5862(7) 0.0757(3) 0.0267(18) Uani 0.763(2) 1 d D U P A 1
H24A H 0.862822 0.642389 0.052810 0.032 Uiso 0.763(2) 1 calc R U P A 1
H24B H 0.897195 0.516756 0.075724 0.032 Uiso 0.763(2) 1 calc R U P A 1
C68 C -0.2472(4) -0.0464(4) 0.40990(15) 0.0338(12) Uani 1 1 d . . . . .
H68 H -0.280635 -0.036774 0.383854 0.041 Uiso 1 1 calc R U . . .
C49 C -0.1528(5) 0.2640(4) 0.42077(14) 0.0356(12) Uani 1 1 d . . . . .
C19 C 0.8218(6) 0.9623(8) 0.1492(3) 0.0295(19) Uani 0.763(2) 1 d D U P A 1
H19A H 0.814377 0.959860 0.179501 0.044 Uiso 0.763(2) 1 calc R U P A 1
H19B H 0.828562 1.041477 0.137311 0.044 Uiso 0.763(2) 1 calc R U P A 1
H19C H 0.891624 0.911485 0.140579 0.044 Uiso 0.763(2) 1 calc R U P A 1
C6 C 0.6436(8) 0.2650(9) 0.1786(3) 0.0249(19) Uani 0.763(2) 1 d D U P A 1
H6A H 0.561580 0.286698 0.187405 0.037 Uiso 0.763(2) 1 calc R U P A 1
H6B H 0.669126 0.186412 0.190432 0.037 Uiso 0.763(2) 1 calc R U P A 1
H6C H 0.652461 0.268133 0.148256 0.037 Uiso 0.763(2) 1 calc R U P A 1
C51 C 0.0386(6) 0.3004(5) 0.44139(17) 0.0521(16) Uani 1 1 d . . . . .
H51 H 0.120653 0.279788 0.441323 0.062 Uiso 1 1 calc R U . . .
C50 C -0.0296(4) 0.2359(5) 0.42258(16) 0.0406(14) Uani 1 1 d . . . . .
H50 H 0.007261 0.169430 0.410224 0.049 Uiso 1 1 calc R U . . .
C21 C 0.4450(7) 0.5840(8) 0.1486(3) 0.0279(19) Uani 0.763(2) 1 d D U P A 1
H21A H 0.422095 0.512326 0.164031 0.034 Uiso 0.763(2) 1 calc R U P A 1
H21B H 0.372976 0.638092 0.144385 0.034 Uiso 0.763(2) 1 calc R U P A 1
C30 C 0.3701(15) 0.9364(12) 0.4504(3) 0.041(3) Uani 0.712(2) 1 d D U P B 1
H30A H 0.314117 1.001817 0.440761 0.062 Uiso 0.712(2) 1 calc R U P B 1
H30B H 0.429557 0.964273 0.465183 0.062 Uiso 0.712(2) 1 calc R U P B 1
H30C H 0.329278 0.881512 0.468993 0.062 Uiso 0.712(2) 1 calc R U P B 1
C16 C 0.5415(7) 0.8466(11) 0.0513(2) 0.0280(19) Uani 0.763(2) 1 d D U P A 1
H16A H 0.599678 0.798728 0.034868 0.042 Uiso 0.763(2) 1 calc R U P A 1
H16B H 0.522186 0.921855 0.035727 0.042 Uiso 0.763(2) 1 calc R U P A 1
H16C H 0.471032 0.808360 0.057123 0.042 Uiso 0.763(2) 1 calc R U P A 1
C63 C -0.5350(4) 0.3656(4) 0.38408(16) 0.0377(12) Uani 1 1 d . . . . .
H63 H -0.566935 0.425795 0.364893 0.045 Uiso 1 1 calc R U . . .
C41 C 0.0720(10) 0.8202(9) 0.2341(3) 0.030(2) Uani 0.712(2) 1 d D U P B 1
H41A H 0.038445 0.891414 0.246085 0.046 Uiso 0.712(2) 1 calc R U P B 1
H41B H 0.020840 0.802562 0.213675 0.046 Uiso 0.712(2) 1 calc R U P B 1
H41C H 0.149006 0.830450 0.220466 0.046 Uiso 0.712(2) 1 calc R U P B 1
C59 C -0.0575(4) 0.2076(4) 0.28797(16) 0.0356(12) Uani 1 1 d . . . . .
H59 H 0.011210 0.237135 0.275992 0.043 Uiso 1 1 calc R U . . .
B2 B 1.2718(4) 0.2807(4) 0.08582(15) 0.0191(11) Uani 1 1 d . . . . .
C52 C -0.0137(6) 0.3938(5) 0.45994(16) 0.0485(15) Uani 1 1 d . . . . .
H52 H 0.032797 0.437150 0.473516 0.058 Uiso 1 1 calc R U . . .
C32 C 0.6117(11) 0.6351(9) 0.3662(3) 0.026(2) Uani 0.712(2) 1 d D U P B 1
H32A H 0.576343 0.566234 0.377605 0.039 Uiso 0.712(2) 1 calc R U P B 1
H32B H 0.685721 0.635709 0.378694 0.039 Uiso 0.712(2) 1 calc R U P B 1
H32C H 0.626022 0.634145 0.336120 0.039 Uiso 0.712(2) 1 calc R U P B 1
C65 C -0.5566(4) 0.2379(4) 0.44535(15) 0.0346(12) Uani 1 1 d . . . . .
H65 H -0.602852 0.209633 0.468671 0.042 Uiso 1 1 calc R U . . .
C42 C 0.2481(10) 0.5935(8) 0.2318(3) 0.032(2) Uani 0.712(2) 1 d D U P B 1
H42A H 0.291393 0.659790 0.224204 0.048 Uiso 0.712(2) 1 calc R U P B 1
H42B H 0.208373 0.578062 0.207882 0.048 Uiso 0.712(2) 1 calc R U P B 1
H42C H 0.302434 0.525618 0.240387 0.048 Uiso 0.712(2) 1 calc R U P B 1
C44 C -0.0308(10) 0.5511(9) 0.3625(4) 0.031(2) Uani 0.712(2) 1 d D U P B 1
H44A H 0.024057 0.504082 0.380644 0.046 Uiso 0.712(2) 1 calc R U P B 1
H44B H -0.083163 0.502015 0.352800 0.046 Uiso 0.712(2) 1 calc R U P B 1
H44C H -0.076719 0.611133 0.377816 0.046 Uiso 0.712(2) 1 calc R U P B 1
C23 C 0.7238(6) 0.5535(6) 0.06761(19) 0.0274(14) Uani 0.763(2) 1 d D U P A 1
H23A H 0.734659 0.501472 0.045167 0.033 Uiso 0.763(2) 1 calc R U P A 1
H23B H 0.672400 0.623763 0.058000 0.033 Uiso 0.763(2) 1 calc R U P A 1
C40 C -0.1050(9) 0.7944(9) 0.3119(3) 0.031(2) Uani 0.712(2) 1 d D U P B 1
H40A H -0.125568 0.794302 0.341739 0.046 Uiso 0.712(2) 1 calc R U P B 1
H40B H -0.167355 0.766906 0.298507 0.046 Uiso 0.712(2) 1 calc R U P B 1
H40C H -0.094831 0.873065 0.300160 0.046 Uiso 0.712(2) 1 calc R U P B 1
C31 C 0.4754(11) 0.6700(12) 0.4519(3) 0.032(2) Uani 0.712(2) 1 d D U P B 1
H31A H 0.405394 0.687125 0.470279 0.048 Uiso 0.712(2) 1 calc R U P B 1
H31B H 0.544924 0.670806 0.467036 0.048 Uiso 0.712(2) 1 calc R U P B 1
H31C H 0.475955 0.593650 0.442185 0.048 Uiso 0.712(2) 1 calc R U P B 1
C43 C 0.1915(10) 0.4257(8) 0.3134(3) 0.035(2) Uani 0.712(2) 1 d D U P B 1
H43A H 0.275119 0.422769 0.305485 0.053 Uiso 0.712(2) 1 calc R U P B 1
H43B H 0.157673 0.372358 0.297966 0.053 Uiso 0.712(2) 1 calc R U P B 1
H43C H 0.180007 0.403463 0.343172 0.053 Uiso 0.712(2) 1 calc R U P B 1
C54 C -0.2019(5) 0.3607(5) 0.43950(15) 0.0434(14) Uani 1 1 d . . . . .
H54 H -0.283470 0.383666 0.439060 0.052 Uiso 1 1 calc R U . . .
C64 C -0.6034(4) 0.3266(4) 0.41808(17) 0.0406(13) Uani 1 1 d . . . . .
H64 H -0.681863 0.360466 0.422608 0.049 Uiso 1 1 calc R U . . .
C53 C -0.1312(6) 0.4277(5) 0.45979(16) 0.0542(16) Uani 1 1 d . . . . .
H53 H -0.165646 0.494023 0.472759 0.065 Uiso 1 1 calc R U . . .
B1 B -0.2287(4) 0.1801(5) 0.39944(16) 0.0261(12) Uani 1 1 d . . . . .
C47 C 0.1207(9) 0.7969(8) 0.4401(3) 0.0450(17) Uani 0.712(2) 1 d D U P B 1
H47A H 0.173605 0.778526 0.462915 0.054 Uiso 0.712(2) 1 calc R U P B 1
H47B H 0.044876 0.832711 0.451914 0.054 Uiso 0.712(2) 1 calc R U P B 1
C46 C 0.0638(7) 0.9384(8) 0.3660(3) 0.0441(17) Uani 0.712(2) 1 d D U P B 1
H46A H 0.024719 0.870131 0.362741 0.053 Uiso 0.712(2) 1 calc R U P B 1
H46B H 0.004479 0.999105 0.376488 0.053 Uiso 0.712(2) 1 calc R U P B 1
C48 C 0.1025(7) 0.6863(7) 0.4237(2) 0.0411(16) Uani 0.712(2) 1 d D U P B 1
H48A H 0.029766 0.698586 0.408962 0.049 Uiso 0.712(2) 1 calc R U P B 1
H48B H 0.093105 0.626825 0.447168 0.049 Uiso 0.712(2) 1 calc R U P B 1
C45 C 0.1181(6) 0.9804(6) 0.3264(3) 0.0428(16) Uani 0.712(2) 1 d D U P B 1
H45A H 0.148188 1.053873 0.329546 0.051 Uiso 0.712(2) 1 calc R U P B 1
H45B H 0.058059 0.996722 0.305882 0.051 Uiso 0.712(2) 1 calc R U P B 1
S1A S 0.8492(13) 0.6188(10) 0.1287(5) 0.019(2) Uani 0.237(2) 1 d D U P A 2
Mo1A Mo 0.6687(7) 0.7311(5) 0.1394(2) 0.0134(9) Uani 0.237(2) 1 d D U P A 2
C2A C 0.5254(17) 0.8802(19) 0.1219(6) 0.0181(18) Uani 0.237(2) 1 d D U P A 2
C3A C 0.5835(17) 0.9176(17) 0.1540(7) 0.0186(18) Uani 0.237(2) 1 d D U P A 2
C1A C 0.6065(18) 0.874(2) 0.0876(6) 0.0198(18) Uani 0.237(2) 1 d D U P A 2
S2A S 0.5514(12) 0.6198(11) 0.1845(5) 0.019(2) Uani 0.237(2) 1 d D U P A 2
C5A C 0.7163(19) 0.8999(19) 0.0984(6) 0.0189(18) Uani 0.237(2) 1 d D U P A 2
C4A C 0.6999(18) 0.9308(17) 0.1394(6) 0.0188(18) Uani 0.237(2) 1 d D U P A 2
S3A S 0.6119(4) 0.6246(4) 0.08652(14) 0.0279(12) Uani 0.237(2) 1 d D U P A 2
Fe1A Fe 0.7410(9) 0.5347(9) 0.1832(3) 0.0088(15) Uani 0.237(2) 1 d D U P A 2
C7A C 0.3948(18) 0.877(4) 0.1285(11) 0.020(3) Uani 0.237(2) 1 d D U P A 2
H7AA H 0.376929 0.835619 0.155622 0.031 Uiso 0.237(2) 1 calc R U P A 2
H7AB H 0.368608 0.836359 0.106728 0.031 Uiso 0.237(2) 1 calc R U P A 2
H7AC H 0.354555 0.955544 0.127513 0.031 Uiso 0.237(2) 1 calc R U P A 2
C8A C 0.533(2) 0.956(3) 0.1953(8) 0.020(3) Uani 0.237(2) 1 d D U P A 2
H8AA H 0.499337 1.037378 0.191583 0.031 Uiso 0.237(2) 1 calc R U P A 2
H8AB H 0.594887 0.947696 0.214616 0.031 Uiso 0.237(2) 1 calc R U P A 2
H8AC H 0.472195 0.908795 0.206436 0.031 Uiso 0.237(2) 1 calc R U P A 2
C6A C 0.571(2) 0.857(4) 0.0449(6) 0.025(4) Uani 0.237(2) 1 d D U P A 2
H6AA H 0.508862 0.806538 0.047831 0.038 Uiso 0.237(2) 1 calc R U P A 2
H6AB H 0.638045 0.821504 0.028623 0.038 Uiso 0.237(2) 1 calc R U P A 2
H6AC H 0.541662 0.931925 0.030888 0.038 Uiso 0.237(2) 1 calc R U P A 2
C24A C 0.458(2) 0.559(3) 0.1515(8) 0.027(3) Uani 0.237(2) 1 d D U P A 2
H24C H 0.430122 0.489952 0.167120 0.032 Uiso 0.237(2) 1 calc R U P A 2
H24D H 0.388895 0.616390 0.146423 0.032 Uiso 0.237(2) 1 calc R U P A 2
C21A C 0.849(2) 0.555(2) 0.0800(8) 0.024(3) Uani 0.237(2) 1 d D U P A 2
H21C H 0.860690 0.614493 0.056696 0.029 Uiso 0.237(2) 1 calc R U P A 2
H21D H 0.914353 0.492302 0.078255 0.029 Uiso 0.237(2) 1 calc R U P A 2
C10A C 0.818(3) 0.905(3) 0.0667(9) 0.020(4) Uani 0.237(2) 1 d D U P A 2
H10D H 0.832224 0.985557 0.059792 0.030 Uiso 0.237(2) 1 calc R U P A 2
H10E H 0.800590 0.872857 0.041607 0.030 Uiso 0.237(2) 1 calc R U P A 2
H10F H 0.887699 0.860247 0.078001 0.030 Uiso 0.237(2) 1 calc R U P A 2
C9A C 0.798(2) 0.975(3) 0.1569(10) 0.020(3) Uani 0.237(2) 1 d D U P A 2
H9AA H 0.813830 1.048049 0.141075 0.030 Uiso 0.237(2) 1 calc R U P A 2
H9AB H 0.867891 0.918666 0.155114 0.030 Uiso 0.237(2) 1 calc R U P A 2
H9AC H 0.777151 0.988704 0.185914 0.030 Uiso 0.237(2) 1 calc R U P A 2
C22A C 0.7347(16) 0.5070(16) 0.0762(7) 0.025(2) Uani 0.237(2) 1 d D U P A 2
H22C H 0.727800 0.439053 0.096593 0.030 Uiso 0.237(2) 1 calc R U P A 2
H22D H 0.732031 0.482896 0.048100 0.030 Uiso 0.237(2) 1 calc R U P A 2
C23A C 0.511(2) 0.526(2) 0.1114(8) 0.025(3) Uani 0.237(2) 1 d D U P A 2
H23C H 0.448601 0.523798 0.092639 0.031 Uiso 0.237(2) 1 calc R U P A 2
H23D H 0.553946 0.447660 0.115296 0.031 Uiso 0.237(2) 1 calc R U P A 2
C14A C 0.7748(18) 0.451(2) 0.2404(6) 0.0176(19) Uani 0.237(2) 1 d D U P A 2
C13A C 0.8759(18) 0.4377(19) 0.2111(6) 0.0184(19) Uani 0.237(2) 1 d D U P A 2
C15A C 0.687(2) 0.397(2) 0.2260(7) 0.0174(19) Uani 0.237(2) 1 d D U P A 2
C12A C 0.8474(18) 0.3744(18) 0.1793(8) 0.0182(19) Uani 0.237(2) 1 d D U P A 2
C11A C 0.732(2) 0.3491(17) 0.1878(7) 0.0179(19) Uani 0.237(2) 1 d D U P A 2
C19A C 0.777(2) 0.506(3) 0.2800(8) 0.021(4) Uani 0.237(2) 1 d D U P A 2
H19D H 0.840113 0.555470 0.277258 0.031 Uiso 0.237(2) 1 calc R U P A 2
H19E H 0.790756 0.446333 0.302934 0.031 Uiso 0.237(2) 1 calc R U P A 2
H19F H 0.702431 0.553557 0.285526 0.031 Uiso 0.237(2) 1 calc R U P A 2
C18A C 0.9950(19) 0.473(3) 0.2131(9) 0.020(4) Uani 0.237(2) 1 d D U P A 2
H18D H 1.004163 0.540693 0.193224 0.030 Uiso 0.237(2) 1 calc R U P A 2
H18E H 1.054476 0.409571 0.206380 0.030 Uiso 0.237(2) 1 calc R U P A 2
H18F H 1.003870 0.493220 0.241155 0.030 Uiso 0.237(2) 1 calc R U P A 2
C20A C 0.573(2) 0.387(4) 0.2506(10) 0.016(4) Uani 0.237(2) 1 d D U P A 2
H20D H 0.546166 0.459563 0.263073 0.024 Uiso 0.237(2) 1 calc R U P A 2
H20E H 0.583024 0.323745 0.272569 0.024 Uiso 0.237(2) 1 calc R U P A 2
H20F H 0.514526 0.372094 0.232335 0.024 Uiso 0.237(2) 1 calc R U P A 2
C17A C 0.925(2) 0.324(3) 0.1451(9) 0.018(4) Uani 0.237(2) 1 d D U P A 2
H17D H 0.878266 0.319462 0.121593 0.026 Uiso 0.237(2) 1 calc R U P A 2
H17E H 0.960463 0.247057 0.154810 0.026 Uiso 0.237(2) 1 calc R U P A 2
H17F H 0.985603 0.373880 0.136437 0.026 Uiso 0.237(2) 1 calc R U P A 2
C16A C 0.668(3) 0.268(3) 0.1685(9) 0.019(4) Uani 0.237(2) 1 d D U P A 2
H16D H 0.583803 0.293898 0.171003 0.029 Uiso 0.237(2) 1 calc R U P A 2
H16E H 0.683075 0.190141 0.182761 0.029 Uiso 0.237(2) 1 calc R U P A 2
H16F H 0.694069 0.266110 0.139168 0.029 Uiso 0.237(2) 1 calc R U P A 2
Fe2A Fe 0.3649(5) 0.7843(9) 0.3621(3) 0.0107(12) Uani 0.288(2) 1 d D U P B 2
Mo2A Mo 0.1777(5) 0.7207(4) 0.32989(14) 0.0174(7) Uani 0.288(2) 1 d D U P B 2
C28A C 0.1499(18) 0.5587(16) 0.2975(6) 0.024(2) Uani 0.288(2) 1 d D U P B 2
C29A C 0.0497(18) 0.5900(17) 0.3244(7) 0.022(2) Uani 0.288(2) 1 d D U P B 2
C27A C 0.1565(19) 0.6498(15) 0.2653(5) 0.023(2) Uani 0.288(2) 1 d D U P B 2
S4A S 0.2770(4) 0.6282(5) 0.3862(2) 0.0210(12) Uani 0.288(2) 1 d D U P B 2
C25A C -0.0033(17) 0.7002(19) 0.3073(7) 0.022(2) Uani 0.288(2) 1 d D U P B 2
C26A C 0.0645(16) 0.7380(18) 0.2719(6) 0.022(2) Uani 0.288(2) 1 d D U P B 2
S5A S 0.2364(6) 0.9076(6) 0.32177(18) 0.0257(14) Uani 0.288(2) 1 d D U P B 2
S6A S 0.0432(3) 0.8014(4) 0.38232(12) 0.0300(10) Uani 0.288(2) 1 d D U P B 2
C33A C 0.214(3) 0.4392(17) 0.3025(9) 0.033(4) Uani 0.288(2) 1 d D U P B 2
H33D H 0.285334 0.435072 0.284356 0.050 Uiso 0.288(2) 1 calc R U P B 2
H33E H 0.163955 0.384115 0.295170 0.050 Uiso 0.288(2) 1 calc R U P B 2
H33F H 0.233223 0.420267 0.331402 0.050 Uiso 0.288(2) 1 calc R U P B 2
C34A C -0.005(3) 0.522(2) 0.3604(9) 0.028(4) Uani 0.288(2) 1 d D U P B 2
H34D H 0.055758 0.478358 0.376835 0.042 Uiso 0.288(2) 1 calc R U P B 2
H34E H -0.052443 0.469077 0.350307 0.042 Uiso 0.288(2) 1 calc R U P B 2
H34F H -0.055083 0.575150 0.377678 0.042 Uiso 0.288(2) 1 calc R U P B 2
C32A C 0.239(3) 0.635(2) 0.2276(7) 0.032(4) Uani 0.288(2) 1 d D U P B 2
H32D H 0.260086 0.710698 0.215995 0.047 Uiso 0.288(2) 1 calc R U P B 2
H32E H 0.201385 0.600768 0.206869 0.047 Uiso 0.288(2) 1 calc R U P B 2
H32F H 0.309612 0.584603 0.235399 0.047 Uiso 0.288(2) 1 calc R U P B 2
C45A C 0.1784(15) 0.6536(14) 0.4317(5) 0.042(3) Uani 0.288(2) 1 d D U P B 2
H45C H 0.119345 0.599197 0.433715 0.050 Uiso 0.288(2) 1 calc R U P B 2
H45D H 0.223383 0.636305 0.456649 0.050 Uiso 0.288(2) 1 calc R U P B 2
C30A C -0.114(2) 0.772(2) 0.3227(9) 0.033(4) Uani 0.288(2) 1 d D U P B 2
H30D H -0.134220 0.745338 0.351662 0.050 Uiso 0.288(2) 1 calc R U P B 2
H30E H -0.177858 0.763620 0.305736 0.050 Uiso 0.288(2) 1 calc R U P B 2
H30F H -0.101350 0.853330 0.320821 0.050 Uiso 0.288(2) 1 calc R U P B 2
C31A C 0.047(3) 0.844(2) 0.2414(8) 0.028(4) Uani 0.288(2) 1 d D U P B 2
H31D H 0.002222 0.907324 0.255390 0.041 Uiso 0.288(2) 1 calc R U P B 2
H31E H 0.004256 0.826888 0.218462 0.041 Uiso 0.288(2) 1 calc R U P B 2
H31F H 0.122982 0.866239 0.230686 0.041 Uiso 0.288(2) 1 calc R U P B 2
C48A C 0.1410(13) 1.0009(13) 0.3559(6) 0.040(3) Uani 0.288(2) 1 d D U P B 2
H48C H 0.185643 1.015865 0.379043 0.048 Uiso 0.288(2) 1 calc R U P B 2
H48D H 0.117642 1.075885 0.340048 0.048 Uiso 0.288(2) 1 calc R U P B 2
C47A C 0.0341(17) 0.9502(15) 0.3732(8) 0.041(3) Uani 0.288(2) 1 d D U P B 2
H47C H -0.028121 0.976321 0.354022 0.050 Uiso 0.288(2) 1 calc R U P B 2
H47D H 0.008620 0.983282 0.399761 0.050 Uiso 0.288(2) 1 calc R U P B 2
C46A C 0.119(2) 0.7698(19) 0.4315(6) 0.042(3) Uani 0.288(2) 1 d D U P B 2
H46C H 0.175624 0.825182 0.432853 0.050 Uiso 0.288(2) 1 calc R U P B 2
H46D H 0.061712 0.776026 0.455711 0.050 Uiso 0.288(2) 1 calc R U P B 2
C38A C 0.513(2) 0.8639(18) 0.3476(7) 0.021(2) Uani 0.288(2) 1 d D U P B 2
C39A C 0.440(2) 0.933(2) 0.3757(8) 0.022(2) Uani 0.288(2) 1 d D U P B 2
C35A C 0.418(3) 0.8647(19) 0.4136(7) 0.024(2) Uani 0.288(2) 1 d D U P B 2
C37A C 0.5433(16) 0.7530(18) 0.3696(6) 0.020(2) Uani 0.288(2) 1 d D U P B 2
C36A C 0.486(2) 0.753(2) 0.4099(6) 0.023(2) Uani 0.288(2) 1 d D U P B 2
C43A C 0.557(3) 0.896(3) 0.3034(8) 0.026(4) Uani 0.288(2) 1 d D U P B 2
H43D H 0.544936 0.836659 0.285949 0.039 Uiso 0.288(2) 1 calc R U P B 2
H43E H 0.640966 0.903417 0.302556 0.039 Uiso 0.288(2) 1 calc R U P B 2
H43F H 0.515170 0.970417 0.293131 0.039 Uiso 0.288(2) 1 calc R U P B 2
C44A C 0.403(5) 1.060(2) 0.3654(14) 0.022(4) Uani 0.288(2) 1 d D U P B 2
H44D H 0.380868 1.073581 0.336654 0.033 Uiso 0.288(2) 1 calc R U P B 2
H44E H 0.467637 1.103580 0.368688 0.033 Uiso 0.288(2) 1 calc R U P B 2
H44F H 0.336065 1.085646 0.384018 0.033 Uiso 0.288(2) 1 calc R U P B 2
C40A C 0.394(3) 0.918(3) 0.4540(8) 0.029(4) Uani 0.288(2) 1 d D U P B 2
H40D H 0.350223 0.994499 0.449327 0.044 Uiso 0.288(2) 1 calc R U P B 2
H40E H 0.468137 0.924008 0.465547 0.044 Uiso 0.288(2) 1 calc R U P B 2
H40F H 0.348374 0.868731 0.473427 0.044 Uiso 0.288(2) 1 calc R U P B 2
C42A C 0.621(3) 0.650(2) 0.3550(8) 0.026(4) Uani 0.288(2) 1 d D U P B 2
H42D H 0.590113 0.578869 0.366709 0.039 Uiso 0.288(2) 1 calc R U P B 2
H42E H 0.699972 0.649399 0.364014 0.039 Uiso 0.288(2) 1 calc R U P B 2
H42F H 0.624608 0.653827 0.324649 0.039 Uiso 0.288(2) 1 calc R U P B 2
C41A C 0.503(3) 0.666(3) 0.4458(8) 0.024(4) Uani 0.288(2) 1 d D U P B 2
H41D H 0.442421 0.683025 0.467761 0.036 Uiso 0.288(2) 1 calc R U P B 2
H41E H 0.579957 0.667756 0.456109 0.036 Uiso 0.288(2) 1 calc R U P B 2
H41F H 0.498586 0.589080 0.437241 0.036 Uiso 0.288(2) 1 calc R U P B 2
Br2A Br 0.3930(9) 0.695(2) 0.2964(5) 0.048(2) Uani 0.198(18) 1 d . U P B 2

loop_
_atom_site_aniso_label
_atom_site_aniso_U_11
_atom_site_aniso_U_22
_atom_site_aniso_U_33
_atom_site_aniso_U_23
_atom_site_aniso_U_13
_atom_site_aniso_U_12
Mo1 0.0149(5) 0.0134(5) 0.0123(7) -0.0021(5) -0.0014(4) -0.0008(3)
Mo2 0.0124(8) 0.0203(5) 0.0218(5) -0.0066(3) 0.0012(6) -0.0023(7)
Br1 0.0374(3) 0.0247(3) 0.0263(3) -0.0044(2) -0.0075(2) -0.0032(2)
Fe1 0.0161(6) 0.0102(14) 0.0157(9) -0.0003(8) -0.0008(6) -0.0031(10)
Fe2 0.0162(7) 0.0195(13) 0.0194(13) -0.0033(7) -0.0028(8) -0.0036(7)
Br2 0.0232(4) 0.0582(16) 0.0400(9) -0.0279(10) -0.0013(5) -0.0024(6)
S1 0.0165(11) 0.0181(19) 0.0182(13) 0.0009(12) 0.0003(8) -0.0015(12)
S2 0.0206(12) 0.018(2) 0.0249(13) -0.0008(12) 0.0041(9) -0.0045(12)
S5 0.0299(13) 0.0247(11) 0.0238(10) -0.0035(8) -0.0015(12) -0.0107(12)
S3 0.0254(8) 0.0204(9) 0.0180(7) -0.0054(6) -0.0007(6) -0.0047(6)
S4 0.0266(10) 0.0235(14) 0.0399(16) 0.0075(11) -0.0096(12) -0.0078(9)
S6 0.0230(9) 0.0382(11) 0.0571(12) -0.0317(9) 0.0101(8) -0.0091(7)
C11 0.0216(19) 0.016(3) 0.0196(19) -0.0003(18) 0.0026(14) -0.0039(17)
C5 0.0198(19) 0.013(2) 0.014(2) 0.0023(17) -0.0025(14) 0.0013(16)
C2 0.018(2) 0.014(2) 0.019(2) -0.0018(17) -0.0023(15) 0.0011(16)
C1 0.019(2) 0.014(2) 0.016(2) 0.0009(17) -0.0022(15) 0.0013(15)
C79 0.022(2) 0.013(2) 0.017(2) -0.0063(18) -0.0021(17) -0.0043(18)
C90 0.022(2) 0.023(3) 0.021(2) -0.005(2) -0.0002(18) -0.0032(19)
C96 0.018(2) 0.027(3) 0.022(2) -0.006(2) 0.0015(18) -0.0041(19)
C3 0.0189(17) 0.015(2) 0.019(2) -0.0019(18) -0.0026(16) 0.0017(16)
C85 0.021(2) 0.026(3) 0.012(2) -0.0010(19) 0.0032(17) -0.0073(19)
C15 0.0229(18) 0.011(3) 0.0206(18) 0.0005(18) 0.0011(13) -0.0041(17)
C12 0.0215(16) 0.011(3) 0.018(2) -0.0001(18) -0.0004(15) 0.0010(16)
C37 0.021(2) 0.023(3) 0.023(2) -0.0076(18) -0.0017(16) -0.011(2)
C78 0.018(2) 0.021(3) 0.029(3) -0.001(2) 0.0010(18) -0.0034(19)
C80 0.023(2) 0.017(2) 0.017(2) 0.0014(18) -0.0027(17) -0.0038(18)
C92 0.022(2) 0.024(3) 0.019(2) -0.0020(19) 0.0030(18) -0.0065(19)
C14 0.0247(19) 0.015(3) 0.021(2) -0.0003(18) 0.0004(14) -0.0042(17)
C28 0.020(2) 0.024(2) 0.0215(19) -0.0047(18) 0.0003(17) -0.0084(19)
C13 0.024(2) 0.012(2) 0.0198(17) 0.0010(17) -0.0013(15) -0.0028(17)
C93 0.029(2) 0.036(3) 0.020(2) -0.007(2) -0.0029(19) -0.006(2)
C27 0.016(3) 0.025(2) 0.021(2) -0.0038(17) -0.0020(18) -0.0090(18)
C73 0.016(2) 0.018(3) 0.022(2) -0.0029(19) 0.0070(17) -0.0058(18)
C36 0.020(3) 0.025(2) 0.022(2) -0.0030(17) -0.0018(17) -0.0085(18)
C4 0.019(2) 0.014(2) 0.0166(19) -0.0007(16) -0.0040(15) 0.0034(17)
C91 0.019(2) 0.017(2) 0.020(2) -0.0010(19) 0.0013(17) -0.0013(18)
C35 0.022(2) 0.022(2) 0.026(2) -0.0071(18) 0.0008(18) -0.0123(17)
C94 0.030(3) 0.039(3) 0.017(2) 0.006(2) 0.0057(19) -0.003(2)
C39 0.023(2) 0.027(2) 0.022(2) -0.0039(18) -0.0037(17) -0.0118(17)
C84 0.027(2) 0.013(2) 0.020(2) 0.0012(18) 0.0003(18) -0.0086(19)
C95 0.022(2) 0.030(3) 0.029(3) 0.003(2) 0.011(2) -0.008(2)
C86 0.022(2) 0.025(3) 0.019(2) -0.002(2) -0.0041(18) -0.0048(19)
C87 0.033(3) 0.018(3) 0.022(2) 0.0005(19) -0.0056(19) -0.003(2)
C72 0.028(2) 0.027(3) 0.017(2) -0.006(2) 0.0018(18) -0.005(2)
C29 0.018(3) 0.0241(18) 0.021(2) -0.0066(16) -0.0016(18) -0.0099(18)
C82 0.022(2) 0.019(3) 0.028(2) -0.007(2) 0.0049(19) -0.0100(19)
C67 0.019(2) 0.027(3) 0.024(2) -0.002(2) -0.0005(18) -0.0058(19)
C55 0.024(2) 0.018(3) 0.031(3) 0.004(2) -0.0050(19) -0.0007(19)
C71 0.031(3) 0.032(3) 0.017(2) -0.003(2) 0.0000(19) 0.002(2)
C61 0.032(3) 0.025(3) 0.018(2) -0.007(2) -0.0039(19) -0.009(2)
C74 0.024(2) 0.024(3) 0.023(2) -0.003(2) 0.0031(19) 0.001(2)
C77 0.020(2) 0.020(3) 0.052(3) -0.010(2) 0.003(2) -0.003(2)
C81 0.030(2) 0.022(3) 0.016(2) -0.0040(19) 0.0061(18) -0.010(2)
C34 0.032(7) 0.023(2) 0.026(6) -0.007(2) 0.002(5) -0.010(2)
C89 0.020(2) 0.040(3) 0.025(2) -0.005(2) -0.0012(19) -0.010(2)
C38 0.022(3) 0.022(2) 0.027(2) -0.0040(18) -0.0046(18) -0.0118(17)
C10 0.025(3) 0.023(5) 0.019(4) 0.001(3) 0.002(3) -0.002(3)
C56 0.029(3) 0.032(3) 0.025(3) 0.002(2) 0.001(2) -0.006(2)
C20 0.027(3) 0.017(5) 0.025(3) -0.002(3) 0.005(3) -0.010(3)
C25 0.027(3) 0.027(2) 0.0219(18) -0.0065(16) 0.0024(19) -0.009(2)
C88 0.036(3) 0.023(3) 0.020(2) -0.003(2) -0.006(2) -0.014(2)
C60 0.023(2) 0.020(3) 0.039(3) 0.003(2) -0.002(2) -0.0015(19)
C17 0.0219(18) 0.023(4) 0.022(5) -0.001(4) 0.001(2) 0.002(2)
C83 0.020(2) 0.022(3) 0.026(2) -0.003(2) -0.0023(18) -0.0035(19)
C9 0.033(5) 0.023(4) 0.021(3) -0.006(2) -0.007(3) 0.003(4)
C66 0.038(3) 0.026(3) 0.023(2) -0.005(2) -0.002(2) -0.002(2)
C26 0.023(3) 0.028(2) 0.020(2) -0.0046(16) -0.0006(19) -0.0077(19)
C57 0.042(3) 0.025(3) 0.026(3) 0.001(2) -0.005(2) 0.004(2)
C18 0.030(4) 0.024(4) 0.022(2) -0.005(2) 0.001(3) -0.009(4)
C70 0.027(2) 0.024(3) 0.028(3) 0.003(2) 0.005(2) -0.003(2)
C69 0.032(3) 0.030(3) 0.034(3) -0.003(2) -0.003(2) -0.013(2)
C58 0.045(3) 0.025(3) 0.028(3) 0.003(2) 0.010(2) 0.011(2)
C76 0.022(2) 0.017(3) 0.052(3) 0.007(2) 0.007(2) 0.002(2)
C7 0.019(4) 0.025(4) 0.026(3) -0.009(3) 0.001(3) 0.000(3)
C62 0.036(3) 0.027(3) 0.028(3) 0.000(2) -0.004(2) -0.005(2)
C8 0.019(2) 0.027(4) 0.033(5) -0.007(4) -0.003(2) -0.002(2)
C75 0.024(2) 0.032(3) 0.026(3) 0.004(2) 0.0069(19) 0.004(2)
C22 0.022(3) 0.030(4) 0.032(3) -0.010(3) -0.006(2) -0.005(3)
C33 0.033(5) 0.026(6) 0.026(3) 0.000(3) 0.008(3) -0.002(4)
C24 0.030(3) 0.024(4) 0.025(3) -0.005(3) 0.008(2) -0.001(3)
C68 0.040(3) 0.035(3) 0.029(3) 0.009(2) -0.012(2) -0.016(2)
C49 0.054(3) 0.033(3) 0.023(3) 0.011(2) -0.013(2) -0.021(3)
C19 0.031(3) 0.031(4) 0.029(5) -0.005(3) 0.000(3) -0.013(3)
C6 0.024(4) 0.027(3) 0.025(5) -0.008(3) 0.000(3) -0.005(3)
C51 0.064(4) 0.059(4) 0.038(3) 0.022(3) -0.023(3) -0.034(3)
C50 0.047(3) 0.039(3) 0.041(3) 0.015(3) -0.021(3) -0.026(3)
C21 0.023(3) 0.029(4) 0.033(3) -0.005(3) -0.004(2) -0.004(3)
C30 0.059(8) 0.036(5) 0.025(3) -0.006(3) 0.010(4) 0.003(4)
C16 0.024(4) 0.041(5) 0.020(2) -0.004(3) 0.004(2) -0.011(4)
C63 0.044(3) 0.023(3) 0.045(3) -0.003(2) -0.008(3) 0.001(2)
C41 0.032(5) 0.031(4) 0.027(4) 0.001(3) 0.000(3) -0.004(3)
C59 0.030(3) 0.023(3) 0.047(3) 0.008(2) 0.013(2) 0.002(2)
B2 0.018(2) 0.020(3) 0.020(3) -0.003(2) 0.0008(19) -0.004(2)
C52 0.069(4) 0.048(4) 0.033(3) 0.012(3) -0.013(3) -0.029(3)
C32 0.022(4) 0.029(3) 0.027(5) -0.003(3) 0.000(3) -0.003(3)
C65 0.042(3) 0.032(3) 0.030(3) -0.005(2) 0.007(2) -0.010(2)
C42 0.031(4) 0.037(6) 0.031(3) -0.015(4) 0.005(3) -0.010(4)
C44 0.033(5) 0.033(5) 0.029(3) 0.000(3) 0.002(3) -0.016(4)
C23 0.033(2) 0.028(3) 0.021(3) -0.005(3) 0.005(2) -0.002(2)
C40 0.027(3) 0.030(4) 0.035(6) -0.002(3) 0.006(3) -0.006(3)
C31 0.035(6) 0.038(4) 0.022(3) 0.002(3) -0.002(3) -0.008(4)
C43 0.035(5) 0.024(3) 0.048(6) 0.000(3) -0.006(4) -0.008(3)
C54 0.067(4) 0.043(4) 0.024(3) 0.003(3) -0.006(3) -0.026(3)
C64 0.035(3) 0.030(3) 0.056(4) -0.011(3) 0.001(3) 0.001(2)
C53 0.091(5) 0.042(4) 0.030(3) 0.002(3) -0.002(3) -0.015(3)
B1 0.027(3) 0.022(3) 0.030(3) 0.004(2) -0.007(2) -0.009(2)
C47 0.039(3) 0.051(3) 0.049(3) -0.027(2) 0.019(3) -0.020(3)
C46 0.030(3) 0.037(3) 0.069(3) -0.026(3) -0.001(3) -0.004(3)
C48 0.039(3) 0.047(4) 0.041(3) -0.018(3) 0.016(3) -0.019(3)
C45 0.028(3) 0.032(3) 0.072(4) -0.016(3) -0.007(3) -0.004(3)
S1A 0.020(3) 0.012(5) 0.024(4) -0.001(3) 0.008(2) -0.003(3)
Mo1A 0.0194(12) 0.005(2) 0.0153(14) -0.0030(15) 0.0044(10) -0.0024(16)
C2A 0.021(2) 0.013(4) 0.019(3) 0.000(3) -0.001(2) -0.001(2)
C3A 0.022(3) 0.013(4) 0.020(2) 0.000(3) -0.0013(19) -0.003(2)
C1A 0.022(3) 0.017(4) 0.020(3) -0.001(3) 0.000(2) -0.003(3)
S2A 0.021(4) 0.015(5) 0.019(3) 0.004(3) 0.005(3) -0.003(3)
C5A 0.023(3) 0.014(4) 0.020(3) 0.000(3) -0.001(2) -0.004(3)
C4A 0.023(2) 0.014(4) 0.019(3) 0.001(3) -0.0014(19) -0.003(2)
S3A 0.033(2) 0.027(3) 0.025(2) -0.0103(19) -0.0014(18) -0.0016(19)
Fe1A 0.013(3) 0.008(2) 0.005(3) 0.001(2) 0.001(2) -0.0014(17)
C7A 0.021(2) 0.020(3) 0.020(3) -0.003(2) -0.0012(18) -0.0021(19)
C8A 0.021(3) 0.020(3) 0.021(3) -0.0027(19) -0.0020(18) -0.003(2)
C6A 0.018(8) 0.039(10) 0.020(4) -0.003(6) 0.003(4) -0.013(8)
C24A 0.025(5) 0.027(6) 0.030(4) -0.004(4) -0.004(4) -0.006(5)
C21A 0.030(4) 0.020(6) 0.021(5) -0.007(5) 0.006(4) -0.002(4)
C10A 0.024(4) 0.019(10) 0.018(6) -0.004(6) -0.001(5) -0.008(6)
C9A 0.020(3) 0.019(4) 0.020(3) -0.002(2) 0.0001(19) -0.002(2)
C22A 0.032(3) 0.020(5) 0.023(4) -0.008(4) 0.003(3) -0.002(4)
C23A 0.025(4) 0.024(5) 0.029(4) -0.003(4) -0.004(3) -0.005(4)
C14A 0.020(3) 0.015(4) 0.017(3) 0.000(3) -0.002(2) 0.001(3)
C13A 0.021(3) 0.016(4) 0.017(3) -0.002(3) -0.002(2) 0.000(3)
C15A 0.021(3) 0.014(4) 0.016(3) 0.000(3) -0.003(2) 0.001(3)
C12A 0.020(3) 0.016(4) 0.019(3) -0.002(3) -0.002(2) 0.000(3)
C11A 0.020(3) 0.016(4) 0.016(3) 0.000(3) -0.001(3) 0.000(3)
C19A 0.017(9) 0.024(8) 0.020(4) -0.006(5) -0.002(5) 0.002(7)
C18A 0.021(4) 0.024(9) 0.015(9) -0.009(7) 0.002(4) -0.002(5)
C20A 0.022(4) 0.018(9) 0.009(7) -0.005(7) -0.005(5) -0.002(5)
C17A 0.017(7) 0.016(8) 0.020(6) -0.006(5) -0.003(5) -0.003(6)
C16A 0.017(7) 0.025(7) 0.016(8) -0.006(6) 0.007(6) -0.005(6)
Fe2A 0.005(3) 0.0151(18) 0.0121(17) -0.0053(12) 0.002(2) 0.001(2)
Mo2A 0.0210(10) 0.0161(18) 0.0161(17) -0.0057(10) 0.0018(11) -0.0043(10)
C28A 0.022(3) 0.024(3) 0.027(3) -0.004(3) -0.001(3) -0.009(3)
C29A 0.022(3) 0.023(3) 0.023(3) -0.006(3) -0.003(3) -0.012(3)
C27A 0.021(3) 0.025(4) 0.025(3) -0.005(3) 0.000(3) -0.009(3)
S4A 0.020(3) 0.022(2) 0.021(2) -0.0003(16) 0.004(3) -0.005(2)
C25A 0.020(3) 0.023(3) 0.025(3) -0.006(3) 0.000(3) -0.012(3)
C26A 0.020(3) 0.025(3) 0.024(3) -0.003(3) -0.001(3) -0.009(3)
S5A 0.033(2) 0.021(3) 0.022(3) 0.000(2) 0.001(2) -0.004(2)
S6A 0.0209(18) 0.037(2) 0.032(2) -0.0144(18) 0.0099(15) -0.0039(15)
C33A 0.031(8) 0.026(4) 0.043(10) 0.000(5) 0.005(6) -0.005(5)
C34A 0.027(8) 0.026(8) 0.032(6) -0.001(6) 0.003(5) -0.010(6)
C32A 0.031(7) 0.033(10) 0.030(5) -0.004(6) 0.006(5) -0.006(7)
C45A 0.036(5) 0.048(4) 0.042(5) -0.009(4) 0.020(5) -0.013(4)
C30A 0.026(5) 0.031(8) 0.041(9) -0.001(6) 0.009(5) -0.006(5)
C31A 0.023(8) 0.030(6) 0.030(7) 0.001(6) 0.000(6) -0.007(5)
C48A 0.028(4) 0.036(4) 0.057(5) -0.021(4) 0.010(4) -0.003(4)
C47A 0.030(4) 0.038(5) 0.058(5) -0.022(4) 0.010(4) -0.006(3)
C46A 0.033(4) 0.047(4) 0.049(4) -0.016(4) 0.015(4) -0.015(4)
C38A 0.017(4) 0.024(3) 0.022(3) -0.005(2) 0.000(3) -0.007(3)
C39A 0.020(4) 0.025(3) 0.022(3) -0.006(2) 0.002(3) -0.008(3)
C35A 0.024(4) 0.027(3) 0.023(3) -0.005(2) 0.004(3) -0.007(3)
C37A 0.015(4) 0.026(3) 0.021(3) -0.004(3) 0.000(3) -0.007(3)
C36A 0.021(4) 0.027(3) 0.022(3) -0.005(2) 0.001(3) -0.007(3)
C43A 0.028(8) 0.026(9) 0.023(4) -0.003(4) 0.005(4) -0.002(7)
C44A 0.021(9) 0.025(3) 0.021(9) -0.005(4) 0.011(7) -0.008(4)
C40A 0.033(9) 0.031(7) 0.023(3) -0.006(5) 0.001(5) 0.001(7)
C42A 0.022(7) 0.029(5) 0.025(8) -0.001(5) 0.004(7) -0.001(5)
C41A 0.019(9) 0.032(6) 0.021(5) -0.004(5) 0.004(5) -0.003(6)
Br2A 0.040(2) 0.066(6) 0.043(4) -0.028(4) 0.014(2) -0.011(3)

loop_
_atom_type_symbol
_atom_type_description
_atom_type_scat_dispersion_real
_atom_type_scat_dispersion_imag
_atom_type_scat_source
C C 0.0033 0.0016 'International Tables Vol C Tables 4.2.6.8 and 6.1.1.4'
H H 0.0000 0.0000 'International Tables Vol C Tables 4.2.6.8 and 6.1.1.4'
B B 0.0013 0.0007 'International Tables Vol C Tables 4.2.6.8 and 6.1.1.4'
Br Br -0.2901 2.4595 'International Tables Vol C Tables 4.2.6.8 and 6.1.1.4'
Fe Fe 0.3463 0.8444 'International Tables Vol C Tables 4.2.6.8 and 6.1.1.4'
Mo Mo -1.6832 0.6857 'International Tables Vol C Tables 4.2.6.8 and 6.1.1.4'
S S 0.1246 0.1234 'International Tables Vol C Tables 4.2.6.8 and 6.1.1.4'

loop_
_geom_angle_atom_site_label_1
_geom_angle_atom_site_label_2
_geom_angle_atom_site_label_3
_geom_angle
_geom_angle_site_symmetry_1
_geom_angle_site_symmetry_3
_geom_angle_publ_flag
Br1 Mo1 Fe1 56.30(9) . . ?
S1 Mo1 Br1 76.27(13) . . ?
S1 Mo1 Fe1 54.26(13) . . ?
S1 Mo1 S3 83.57(14) . . ?
S1 Mo1 C5 96.5(2) . . ?
S1 Mo1 C4 114.7(2) . . ?
S2 Mo1 Br1 75.52(14) . . ?
S2 Mo1 Fe1 54.36(13) . . ?
S2 Mo1 S1 107.51(14) . . ?
S2 Mo1 S3 83.87(14) . . ?
S2 Mo1 C5 154.3(2) . . ?
S2 Mo1 C4 122.7(2) . . ?
S3 Mo1 Br1 145.00(8) . . ?
S3 Mo1 Fe1 88.70(9) . . ?
S3 Mo1 C4 136.1(2) . . ?
C5 Mo1 Br1 102.1(2) . . ?
C5 Mo1 Fe1 145.0(2) . . ?
C5 Mo1 S3 108.4(2) . . ?
C5 Mo1 C4 34.3(2) . . ?
C2 Mo1 Br1 127.66(19) . . ?
C2 Mo1 Fe1 155.4(2) . . ?
C2 Mo1 S1 146.8(2) . . ?
C2 Mo1 S2 101.4(2) . . ?
C2 Mo1 S3 83.7(2) . . ?
C2 Mo1 C5 59.2(3) . . ?
C2 Mo1 C1 36.5(2) . . ?
C2 Mo1 C3 36.2(2) . . ?
C2 Mo1 C4 58.8(3) . . ?
C1 Mo1 Br1 135.4(2) . . ?
C1 Mo1 Fe1 161.7(2) . . ?
C1 Mo1 S1 110.7(2) . . ?
C1 Mo1 S2 135.4(2) . . ?
C1 Mo1 S3 78.5(2) . . ?
C1 Mo1 C5 34.8(2) . . ?
C1 Mo1 C4 57.9(3) . . ?
C3 Mo1 Br1 91.53(19) . . ?
C3 Mo1 Fe1 138.6(2) . . ?
C3 Mo1 S1 149.6(2) . . ?
C3 Mo1 S2 95.8(2) . . ?
C3 Mo1 S3 118.81(19) . . ?
C3 Mo1 C5 58.5(3) . . ?
C3 Mo1 C1 59.7(3) . . ?
C3 Mo1 C4 35.0(2) . . ?
C4 Mo1 Br1 78.8(2) . . ?
C4 Mo1 Fe1 134.9(2) . . ?
Br2 Mo2 Fe2 54.50(9) . . ?
S5 Mo2 Fe2 53.34(11) . . ?
S5 Mo2 Br2 78.56(15) . . ?
S5 Mo2 S6 83.35(10) . . ?
S5 Mo2 C25 119.5(3) . . ?
S5 Mo2 C26 99.2(3) . . ?
S4 Mo2 Fe2 52.95(11) . . ?
S4 Mo2 Br2 75.66(14) . . ?
S4 Mo2 S5 103.49(12) . . ?
S4 Mo2 S6 84.06(11) . . ?
S4 Mo2 C25 128.3(3) . . ?
S4 Mo2 C26 157.4(3) . . ?
S6 Mo2 Fe2 94.18(9) . . ?
S6 Mo2 Br2 148.65(10) . . ?
C28 Mo2 Fe2 133.4(3) . . ?
C28 Mo2 Br2 84.2(3) . . ?
C28 Mo2 S5 145.7(3) . . ?
C28 Mo2 S4 100.6(3) . . ?
C28 Mo2 S6 123.4(3) . . ?
C28 Mo2 C27 36.0(3) . . ?
C28 Mo2 C29 36.4(3) . . ?
C28 Mo2 C25 58.5(4) . . ?
C28 Mo2 C26 59.2(3) . . ?
C27 Mo2 Fe2 132.4(3) . . ?
C27 Mo2 Br2 79.5(2) . . ?
C27 Mo2 S5 110.9(2) . . ?
C27 Mo2 S4 132.1(2) . . ?
C27 Mo2 S6 131.2(3) . . ?
C27 Mo2 C25 57.6(4) . . ?
C27 Mo2 C26 35.1(3) . . ?
C29 Mo2 Fe2 150.9(3) . . ?
C29 Mo2 Br2 119.1(3) . . ?
C29 Mo2 S5 154.9(3) . . ?
C29 Mo2 S4 98.4(3) . . ?
C29 Mo2 S6 87.0(3) . . ?
C29 Mo2 C27 60.0(4) . . ?
C29 Mo2 C25 35.4(3) . . ?
C29 Mo2 C26 59.4(4) . . ?
C25 Mo2 Fe2 167.9(3) . . ?
C25 Mo2 Br2 136.8(3) . . ?
C25 Mo2 S6 74.5(3) . . ?
C25 Mo2 C26 34.3(3) . . ?
C26 Mo2 Fe2 148.2(3) . . ?
C26 Mo2 Br2 109.6(2) . . ?
C26 Mo2 S6 98.3(2) . . ?
Fe1 Br1 Mo1 62.16(6) . . ?
Fe1A Br1 Mo1A 62.12(18) . . ?
Br1 Fe1 Mo1 61.54(10) . . ?
S1 Fe1 Mo1 56.30(12) . . ?
S1 Fe1 Br1 80.19(16) . . ?
S1 Fe1 S2 111.12(18) . . ?
S2 Fe1 Mo1 56.01(13) . . ?
S2 Fe1 Br1 79.20(16) . . ?
C11 Fe1 Mo1 141.7(3) . . ?
C11 Fe1 Br1 156.7(3) . . ?
C11 Fe1 S1 111.6(3) . . ?
C11 Fe1 S2 112.6(3) . . ?
C15 Fe1 Mo1 143.1(3) . . ?
C15 Fe1 Br1 126.7(2) . . ?
C15 Fe1 S1 150.4(3) . . ?
C15 Fe1 S2 88.4(3) . . ?
C15 Fe1 C11 38.8(3) . . ?
C15 Fe1 C12 65.4(3) . . ?
C12 Fe1 Mo1 144.6(3) . . ?
C12 Fe1 Br1 126.2(2) . . ?
C12 Fe1 S1 89.4(3) . . ?
C12 Fe1 S2 150.9(3) . . ?
C12 Fe1 C11 38.5(3) . . ?
C14 Fe1 Mo1 146.3(3) . . ?
C14 Fe1 Br1 91.9(3) . . ?
C14 Fe1 S1 144.3(3) . . ?
C14 Fe1 S2 101.3(3) . . ?
C14 Fe1 C11 66.6(3) . . ?
C14 Fe1 C15 40.0(3) . . ?
C14 Fe1 C12 67.3(3) . . ?
C14 Fe1 C13 41.3(3) . . ?
C13 Fe1 Mo1 147.3(3) . . ?
C13 Fe1 Br1 91.6(2) . . ?
C13 Fe1 S1 103.7(3) . . ?
C13 Fe1 S2 141.7(3) . . ?
C13 Fe1 C11 66.5(3) . . ?
C13 Fe1 C15 67.4(3) . . ?
C13 Fe1 C12 40.0(3) . . ?
Br2 Fe2 Mo2 61.18(10) . . ?
S5 Fe2 Mo2 56.06(10) . . ?
S5 Fe2 Br2 84.02(16) . . ?
S4 Fe2 Mo2 55.33(11) . . ?
S4 Fe2 Br2 80.74(19) . . ?
S4 Fe2 S5 108.32(14) . . ?
C37 Fe2 Mo2 148.3(3) . . ?
C37 Fe2 Br2 88.7(3) . . ?
C37 Fe2 S5 135.5(3) . . ?
C37 Fe2 S4 113.7(3) . . ?
C37 Fe2 C36 38.7(3) . . ?
C37 Fe2 C35 65.8(4) . . ?
C37 Fe2 C39 65.7(4) . . ?
C36 Fe2 Mo2 145.5(3) . . ?
C36 Fe2 Br2 115.9(2) . . ?
C36 Fe2 S5 155.2(3) . . ?
C36 Fe2 S4 90.2(3) . . ?
C36 Fe2 C35 39.6(3) . . ?
C36 Fe2 C39 65.1(4) . . ?
C35 Fe2 Mo2 142.1(3) . . ?
C35 Fe2 Br2 154.0(3) . . ?
C35 Fe2 S5 117.6(3) . . ?
C35 Fe2 S4 103.7(3) . . ?
C39 Fe2 Mo2 143.4(3) . . ?
C39 Fe2 Br2 136.4(3) . . ?
C39 Fe2 S5 90.4(3) . . ?
C39 Fe2 S4 141.0(3) . . ?
C39 Fe2 C35 38.3(3) . . ?
C38 Fe2 Mo2 146.5(3) . . ?
C38 Fe2 Br2 98.5(3) . . ?
C38 Fe2 S5 98.1(3) . . ?
C38 Fe2 S4 153.3(3) . . ?
C38 Fe2 C37 39.8(3) . . ?
C38 Fe2 C36 65.9(4) . . ?
C38 Fe2 C35 65.9(4) . . ?
C38 Fe2 C39 39.5(3) . . ?
Fe2 Br2 Mo2 64.31(8) . . ?
Fe1 S1 Mo1 69.44(15) . . ?
C21 S1 Mo1 106.7(3) . . ?
C21 S1 Fe1 115.4(4) . . ?
Fe1 S2 Mo1 69.62(16) . . ?
C24 S2 Mo1 106.3(3) . . ?
C24 S2 Fe1 114.5(3) . . ?
Fe2 S5 Mo2 70.60(12) . . ?
C48 S5 Mo2 108.1(3) . . ?
C48 S5 Fe2 109.8(3) . . ?
C22 S3 Mo1 108.8(3) . . ?
C23 S3 Mo1 108.3(2) . . ?
C23 S3 C22 97.7(3) . . ?
Fe2 S4 Mo2 71.71(13) . . ?
C45 S4 Mo2 106.4(3) . . ?
C45 S4 Fe2 108.3(3) . . ?
C47 S6 Mo2 105.2(3) . . ?
C47 S6 C46 103.7(4) . . ?
C46 S6 Mo2 103.8(3) . . ?
C15 C11 Fe1 68.8(4) . . ?
C15 C11 C16 123.6(6) . . ?
C12 C11 Fe1 69.6(4) . . ?
C12 C11 C15 107.9(6) . . ?
C12 C11 C16 126.6(6) . . ?
C16 C11 Fe1 139.2(7) . . ?
C1 C5 Mo1 70.2(4) . . ?
C1 C5 C4 108.4(7) . . ?
C1 C5 C10 124.8(7) . . ?
C4 C5 Mo1 73.5(4) . . ?
C4 C5 C10 126.6(7) . . ?
C10 C5 Mo1 125.5(7) . . ?
C1 C2 Mo1 73.5(4) . . ?
C1 C2 C7 126.2(6) . . ?
C3 C2 Mo1 73.5(4) . . ?
C3 C2 C1 107.2(6) . . ?
C3 C2 C7 125.7(6) . . ?
C7 C2 Mo1 126.9(7) . . ?
C5 C1 Mo1 75.0(4) . . ?
C5 C1 C2 108.0(6) . . ?
C5 C1 C6 125.9(6) . . ?
C2 C1 Mo1 70.0(4) . . ?
C2 C1 C6 124.8(6) . . ?
C6 C1 Mo1 130.5(7) . . ?
C80 C79 C84 114.5(4) . . ?
C80 C79 B2 122.5(4) . . ?
C84 C79 B2 122.9(4) . . ?
C85 C90 H90 118.6 . . ?
C89 C90 H90 118.6 . . ?
C89 C90 C85 122.8(4) . . ?
C91 C96 H96 118.7 . . ?
C95 C96 H96 118.7 . . ?
C95 C96 C91 122.7(4) . . ?
C2 C3 Mo1 70.3(4) . . ?
C2 C3 C8 126.6(6) . . ?
C4 C3 Mo1 75.8(4) . . ?
C4 C3 C2 107.8(6) . . ?
C4 C3 C8 125.3(6) . . ?
C8 C3 Mo1 124.7(6) . . ?
C90 C85 B2 122.5(4) . . ?
C86 C85 C90 114.8(4) . . ?
C86 C85 B2 121.9(4) . . ?
C11 C15 Fe1 72.4(4) . . ?
C11 C15 C14 108.6(6) . . ?
C11 C15 C20 128.0(6) . . ?
C14 C15 Fe1 66.9(4) . . ?
C14 C15 C20 123.1(6) . . ?
C20 C15 Fe1 131.2(7) . . ?
C11 C12 Fe1 71.9(4) . . ?
C11 C12 C13 108.5(6) . . ?
C11 C12 C17 125.4(6) . . ?
C13 C12 Fe1 66.7(4) . . ?
C13 C12 C17 126.0(6) . . ?
C17 C12 Fe1 130.5(7) . . ?
C36 C37 Fe2 72.1(5) . . ?
C36 C37 C38 108.5(7) . . ?
C36 C37 C42 123.1(7) . . ?
C38 C37 Fe2 69.4(5) . . ?
C38 C37 C42 128.3(7) . . ?
C42 C37 Fe2 126.7(7) . . ?
C73 C78 H78 118.5 . . ?
C77 C78 H78 118.5 . . ?
C77 C78 C73 123.0(4) . . ?
C79 C80 H80 118.3 . . ?
C79 C80 C81 123.4(4) . . ?
C81 C80 H80 118.3 . . ?
C93 C92 H92 118.4 . . ?
C93 C92 C91 123.2(4) . . ?
C91 C92 H92 118.4 . . ?
C15 C14 Fe1 73.1(4) . . ?
C15 C14 C13 107.6(6) . . ?
C15 C14 C19 126.0(6) . . ?
C13 C14 Fe1 69.8(4) . . ?
C13 C14 C19 126.2(6) . . ?
C19 C14 Fe1 127.0(6) . . ?
C27 C28 Mo2 74.2(5) . . ?
C27 C28 C29 108.5(8) . . ?
C27 C28 C33 127.4(8) . . ?
C29 C28 Mo2 72.4(6) . . ?
C29 C28 C33 123.5(8) . . ?
C33 C28 Mo2 125.9(9) . . ?
C12 C13 Fe1 73.3(4) . . ?
C12 C13 C14 107.3(6) . . ?
C12 C13 C18 122.9(6) . . ?
C14 C13 Fe1 68.9(4) . . ?
C14 C13 C18 129.7(6) . . ?
C18 C13 Fe1 126.5(6) . . ?
C92 C93 H93 119.7 . . ?
C94 C93 C92 120.5(4) . . ?
C94 C93 H93 119.7 . . ?
C28 C27 Mo2 69.9(5) . . ?
C28 C27 C32 126.1(7) . . ?
C26 C27 Mo2 74.4(5) . . ?
C26 C27 C28 108.1(8) . . ?
C26 C27 C32 124.8(7) . . ?
C32 C27 Mo2 130.2(8) . . ?
C78 C73 C74 114.3(4) . . ?
C78 C73 B2 123.9(4) . . ?
C74 C73 B2 121.5(4) . . ?
C37 C36 Fe2 69.2(5) . . ?
C37 C36 C35 108.0(8) . . ?
C37 C36 C41 127.7(7) . . ?
C35 C36 Fe2 70.9(5) . . ?
C35 C36 C41 123.9(7) . . ?
C41 C36 Fe2 130.9(8) . . ?
C5 C4 Mo1 72.2(4) . . ?
C5 C4 C3 108.6(6) . . ?
C5 C4 C9 123.5(6) . . ?
C3 C4 Mo1 69.3(4) . . ?
C3 C4 C9 127.6(6) . . ?
C9 C4 Mo1 129.9(6) . . ?
C96 C91 B2 123.6(4) . . ?
C92 C91 C96 114.7(4) . . ?
C92 C91 B2 121.7(4) . . ?
C36 C35 Fe2 69.5(5) . . ?
C36 C35 C40 124.7(8) . . ?
C39 C35 Fe2 70.5(6) . . ?
C39 C35 C36 107.2(8) . . ?
C39 C35 C40 125.5(8) . . ?
C40 C35 Fe2 139.6(8) . . ?
C93 C94 H94 120.9 . . ?
C95 C94 C93 118.3(4) . . ?
C95 C94 H94 120.9 . . ?
C35 C39 Fe2 71.2(6) . . ?
C35 C39 C38 108.4(8) . . ?
C35 C39 C44 127.3(8) . . ?
C38 C39 Fe2 67.8(5) . . ?
C38 C39 C44 123.7(8) . . ?
C44 C39 Fe2 132.8(9) . . ?
C79 C84 H84 118.4 . . ?
C83 C84 C79 123.2(4) . . ?
C83 C84 H84 118.4 . . ?
C96 C95 H95 119.7 . . ?
C94 C95 C96 120.7(4) . . ?
C94 C95 H95 119.7 . . ?
C85 C86 H86 118.5 . . ?
C87 C86 C85 123.0(4) . . ?
C87 C86 H86 118.5 . . ?
C86 C87 H87 120.0 . . ?
C88 C87 C86 120.0(4) . . ?
C88 C87 H87 120.0 . . ?
C67 C72 H72 118.5 . . ?
C71 C72 H72 118.5 . . ?
C71 C72 C67 123.1(4) . . ?
C28 C29 Mo2 71.2(6) . . ?
C28 C29 C34 127.9(9) . . ?
C34 C29 Mo2 125.2(11) . . ?
C25 C29 Mo2 75.7(6) . . ?
C25 C29 C28 106.0(9) . . ?
C25 C29 C34 125.5(9) . . ?
C81 C82 H82 120.7 . . ?
C83 C82 H82 120.7 . . ?
C83 C82 C81 118.7(4) . . ?
C72 C67 B1 122.9(4) . . ?
C68 C67 C72 114.2(4) . . ?
C68 C67 B1 122.7(4) . . ?
C56 C55 C60 113.7(4) . . ?
C56 C55 B1 121.2(4) . . ?
C60 C55 B1 125.1(4) . . ?
C72 C71 H71 119.7 . . ?
C72 C71 C70 120.6(4) . . ?
C70 C71 H71 119.7 . . ?
C66 C61 B1 122.7(4) . . ?
C62 C61 C66 115.3(4) . . ?
C62 C61 B1 121.9(4) . . ?
C73 C74 H74 118.4 . . ?
C75 C74 C73 123.2(4) . . ?
C75 C74 H74 118.4 . . ?
C78 C77 H77 119.8 . . ?
C76 C77 C78 120.4(4) . . ?
C76 C77 H77 119.8 . . ?
C80 C81 H81 120.0 . . ?
C82 C81 C80 120.0(4) . . ?
C82 C81 H81 120.0 . . ?
C29 C34 H34A 109.5 . . ?
C29 C34 H34B 109.5 . . ?
C29 C34 H34C 109.5 . . ?
H34A C34 H34B 109.5 . . ?
H34A C34 H34C 109.5 . . ?
H34B C34 H34C 109.5 . . ?
C90 C89 H89 120.0 . . ?
C88 C89 C90 120.1(4) . . ?
C88 C89 H89 120.0 . . ?
C37 C38 Fe2 70.8(4) . . ?
C37 C38 C39 107.8(8) . . ?
C37 C38 C43 124.4(7) . . ?
C39 C38 Fe2 72.7(5) . . ?
C39 C38 C43 127.6(7) . . ?
C43 C38 Fe2 125.8(7) . . ?
C5 C10 H10A 109.5 . . ?
C5 C10 H10B 109.5 . . ?
C5 C10 H10C 109.5 . . ?
H10A C10 H10B 109.5 . . ?
H10A C10 H10C 109.5 . . ?
H10B C10 H10C 109.5 . . ?
C55 C56 H56 118.2 . . ?
C57 C56 C55 123.7(4) . . ?
C57 C56 H56 118.2 . . ?
C15 C20 H20A 109.5 . . ?
C15 C20 H20B 109.5 . . ?
C15 C20 H20C 109.5 . . ?
H20A C20 H20B 109.5 . . ?
H20A C20 H20C 109.5 . . ?
H20B C20 H20C 109.5 . . ?
C29 C25 Mo2 68.9(6) . . ?
C29 C25 C30 125.7(9) . . ?
C26 C25 Mo2 73.0(5) . . ?
C26 C25 C29 110.2(9) . . ?
C26 C25 C30 124.0(9) . . ?
C30 C25 Mo2 126.7(10) . . ?
C87 C88 C89 119.2(4) . . ?
C87 C88 H88 120.4 . . ?
C89 C88 H88 120.4 . . ?
C55 C60 H60 118.2 . . ?
C59 C60 C55 123.6(5) . . ?
C59 C60 H60 118.2 . . ?
C12 C17 H17A 109.5 . . ?
C12 C17 H17B 109.5 . . ?
C12 C17 H17C 109.5 . . ?
H17A C17 H17B 109.5 . . ?
H17A C17 H17C 109.5 . . ?
H17B C17 H17C 109.5 . . ?
C84 C83 H83 119.9 . . ?
C82 C83 C84 120.2(4) . . ?
C82 C83 H83 119.9 . . ?
C4 C9 H9A 109.5 . . ?
C4 C9 H9B 109.5 . . ?
C4 C9 H9C 109.5 . . ?
H9A C9 H9B 109.5 . . ?
H9A C9 H9C 109.5 . . ?
H9B C9 H9C 109.5 . . ?
C61 C66 H66 118.5 . . ?
C65 C66 C61 123.0(5) . . ?
C65 C66 H66 118.5 . . ?
C27 C26 Mo2 70.5(5) . . ?
C27 C26 C31 124.2(8) . . ?
C25 C26 Mo2 72.8(6) . . ?
C25 C26 C27 107.1(8) . . ?
C25 C26 C31 128.6(8) . . ?
C31 C26 Mo2 124.6(8) . . ?
C56 C57 H57 119.9 . . ?
C58 C57 C56 120.2(5) . . ?
C58 C57 H57 119.9 . . ?
C13 C18 H18A 109.5 . . ?
C13 C18 H18B 109.5 . . ?
C13 C18 H18C 109.5 . . ?
H18A C18 H18B 109.5 . . ?
H18A C18 H18C 109.5 . . ?
H18B C18 H18C 109.5 . . ?
C71 C70 H70 120.9 . . ?
C69 C70 C71 118.2(4) . . ?
C69 C70 H70 120.9 . . ?
C70 C69 H69 119.7 . . ?
C70 C69 C68 120.7(4) . . ?
C68 C69 H69 119.7 . . ?
C57 C58 H58 120.8 . . ?
C59 C58 C57 118.3(5) . . ?
C59 C58 H58 120.8 . . ?
C77 C76 H76 120.6 . . ?
C77 C76 C75 118.8(4) . . ?
C75 C76 H76 120.6 . . ?
C2 C7 H7A 109.5 . . ?
C2 C7 H7B 109.5 . . ?
C2 C7 H7C 109.5 . . ?
H7A C7 H7B 109.5 . . ?
H7A C7 H7C 109.5 . . ?
H7B C7 H7C 109.5 . . ?
C61 C62 H62 118.7 . . ?
C63 C62 C61 122.6(5) . . ?
C63 C62 H62 118.7 . . ?
C3 C8 H8A 109.5 . . ?
C3 C8 H8B 109.5 . . ?
C3 C8 H8C 109.5 . . ?
H8A C8 H8B 109.5 . . ?
H8A C8 H8C 109.5 . . ?
H8B C8 H8C 109.5 . . ?
C74 C75 C76 120.2(4) . . ?
C74 C75 H75 119.9 . . ?
C76 C75 H75 119.9 . . ?
S3 C22 H22A 109.8 . . ?
S3 C22 H22B 109.8 . . ?
H22A C22 H22B 108.2 . . ?
C21 C22 S3 109.6(5) . . ?
C21 C22 H22A 109.8 . . ?
C21 C22 H22B 109.8 . . ?
C28 C33 H33A 109.5 . . ?
C28 C33 H33B 109.5 . . ?
C28 C33 H33C 109.5 . . ?
H33A C33 H33B 109.5 . . ?
H33A C33 H33C 109.5 . . ?
H33B C33 H33C 109.5 . . ?
S2 C24 H24A 108.8 . . ?
S2 C24 H24B 108.8 . . ?
H24A C24 H24B 107.7 . . ?
C23 C24 S2 113.8(5) . . ?
C23 C24 H24A 108.8 . . ?
C23 C24 H24B 108.8 . . ?
C67 C68 H68 118.3 . . ?
C69 C68 C67 123.4(4) . . ?
C69 C68 H68 118.3 . . ?
C50 C49 B1 120.4(5) . . ?
C54 C49 C50 115.9(5) . . ?
C54 C49 B1 123.6(5) . . ?
C14 C19 H19A 109.5 . . ?
C14 C19 H19B 109.5 . . ?
C14 C19 H19C 109.5 . . ?
H19A C19 H19B 109.5 . . ?
H19A C19 H19C 109.5 . . ?
H19B C19 H19C 109.5 . . ?
C1 C6 H6A 109.5 . . ?
C1 C6 H6B 109.5 . . ?
C1 C6 H6C 109.5 . . ?
H6A C6 H6B 109.5 . . ?
H6A C6 H6C 109.5 . . ?
H6B C6 H6C 109.5 . . ?
C50 C51 H51 120.6 . . ?
C52 C51 H51 120.6 . . ?
C52 C51 C50 118.7(6) . . ?
C49 C50 H50 118.4 . . ?
C51 C50 C49 123.3(6) . . ?
C51 C50 H50 118.4 . . ?
S1 C21 H21A 108.8 . . ?
S1 C21 H21B 108.8 . . ?
C22 C21 S1 113.9(6) . . ?
C22 C21 H21A 108.8 . . ?
C22 C21 H21B 108.8 . . ?
H21A C21 H21B 107.7 . . ?
C25 C30 H30A 109.5 . . ?
C25 C30 H30B 109.5 . . ?
C25 C30 H30C 109.5 . . ?
H30A C30 H30B 109.5 . . ?
H30A C30 H30C 109.5 . . ?
H30B C30 H30C 109.5 . . ?
C11 C16 H16A 109.5 . . ?
C11 C16 H16B 109.5 . . ?
C11 C16 H16C 109.5 . . ?
H16A C16 H16B 109.5 . . ?
H16A C16 H16C 109.5 . . ?
H16B C16 H16C 109.5 . . ?
C62 C63 H63 119.9 . . ?
C64 C63 C62 120.2(5) . . ?
C64 C63 H63 119.9 . . ?
C36 C41 H41A 109.5 . . ?
C36 C41 H41B 109.5 . . ?
C36 C41 H41C 109.5 . . ?
H41A C41 H41B 109.5 . . ?
H41A C41 H41C 109.5 . . ?
H41B C41 H41C 109.5 . . ?
C60 C59 H59 119.8 . . ?
C58 C59 C60 120.3(4) . . ?
C58 C59 H59 119.8 . . ?
C85 B2 C79 109.1(3) . . ?
C85 B2 C91 106.5(3) . . ?
C73 B2 C79 108.6(3) . . ?
C73 B2 C85 111.6(3) . . ?
C73 B2 C91 111.0(3) . . ?
C91 B2 C79 110.0(3) . . ?
C51 C52 H52 118.9 . . ?
C51 C52 C53 122.3(6) . . ?
C53 C52 H52 118.9 . . ?
C27 C32 H32A 109.5 . . ?
C27 C32 H32B 109.5 . . ?
C27 C32 H32C 109.5 . . ?
H32A C32 H32B 109.5 . . ?
H32A C32 H32C 109.5 . . ?
H32B C32 H32C 109.5 . . ?
C66 C65 H65 120.2 . . ?
C64 C65 C66 119.6(5) . . ?
C64 C65 H65 120.2 . . ?
C37 C42 H42A 109.5 . . ?
C37 C42 H42B 109.5 . . ?
C37 C42 H42C 109.5 . . ?
H42A C42 H42B 109.5 . . ?
H42A C42 H42C 109.5 . . ?
H42B C42 H42C 109.5 . . ?
C39 C44 H44A 109.5 . . ?
C39 C44 H44B 109.5 . . ?
C39 C44 H44C 109.5 . . ?
H44A C44 H44B 109.5 . . ?
H44A C44 H44C 109.5 . . ?
H44B C44 H44C 109.5 . . ?
S3 C23 H23A 109.1 . . ?
S3 C23 H23B 109.1 . . ?
C24 C23 S3 112.5(5) . . ?
C24 C23 H23A 109.1 . . ?
C24 C23 H23B 109.1 . . ?
H23A C23 H23B 107.8 . . ?
C35 C40 H40A 109.5 . . ?
C35 C40 H40B 109.5 . . ?
C35 C40 H40C 109.5 . . ?
H40A C40 H40B 109.5 . . ?
H40A C40 H40C 109.5 . . ?
H40B C40 H40C 109.5 . . ?
C26 C31 H31A 109.5 . . ?
C26 C31 H31B 109.5 . . ?
C26 C31 H31C 109.5 . . ?
H31A C31 H31B 109.5 . . ?
H31A C31 H31C 109.5 . . ?
H31B C31 H31C 109.5 . . ?
C38 C43 H43A 109.5 . . ?
C38 C43 H43B 109.5 . . ?
C38 C43 H43C 109.5 . . ?
H43A C43 H43B 109.5 . . ?
H43A C43 H43C 109.5 . . ?
H43B C43 H43C 109.5 . . ?
C49 C54 H54 119.5 . . ?
C49 C54 C53 121.1(6) . . ?
C53 C54 H54 119.5 . . ?
C63 C64 H64 120.3 . . ?
C65 C64 C63 119.3(5) . . ?
C65 C64 H64 120.3 . . ?
C52 C53 C54 118.7(6) . . ?
C52 C53 H53 120.7 . . ?
C54 C53 H53 120.7 . . ?
C55 B1 C67 110.7(4) . . ?
C61 B1 C67 107.8(4) . . ?
C61 B1 C55 109.2(4) . . ?
C49 B1 C67 108.5(4) . . ?
C49 B1 C55 111.3(4) . . ?
C49 B1 C61 109.3(4) . . ?
S6 C47 H47A 108.5 . . ?
S6 C47 H47B 108.5 . . ?
H47A C47 H47B 107.5 . . ?
C48 C47 S6 115.0(6) . . ?
C48 C47 H47A 108.5 . . ?
C48 C47 H47B 108.5 . . ?
S6 C46 H46A 110.0 . . ?
S6 C46 H46B 110.0 . . ?
H46A C46 H46B 108.4 . . ?
C45 C46 S6 108.3(6) . . ?
C45 C46 H46A 110.0 . . ?
C45 C46 H46B 110.0 . . ?
S5 C48 H48A 109.1 . . ?
S5 C48 H48B 109.1 . . ?
C47 C48 S5 112.4(6) . . ?
C47 C48 H48A 109.1 . . ?
C47 C48 H48B 109.1 . . ?
H48A C48 H48B 107.9 . . ?
S4 C45 H45A 108.9 . . ?
S4 C45 H45B 108.9 . . ?
C46 C45 S4 113.4(6) . . ?
C46 C45 H45A 108.9 . . ?
C46 C45 H45B 108.9 . . ?
H45A C45 H45B 107.7 . . ?
Fe1A S1A Mo1A 69.7(5) . . ?
C21A S1A Mo1A 107.7(10) . . ?
C21A S1A Fe1A 114.8(11) . . ?
Br1 Mo1A Fe1A 56.7(3) . . ?
S1A Mo1A Br1 77.2(4) . . ?
S1A Mo1A C3A 142.4(7) . . ?
S1A Mo1A C5A 97.0(7) . . ?
S1A Mo1A C4A 109.0(7) . . ?
S1A Mo1A S3A 83.4(5) . . ?
S1A Mo1A Fe1A 54.4(4) . . ?
C2A Mo1A Br1 118.9(5) . . ?
C2A Mo1A S1A 153.8(7) . . ?
C2A Mo1A C3A 35.5(6) . . ?
C2A Mo1A C1A 35.1(6) . . ?
C2A Mo1A S2A 97.2(7) . . ?
C2A Mo1A C5A 59.3(7) . . ?
C2A Mo1A C4A 58.5(7) . . ?
C2A Mo1A S3A 89.7(6) . . ?
C2A Mo1A Fe1A 151.3(7) . . ?
C3A Mo1A Br1 85.0(5) . . ?
C3A Mo1A C5A 57.8(7) . . ?
C3A Mo1A C4A 34.5(6) . . ?
C3A Mo1A S3A 125.1(6) . . ?
C3A Mo1A Fe1A 136.3(6) . . ?
C1A Mo1A Br1 137.0(6) . . ?
C1A Mo1A S1A 118.8(7) . . ?
C1A Mo1A C3A 57.5(7) . . ?
C1A Mo1A S2A 126.8(7) . . ?
C1A Mo1A C5A 35.2(6) . . ?
C1A Mo1A C4A 57.1(7) . . ?
C1A Mo1A S3A 76.0(6) . . ?
C1A Mo1A Fe1A 165.7(7) . . ?
S2A Mo1A Br1 75.7(4) . . ?
S2A Mo1A S1A 107.3(5) . . ?
S2A Mo1A C3A 99.8(7) . . ?
S2A Mo1A C5A 155.7(7) . . ?
S2A Mo1A C4A 130.1(7) . . ?
S2A Mo1A S3A 84.9(5) . . ?
S2A Mo1A Fe1A 54.2(4) . . ?
C5A Mo1A Br1 108.7(5) . . ?
C5A Mo1A C4A 34.2(6) . . ?
C5A Mo1A S3A 100.0(6) . . ?
C5A Mo1A Fe1A 148.5(7) . . ?
C4A Mo1A Br1 80.1(5) . . ?
C4A Mo1A Fe1A 135.3(6) . . ?
S3A Mo1A Br1 146.9(3) . . ?
S3A Mo1A C4A 132.0(6) . . ?
S3A Mo1A Fe1A 90.2(3) . . ?
C3A C2A Mo1A 74.2(10) . . ?
C3A C2A C7A 118.0(17) . . ?
C1A C2A Mo1A 73.5(11) . . ?
C1A C2A C3A 106.2(16) . . ?
C1A C2A C7A 134.7(18) . . ?
C7A C2A Mo1A 126(2) . . ?
C2A C3A Mo1A 70.3(10) . . ?
C2A C3A C8A 128.8(17) . . ?
C4A C3A Mo1A 75.1(10) . . ?
C4A C3A C2A 109.0(16) . . ?
C4A C3A C8A 121.6(17) . . ?
C8A C3A Mo1A 127.7(19) . . ?
C2A C1A Mo1A 71.4(10) . . ?
C2A C1A C5A 110.0(16) . . ?
C2A C1A C6A 121.6(17) . . ?
C5A C1A Mo1A 73.8(11) . . ?
C5A C1A C6A 127.9(17) . . ?
C6A C1A Mo1A 128(2) . . ?
Fe1A S2A Mo1A 70.0(5) . . ?
C24A S2A Mo1A 105.8(11) . . ?
C24A S2A Fe1A 114.6(12) . . ?
C1A C5A Mo1A 70.9(10) . . ?
C1A C5A C10A 121.3(18) . . ?
C4A C5A Mo1A 74.6(11) . . ?
C4A C5A C1A 106.7(16) . . ?
C4A C5A C10A 131.6(18) . . ?
C10A C5A Mo1A 125(2) . . ?
C3A C4A Mo1A 70.5(10) . . ?
C3A C4A C9A 134.0(18) . . ?
C5A C4A Mo1A 71.2(10) . . ?
C5A C4A C3A 108.0(16) . . ?
C5A C4A C9A 117.8(17) . . ?
C9A C4A Mo1A 127.0(18) . . ?
C22A S3A Mo1A 107.4(7) . . ?
C23A S3A Mo1A 107.6(8) . . ?
C23A S3A C22A 94.9(10) . . ?
Br1 Fe1A Mo1A 61.2(3) . . ?
S1A Fe1A Br1 80.5(5) . . ?
S1A Fe1A Mo1A 55.9(4) . . ?
S2A Fe1A Br1 79.0(5) . . ?
S2A Fe1A S1A 110.3(5) . . ?
S2A Fe1A Mo1A 55.8(4) . . ?
C14A Fe1A Br1 88.8(7) . . ?
C14A Fe1A S1A 135.7(8) . . ?
C14A Fe1A Mo1A 147.5(8) . . ?
C14A Fe1A S2A 109.5(8) . . ?
C14A Fe1A C15A 38.9(7) . . ?
C14A Fe1A C12A 67.4(8) . . ?
C14A Fe1A C11A 65.9(9) . . ?
C13A Fe1A Br1 97.8(7) . . ?
C13A Fe1A S1A 97.2(8) . . ?
C13A Fe1A Mo1A 146.4(8) . . ?
C13A Fe1A S2A 151.2(8) . . ?
C13A Fe1A C14A 41.7(7) . . ?
C13A Fe1A C15A 67.1(9) . . ?
C13A Fe1A C12A 39.9(7) . . ?
C13A Fe1A C11A 65.9(9) . . ?
C15A Fe1A Br1 117.6(7) . . ?
C15A Fe1A S1A 156.6(9) . . ?
C15A Fe1A Mo1A 144.6(8) . . ?
C15A Fe1A S2A 88.8(8) . . ?
C15A Fe1A C11A 39.1(7) . . ?
C12A Fe1A Br1 135.7(7) . . ?
C12A Fe1A S1A 91.1(8) . . ?
C12A Fe1A Mo1A 143.0(8) . . ?
C12A Fe1A S2A 143.1(8) . . ?
C12A Fe1A C15A 65.6(9) . . ?
C12A Fe1A C11A 38.1(7) . . ?
C11A Fe1A Br1 154.5(7) . . ?
C11A Fe1A S1A 119.5(8) . . ?
C11A Fe1A Mo1A 142.1(8) . . ?
C11A Fe1A S2A 105.6(8) . . ?
C2A C7A H7AA 109.5 . . ?
C2A C7A H7AB 109.5 . . ?
C2A C7A H7AC 109.5 . . ?
H7AA C7A H7AB 109.5 . . ?
H7AA C7A H7AC 109.5 . . ?
H7AB C7A H7AC 109.5 . . ?
C3A C8A H8AA 109.5 . . ?
C3A C8A H8AB 109.5 . . ?
C3A C8A H8AC 109.5 . . ?
H8AA C8A H8AB 109.5 . . ?
H8AA C8A H8AC 109.5 . . ?
H8AB C8A H8AC 109.5 . . ?
C1A C6A H6AA 109.5 . . ?
C1A C6A H6AB 109.5 . . ?
C1A C6A H6AC 109.5 . . ?
H6AA C6A H6AB 109.5 . . ?
H6AA C6A H6AC 109.5 . . ?
H6AB C6A H6AC 109.5 . . ?
S2A C24A H24C 108.1 . . ?
S2A C24A H24D 108.1 . . ?
H24C C24A H24D 107.3 . . ?
C23A C24A S2A 116.6(17) . . ?
C23A C24A H24C 108.1 . . ?
C23A C24A H24D 108.1 . . ?
S1A C21A H21C 109.3 . . ?
S1A C21A H21D 109.3 . . ?
H21C C21A H21D 107.9 . . ?
C22A C21A S1A 111.7(15) . . ?
C22A C21A H21C 109.3 . . ?
C22A C21A H21D 109.3 . . ?
C5A C10A H10D 109.5 . . ?
C5A C10A H10E 109.5 . . ?
C5A C10A H10F 109.5 . . ?
H10D C10A H10E 109.5 . . ?
H10D C10A H10F 109.5 . . ?
H10E C10A H10F 109.5 . . ?
C4A C9A H9AA 109.5 . . ?
C4A C9A H9AB 109.5 . . ?
C4A C9A H9AC 109.5 . . ?
H9AA C9A H9AB 109.5 . . ?
H9AA C9A H9AC 109.5 . . ?
H9AB C9A H9AC 109.5 . . ?
S3A C22A H22C 110.2 . . ?
S3A C22A H22D 110.2 . . ?
C21A C22A S3A 107.6(13) . . ?
C21A C22A H22C 110.2 . . ?
C21A C22A H22D 110.2 . . ?
H22C C22A H22D 108.5 . . ?
S3A C23A H23C 108.8 . . ?
S3A C23A H23D 108.8 . . ?
C24A C23A S3A 113.7(16) . . ?
C24A C23A H23C 108.8 . . ?
C24A C23A H23D 108.8 . . ?
H23C C23A H23D 107.7 . . ?
C13A C14A Fe1A 68.3(11) . . ?
C13A C14A C19A 122.0(17) . . ?
C15A C14A Fe1A 74.0(12) . . ?
C15A C14A C13A 107.9(16) . . ?
C15A C14A C19A 129.9(18) . . ?
C19A C14A Fe1A 126(2) . . ?
C14A C13A Fe1A 70.0(11) . . ?
C14A C13A C18A 129.4(17) . . ?
C12A C13A Fe1A 73.5(11) . . ?
C12A C13A C14A 107.6(16) . . ?
C12A C13A C18A 122.8(17) . . ?
C18A C13A Fe1A 125.3(19) . . ?
C14A C15A Fe1A 67.1(11) . . ?
C14A C15A C11A 108.1(17) . . ?
C14A C15A C20A 121.9(19) . . ?
C11A C15A Fe1A 72.0(11) . . ?
C11A C15A C20A 129.8(19) . . ?
C20A C15A Fe1A 130(2) . . ?
C13A C12A Fe1A 66.5(10) . . ?
C13A C12A C17A 129.1(17) . . ?
C11A C12A Fe1A 73.4(11) . . ?
C11A C12A C13A 108.6(16) . . ?
C11A C12A C17A 121.7(17) . . ?
C17A C12A Fe1A 133(2) . . ?
C15A C11A Fe1A 68.8(11) . . ?
C15A C11A C16A 121.3(17) . . ?
C12A C11A Fe1A 68.5(10) . . ?
C12A C11A C15A 107.9(17) . . ?
C12A C11A C16A 129.7(17) . . ?
C16A C11A Fe1A 138(2) . . ?
C14A C19A H19D 109.5 . . ?
C14A C19A H19E 109.5 . . ?
C14A C19A H19F 109.5 . . ?
H19D C19A H19E 109.5 . . ?
H19D C19A H19F 109.5 . . ?
H19E C19A H19F 109.5 . . ?
C13A C18A H18D 109.5 . . ?
C13A C18A H18E 109.5 . . ?
C13A C18A H18F 109.5 . . ?
H18D C18A H18E 109.5 . . ?
H18D C18A H18F 109.5 . . ?
H18E C18A H18F 109.5 . . ?
C15A C20A H20D 109.5 . . ?
C15A C20A H20E 109.5 . . ?
C15A C20A H20F 109.5 . . ?
H20D C20A H20E 109.5 . . ?
H20D C20A H20F 109.5 . . ?
H20E C20A H20F 109.5 . . ?
C12A C17A H17D 109.5 . . ?
C12A C17A H17E 109.5 . . ?
C12A C17A H17F 109.5 . . ?
H17D C17A H17E 109.5 . . ?
H17D C17A H17F 109.5 . . ?
H17E C17A H17F 109.5 . . ?
C11A C16A H16D 109.5 . . ?
C11A C16A H16E 109.5 . . ?
C11A C16A H16F 109.5 . . ?
H16D C16A H16E 109.5 . . ?
H16D C16A H16F 109.5 . . ?
H16E C16A H16F 109.5 . . ?
S4A Fe2A Mo2A 55.3(3) . . ?
S4A Fe2A S5A 108.0(3) . . ?
S4A Fe2A Br2A 84.8(6) . . ?
S5A Fe2A Mo2A 55.5(2) . . ?
S5A Fe2A Br2A 78.8(6) . . ?
C38A Fe2A Mo2A 143.7(8) . . ?
C38A Fe2A S4A 150.9(7) . . ?
C38A Fe2A S5A 99.3(7) . . ?
C38A Fe2A C39A 39.8(8) . . ?
C38A Fe2A C35A 66.9(9) . . ?
C38A Fe2A C37A 40.5(7) . . ?
C38A Fe2A C36A 66.6(8) . . ?
C38A Fe2A Br2A 90.9(8) . . ?
C39A Fe2A Mo2A 142.5(8) . . ?
C39A Fe2A S4A 148.0(8) . . ?
C39A Fe2A S5A 88.2(8) . . ?
C39A Fe2A C35A 38.5(8) . . ?
C39A Fe2A Br2A 126.1(9) . . ?
C35A Fe2A Mo2A 143.0(8) . . ?
C35A Fe2A S4A 109.8(8) . . ?
C35A Fe2A S5A 112.8(8) . . ?
C35A Fe2A Br2A 155.8(8) . . ?
C37A Fe2A Mo2A 147.7(8) . . ?
C37A Fe2A S4A 110.7(7) . . ?
C37A Fe2A S5A 138.6(7) . . ?
C37A Fe2A C39A 66.0(9) . . ?
C37A Fe2A C35A 66.5(9) . . ?
C37A Fe2A C36A 39.2(7) . . ?
C37A Fe2A Br2A 90.6(7) . . ?
C36A Fe2A Mo2A 147.6(8) . . ?
C36A Fe2A S4A 92.3(8) . . ?
C36A Fe2A S5A 151.3(8) . . ?
C36A Fe2A C39A 64.7(9) . . ?
C36A Fe2A C35A 39.2(8) . . ?
C36A Fe2A Br2A 124.3(8) . . ?
Br2A Fe2A Mo2A 61.1(3) . . ?
C28A Mo2A Fe2A 132.8(6) . . ?
C28A Mo2A C27A 35.1(6) . . ?
C28A Mo2A S4A 99.1(6) . . ?
C28A Mo2A C26A 58.8(7) . . ?
C28A Mo2A S5A 146.6(5) . . ?
C28A Mo2A S6A 123.5(5) . . ?
C28A Mo2A Br2A 86.4(6) . . ?
C29A Mo2A Fe2A 151.6(6) . . ?
C29A Mo2A C28A 35.9(6) . . ?
C29A Mo2A C27A 58.8(7) . . ?
C29A Mo2A S4A 99.6(6) . . ?
C29A Mo2A C25A 36.1(7) . . ?
C29A Mo2A C26A 59.7(8) . . ?
C29A Mo2A S5A 153.7(6) . . ?
C29A Mo2A S6A 87.8(5) . . ?
C29A Mo2A Br2A 122.0(6) . . ?
C27A Mo2A Fe2A 131.4(6) . . ?
C27A Mo2A S6A 134.1(6) . . ?
C27A Mo2A Br2A 76.8(6) . . ?
S4A Mo2A Fe2A 52.5(3) . . ?
S4A Mo2A C27A 128.6(5) . . ?
S4A Mo2A C26A 157.2(6) . . ?
S4A Mo2A S5A 103.9(3) . . ?
S4A Mo2A S6A 84.0(2) . . ?
S4A Mo2A Br2A 79.3(5) . . ?
C25A Mo2A Fe2A 168.3(6) . . ?
C25A Mo2A C28A 58.9(7) . . ?
C25A Mo2A C27A 57.4(7) . . ?
C25A Mo2A S4A 131.1(6) . . ?
C25A Mo2A C26A 34.9(6) . . ?
C25A Mo2A S5A 117.6(6) . . ?
C25A Mo2A S6A 76.9(6) . . ?
C25A Mo2A Br2A 134.1(6) . . ?
C26A Mo2A Fe2A 146.2(6) . . ?
C26A Mo2A C27A 34.5(5) . . ?
C26A Mo2A S5A 98.5(6) . . ?
C26A Mo2A S6A 103.1(5) . . ?
C26A Mo2A Br2A 102.9(6) . . ?
S5A Mo2A Fe2A 54.0(3) . . ?
S5A Mo2A C27A 112.5(5) . . ?
S5A Mo2A S6A 83.0(2) . . ?
S5A Mo2A Br2A 74.6(5) . . ?
S6A Mo2A Fe2A 93.3(2) . . ?
S6A Mo2A Br2A 147.8(3) . . ?
Br2A Mo2A Fe2A 54.8(3) . . ?
C29A C28A Mo2A 70.6(11) . . ?
C29A C28A C33A 119.9(16) . . ?
C27A C28A Mo2A 74.2(10) . . ?
C27A C28A C29A 107.6(16) . . ?
C27A C28A C33A 131.7(16) . . ?
C33A C28A Mo2A 128.7(18) . . ?
C28A C29A Mo2A 73.5(11) . . ?
C28A C29A C25A 106.4(17) . . ?
C28A C29A C34A 130.4(17) . . ?
C25A C29A Mo2A 73.1(11) . . ?
C25A C29A C34A 122.8(17) . . ?
C34A C29A Mo2A 124(2) . . ?
C28A C27A Mo2A 70.8(10) . . ?
C28A C27A C32A 121.0(15) . . ?
C26A C27A Mo2A 71.9(10) . . ?
C26A C27A C28A 109.3(15) . . ?
C26A C27A C32A 128.8(16) . . ?
C32A C27A Mo2A 131.9(18) . . ?
Fe2A S4A Mo2A 72.2(3) . . ?
C45A S4A Fe2A 112.4(6) . . ?
C45A S4A Mo2A 105.5(6) . . ?
C29A C25A Mo2A 70.8(12) . . ?
C29A C25A C30A 128.7(18) . . ?
C26A C25A Mo2A 73.8(11) . . ?
C26A C25A C29A 109.4(17) . . ?
C26A C25A C30A 121.9(17) . . ?
C30A C25A Mo2A 121.3(19) . . ?
C27A C26A Mo2A 73.6(10) . . ?
C27A C26A C25A 107.2(16) . . ?
C27A C26A C31A 121.0(15) . . ?
C25A C26A Mo2A 71.3(11) . . ?
C25A C26A C31A 131.6(16) . . ?
C31A C26A Mo2A 124.9(18) . . ?
Fe2A S5A Mo2A 70.6(3) . . ?
C48A S5A Fe2A 108.4(7) . . ?
C48A S5A Mo2A 109.3(6) . . ?
C47A S6A Mo2A 107.5(7) . . ?
C47A S6A C46A 103.2(11) . . ?
C46A S6A Mo2A 105.6(6) . . ?
C28A C33A H33D 109.5 . . ?
C28A C33A H33E 109.5 . . ?
C28A C33A H33F 109.5 . . ?
H33D C33A H33E 109.5 . . ?
H33D C33A H33F 109.5 . . ?
H33E C33A H33F 109.5 . . ?
C29A C34A H34D 109.5 . . ?
C29A C34A H34E 109.5 . . ?
C29A C34A H34F 109.5 . . ?
H34D C34A H34E 109.5 . . ?
H34D C34A H34F 109.5 . . ?
H34E C34A H34F 109.5 . . ?
C27A C32A H32D 109.5 . . ?
C27A C32A H32E 109.5 . . ?
C27A C32A H32F 109.5 . . ?
H32D C32A H32E 109.5 . . ?
H32D C32A H32F 109.5 . . ?
H32E C32A H32F 109.5 . . ?
S4A C45A H45C 108.7 . . ?
S4A C45A H45D 108.7 . . ?
H45C C45A H45D 107.6 . . ?
C46A C45A S4A 114.4(12) . . ?
C46A C45A H45C 108.7 . . ?
C46A C45A H45D 108.7 . . ?
C25A C30A H30D 109.5 . . ?
C25A C30A H30E 109.5 . . ?
C25A C30A H30F 109.5 . . ?
H30D C30A H30E 109.5 . . ?
H30D C30A H30F 109.5 . . ?
H30E C30A H30F 109.5 . . ?
C26A C31A H31D 109.5 . . ?
C26A C31A H31E 109.5 . . ?
C26A C31A H31F 109.5 . . ?
H31D C31A H31E 109.5 . . ?
H31D C31A H31F 109.5 . . ?
H31E C31A H31F 109.5 . . ?
S5A C48A H48C 108.9 . . ?
S5A C48A H48D 108.9 . . ?
H48C C48A H48D 107.7 . . ?
C47A C48A S5A 113.4(11) . . ?
C47A C48A H48C 108.9 . . ?
C47A C48A H48D 108.9 . . ?
S6A C47A H47C 107.8 . . ?
S6A C47A H47D 107.8 . . ?
C48A C47A S6A 117.8(12) . . ?
C48A C47A H47C 107.8 . . ?
C48A C47A H47D 107.8 . . ?
H47C C47A H47D 107.2 . . ?
S6A C46A H46C 110.3 . . ?
S6A C46A H46D 110.3 . . ?
C45A C46A S6A 107.0(13) . . ?
C45A C46A H46C 110.3 . . ?
C45A C46A H46D 110.3 . . ?
H46C C46A H46D 108.6 . . ?
C39A C38A Fe2A 73.6(13) . . ?
C39A C38A C43A 129.1(19) . . ?
C37A C38A Fe2A 70.5(11) . . ?
C37A C38A C39A 107.2(17) . . ?
C37A C38A C43A 123.7(19) . . ?
C43A C38A Fe2A 123(2) . . ?
C38A C39A Fe2A 66.7(12) . . ?
C38A C39A C44A 123(2) . . ?
C35A C39A Fe2A 71.4(12) . . ?
C35A C39A C38A 109.3(18) . . ?
C35A C39A C44A 128(2) . . ?
C44A C39A Fe2A 131(3) . . ?
C39A C35A Fe2A 70.1(13) . . ?
C39A C35A C36A 106.4(19) . . ?
C39A C35A C40A 121(2) . . ?
C36A C35A Fe2A 69.6(11) . . ?
C36A C35A C40A 123(2) . . ?
C40A C35A Fe2A 153(2) . . ?
C38A C37A Fe2A 69.0(11) . . ?
C38A C37A C42A 128.9(16) . . ?
C36A C37A Fe2A 73.0(11) . . ?
C36A C37A C38A 108.3(16) . . ?
C36A C37A C42A 122.8(16) . . ?
C42A C37A Fe2A 124(2) . . ?
C35A C36A Fe2A 71.2(12) . . ?
C35A C36A C41A 122.2(18) . . ?
C37A C36A Fe2A 67.8(11) . . ?
C37A C36A C35A 108.7(17) . . ?
C37A C36A C41A 128.5(17) . . ?
C41A C36A Fe2A 134(2) . . ?
C38A C43A H43D 109.5 . . ?
C38A C43A H43E 109.5 . . ?
C38A C43A H43F 109.5 . . ?
H43D C43A H43E 109.5 . . ?
H43D C43A H43F 109.5 . . ?
H43E C43A H43F 109.5 . . ?
C39A C44A H44D 109.5 . . ?
C39A C44A H44E 109.5 . . ?
C39A C44A H44F 109.5 . . ?
H44D C44A H44E 109.5 . . ?
H44D C44A H44F 109.5 . . ?
H44E C44A H44F 109.5 . . ?
C35A C40A H40D 109.5 . . ?
C35A C40A H40E 109.5 . . ?
C35A C40A H40F 109.5 . . ?
H40D C40A H40E 109.5 . . ?
H40D C40A H40F 109.5 . . ?
H40E C40A H40F 109.5 . . ?
C37A C42A H42D 109.5 . . ?
C37A C42A H42E 109.5 . . ?
C37A C42A H42F 109.5 . . ?
H42D C42A H42E 109.5 . . ?
H42D C42A H42F 109.5 . . ?
H42E C42A H42F 109.5 . . ?
C36A C41A H41D 109.5 . . ?
C36A C41A H41E 109.5 . . ?
C36A C41A H41F 109.5 . . ?
H41D C41A H41E 109.5 . . ?
H41D C41A H41F 109.5 . . ?
H41E C41A H41F 109.5 . . ?
Fe2A Br2A Mo2A 64.0(2) . . ?

loop_
_geom_bond_atom_site_label_1
_geom_bond_atom_site_label_2
_geom_bond_distance
_geom_bond_site_symmetry_2
_geom_bond_publ_flag
Mo1 Br1 2.638(2) . ?
Mo1 Fe1 2.653(3) . ?
Mo1 S1 2.358(4) . ?
Mo1 S2 2.347(5) . ?
Mo1 S3 2.401(2) . ?
Mo1 C5 2.391(8) . ?
Mo1 C2 2.281(8) . ?
Mo1 C1 2.329(8) . ?
Mo1 C3 2.323(8) . ?
Mo1 C4 2.408(7) . ?
Mo2 Fe2 2.710(3) . ?
Mo2 Br2 2.634(3) . ?
Mo2 S5 2.383(3) . ?
Mo2 S4 2.347(4) . ?
Mo2 S6 2.409(3) . ?
Mo2 C28 2.285(10) . ?
Mo2 C27 2.341(9) . ?
Mo2 C29 2.301(11) . ?
Mo2 C25 2.390(10) . ?
Mo2 C26 2.393(10) . ?
Br1 Fe1 2.496(4) . ?
Br1 Mo1A 2.632(7) . ?
Br1 Fe1A 2.511(11) . ?
Fe1 S1 2.300(5) . ?
Fe1 S2 2.300(5) . ?
Fe1 C11 2.175(8) . ?
Fe1 C15 2.127(8) . ?
Fe1 C12 2.145(8) . ?
Fe1 C14 2.045(8) . ?
Fe1 C13 2.057(8) . ?
Fe2 Br2 2.448(4) . ?
Fe2 S5 2.305(4) . ?
Fe2 S4 2.278(4) . ?
Fe2 C37 2.106(9) . ?
Fe2 C36 2.144(9) . ?
Fe2 C35 2.163(10) . ?
Fe2 C39 2.154(11) . ?
Fe2 C38 2.088(9) . ?
S1 C21 1.828(8) . ?
S2 C24 1.835(8) . ?
S5 C48 1.859(7) . ?
S3 C22 1.871(8) . ?
S3 C23 1.819(6) . ?
S4 C45 1.820(7) . ?
S6 C47 1.767(10) . ?
S6 C46 1.858(10) . ?
C11 C15 1.429(9) . ?
C11 C12 1.425(9) . ?
C11 C16 1.496(9) . ?
C5 C1 1.411(9) . ?
C5 C4 1.415(9) . ?
C5 C10 1.507(9) . ?
C2 C1 1.444(9) . ?
C2 C3 1.431(9) . ?
C2 C7 1.504(9) . ?
C1 C6 1.503(9) . ?
C79 C80 1.392(6) . ?
C79 C84 1.402(6) . ?
C79 B2 1.657(6) . ?
C90 H90 0.9500 . ?
C90 C85 1.402(6) . ?
C90 C89 1.394(6) . ?
C96 H96 0.9500 . ?
C96 C91 1.399(6) . ?
C96 C95 1.392(6) . ?
C3 C4 1.423(9) . ?
C3 C8 1.503(9) . ?
C85 C86 1.401(6) . ?
C85 B2 1.643(6) . ?
C15 C14 1.429(9) . ?
C15 C20 1.496(9) . ?
C12 C13 1.438(9) . ?
C12 C17 1.487(9) . ?
C37 C36 1.408(10) . ?
C37 C38 1.428(10) . ?
C37 C42 1.503(10) . ?
C78 H78 0.9500 . ?
C78 C73 1.401(6) . ?
C78 C77 1.394(6) . ?
C80 H80 0.9500 . ?
C80 C81 1.392(6) . ?
C92 H92 0.9500 . ?
C92 C93 1.384(6) . ?
C92 C91 1.395(6) . ?
C14 C13 1.448(9) . ?
C14 C19 1.500(9) . ?
C28 C27 1.430(11) . ?
C28 C29 1.432(12) . ?
C28 C33 1.501(11) . ?
C13 C18 1.494(9) . ?
C93 H93 0.9500 . ?
C93 C94 1.381(6) . ?
C27 C26 1.427(10) . ?
C27 C32 1.487(10) . ?
C73 C74 1.411(6) . ?
C73 B2 1.642(7) . ?
C36 C35 1.459(11) . ?
C36 C41 1.483(11) . ?
C4 C9 1.485(9) . ?
C91 B2 1.656(6) . ?
C35 C39 1.416(13) . ?
C35 C40 1.495(11) . ?
C94 H94 0.9500 . ?
C94 C95 1.375(6) . ?
C39 C38 1.435(11) . ?
C39 C44 1.496(11) . ?
C84 H84 0.9500 . ?
C84 C83 1.387(6) . ?
C95 H95 0.9500 . ?
C86 H86 0.9500 . ?
C86 C87 1.394(6) . ?
C87 H87 0.9500 . ?
C87 C88 1.376(6) . ?
C72 H72 0.9500 . ?
C72 C67 1.403(6) . ?
C72 C71 1.375(6) . ?
C29 C34 1.495(12) . ?
C29 C25 1.429(13) . ?
C82 H82 0.9500 . ?
C82 C81 1.384(6) . ?
C82 C83 1.381(6) . ?
C67 C68 1.393(6) . ?
C67 B1 1.659(7) . ?
C55 C56 1.393(6) . ?
C55 C60 1.396(6) . ?
C55 B1 1.650(7) . ?
C71 H71 0.9500 . ?
C71 C70 1.385(6) . ?
C61 C66 1.398(6) . ?
C61 C62 1.397(6) . ?
C61 B1 1.646(7) . ?
C74 H74 0.9500 . ?
C74 C75 1.379(6) . ?
C77 H77 0.9500 . ?
C77 C76 1.370(7) . ?
C81 H81 0.9500 . ?
C34 H34A 0.9800 . ?
C34 H34B 0.9800 . ?
C34 H34C 0.9800 . ?
C89 H89 0.9500 . ?
C89 C88 1.380(6) . ?
C38 C43 1.513(11) . ?
C10 H10A 0.9800 . ?
C10 H10B 0.9800 . ?
C10 H10C 0.9800 . ?
C56 H56 0.9500 . ?
C56 C57 1.387(6) . ?
C20 H20A 0.9800 . ?
C20 H20B 0.9800 . ?
C20 H20C 0.9800 . ?
C25 C26 1.409(13) . ?
C25 C30 1.519(12) . ?
C88 H88 0.9500 . ?
C60 H60 0.9500 . ?
C60 C59 1.387(7) . ?
C17 H17A 0.9800 . ?
C17 H17B 0.9800 . ?
C17 H17C 0.9800 . ?
C83 H83 0.9500 . ?
C9 H9A 0.9800 . ?
C9 H9B 0.9800 . ?
C9 H9C 0.9800 . ?
C66 H66 0.9500 . ?
C66 C65 1.391(7) . ?
C26 C31 1.507(11) . ?
C57 H57 0.9500 . ?
C57 C58 1.377(7) . ?
C18 H18A 0.9800 . ?
C18 H18B 0.9800 . ?
C18 H18C 0.9800 . ?
C70 H70 0.9500 . ?
C70 C69 1.368(6) . ?
C69 H69 0.9500 . ?
C69 C68 1.381(7) . ?
C58 H58 0.9500 . ?
C58 C59 1.373(7) . ?
C76 H76 0.9500 . ?
C76 C75 1.388(7) . ?
C7 H7A 0.9800 . ?
C7 H7B 0.9800 . ?
C7 H7C 0.9800 . ?
C62 H62 0.9500 . ?
C62 C63 1.384(7) . ?
C8 H8A 0.9800 . ?
C8 H8B 0.9800 . ?
C8 H8C 0.9800 . ?
C75 H75 0.9500 . ?
C22 H22A 0.9900 . ?
C22 H22B 0.9900 . ?
C22 C21 1.508(9) . ?
C33 H33A 0.9800 . ?
C33 H33B 0.9800 . ?
C33 H33C 0.9800 . ?
C24 H24A 0.9900 . ?
C24 H24B 0.9900 . ?
C24 C23 1.485(9) . ?
C68 H68 0.9500 . ?
C49 C50 1.427(7) . ?
C49 C54 1.380(7) . ?
C49 B1 1.642(7) . ?
C19 H19A 0.9800 . ?
C19 H19B 0.9800 . ?
C19 H19C 0.9800 . ?
C6 H6A 0.9800 . ?
C6 H6B 0.9800 . ?
C6 H6C 0.9800 . ?
C51 H51 0.9500 . ?
C51 C50 1.381(7) . ?
C51 C52 1.356(8) . ?
C50 H50 0.9500 . ?
C21 H21A 0.9900 . ?
C21 H21B 0.9900 . ?
C30 H30A 0.9800 . ?
C30 H30B 0.9800 . ?
C30 H30C 0.9800 . ?
C16 H16A 0.9800 . ?
C16 H16B 0.9800 . ?
C16 H16C 0.9800 . ?
C63 H63 0.9500 . ?
C63 C64 1.382(7) . ?
C41 H41A 0.9800 . ?
C41 H41B 0.9800 . ?
C41 H41C 0.9800 . ?
C59 H59 0.9500 . ?
C52 H52 0.9500 . ?
C52 C53 1.369(8) . ?
C32 H32A 0.9800 . ?
C32 H32B 0.9800 . ?
C32 H32C 0.9800 . ?
C65 H65 0.9500 . ?
C65 C64 1.379(7) . ?
C42 H42A 0.9800 . ?
C42 H42B 0.9800 . ?
C42 H42C 0.9800 . ?
C44 H44A 0.9800 . ?
C44 H44B 0.9800 . ?
C44 H44C 0.9800 . ?
C23 H23A 0.9900 . ?
C23 H23B 0.9900 . ?
C40 H40A 0.9800 . ?
C40 H40B 0.9800 . ?
C40 H40C 0.9800 . ?
C31 H31A 0.9800 . ?
C31 H31B 0.9800 . ?
C31 H31C 0.9800 . ?
C43 H43A 0.9800 . ?
C43 H43B 0.9800 . ?
C43 H43C 0.9800 . ?
C54 H54 0.9500 . ?
C54 C53 1.446(8) . ?
C64 H64 0.9500 . ?
C53 H53 0.9500 . ?
C47 H47A 0.9900 . ?
C47 H47B 0.9900 . ?
C47 C48 1.501(10) . ?
C46 H46A 0.9900 . ?
C46 H46B 0.9900 . ?
C46 C45 1.456(12) . ?
C48 H48A 0.9900 . ?
C48 H48B 0.9900 . ?
C45 H45A 0.9900 . ?
C45 H45B 0.9900 . ?
S1A Mo1A 2.343(15) . ?
S1A Fe1A 2.301(16) . ?
S1A C21A 1.821(19) . ?
Mo1A C2A 2.31(2) . ?
Mo1A C3A 2.359(19) . ?
Mo1A C1A 2.34(2) . ?
Mo1A S2A 2.337(15) . ?
Mo1A C5A 2.37(2) . ?
Mo1A C4A 2.419(19) . ?
Mo1A S3A 2.409(7) . ?
Mo1A Fe1A 2.655(9) . ?
C2A C3A 1.42(2) . ?
C2A C1A 1.40(2) . ?
C2A C7A 1.518(19) . ?
C3A C4A 1.42(2) . ?
C3A C8A 1.511(19) . ?
C1A C5A 1.43(2) . ?
C1A C6A 1.519(19) . ?
S2A Fe1A 2.291(15) . ?
S2A C24A 1.839(19) . ?
C5A C4A 1.41(2) . ?
C5A C10A 1.506(19) . ?
C4A C9A 1.489(19) . ?
S3A C22A 1.883(16) . ?
S3A C23A 1.832(17) . ?
Fe1A C14A 2.05(2) . ?
Fe1A C13A 2.03(2) . ?
Fe1A C15A 2.14(2) . ?
Fe1A C12A 2.12(2) . ?
Fe1A C11A 2.18(2) . ?
C7A H7AA 0.9800 . ?
C7A H7AB 0.9800 . ?
C7A H7AC 0.9800 . ?
C8A H8AA 0.9800 . ?
C8A H8AB 0.9800 . ?
C8A H8AC 0.9800 . ?
C6A H6AA 0.9800 . ?
C6A H6AB 0.9800 . ?
C6A H6AC 0.9800 . ?
C24A H24C 0.9900 . ?
C24A H24D 0.9900 . ?
C24A C23A 1.46(2) . ?
C21A H21C 0.9900 . ?
C21A H21D 0.9900 . ?
C21A C22A 1.52(2) . ?
C10A H10D 0.9800 . ?
C10A H10E 0.9800 . ?
C10A H10F 0.9800 . ?
C9A H9AA 0.9800 . ?
C9A H9AB 0.9800 . ?
C9A H9AC 0.9800 . ?
C22A H22C 0.9900 . ?
C22A H22D 0.9900 . ?
C23A H23C 0.9900 . ?
C23A H23D 0.9900 . ?
C14A C13A 1.45(2) . ?
C14A C15A 1.40(2) . ?
C14A C19A 1.507(19) . ?
C13A C12A 1.42(2) . ?
C13A C18A 1.503(19) . ?
C15A C11A 1.45(2) . ?
C15A C20A 1.504(19) . ?
C12A C11A 1.41(2) . ?
C12A C17A 1.490(19) . ?
C11A C16A 1.500(19) . ?
C19A H19D 0.9800 . ?
C19A H19E 0.9800 . ?
C19A H19F 0.9800 . ?
C18A H18D 0.9800 . ?
C18A H18E 0.9800 . ?
C18A H18F 0.9800 . ?
C20A H20D 0.9800 . ?
C20A H20E 0.9800 . ?
C20A H20F 0.9800 . ?
C17A H17D 0.9800 . ?
C17A H17E 0.9800 . ?
C17A H17F 0.9800 . ?
C16A H16D 0.9800 . ?
C16A H16E 0.9800 . ?
C16A H16F 0.9800 . ?
Fe2A Mo2A 2.706(8) . ?
Fe2A S4A 2.254(11) . ?
Fe2A S5A 2.321(11) . ?
Fe2A C38A 2.06(2) . ?
Fe2A C39A 2.16(2) . ?
Fe2A C35A 2.17(2) . ?
Fe2A C37A 2.08(2) . ?
Fe2A C36A 2.15(2) . ?
Fe2A Br2A 2.461(13) . ?
Mo2A C28A 2.338(19) . ?
Mo2A C29A 2.30(2) . ?
Mo2A C27A 2.382(18) . ?
Mo2A S4A 2.338(8) . ?
Mo2A C25A 2.33(2) . ?
Mo2A C26A 2.360(19) . ?
Mo2A S5A 2.365(8) . ?
Mo2A S6A 2.399(5) . ?
Mo2A Br2A 2.636(10) . ?
C28A C29A 1.43(2) . ?
C28A C27A 1.42(2) . ?
C28A C33A 1.497(19) . ?
C29A C25A 1.44(3) . ?
C29A C34A 1.49(2) . ?
C27A C26A 1.41(2) . ?
C27A C32A 1.503(18) . ?
S4A C45A 1.819(13) . ?
C25A C26A 1.41(2) . ?
C25A C30A 1.52(2) . ?
C26A C31A 1.510(19) . ?
S5A C48A 1.842(13) . ?
S6A C47A 1.733(17) . ?
S6A C46A 1.868(18) . ?
C33A H33D 0.9800 . ?
C33A H33E 0.9800 . ?
C33A H33F 0.9800 . ?
C34A H34D 0.9800 . ?
C34A H34E 0.9800 . ?
C34A H34F 0.9800 . ?
C32A H32D 0.9800 . ?
C32A H32E 0.9800 . ?
C32A H32F 0.9800 . ?
C45A H45C 0.9900 . ?
C45A H45D 0.9900 . ?
C45A C46A 1.445(19) . ?
C30A H30D 0.9800 . ?
C30A H30E 0.9800 . ?
C30A H30F 0.9800 . ?
C31A H31D 0.9800 . ?
C31A H31E 0.9800 . ?
C31A H31F 0.9800 . ?
C48A H48C 0.9900 . ?
C48A H48D 0.9900 . ?
C48A C47A 1.491(18) . ?
C47A H47C 0.9900 . ?
C47A H47D 0.9900 . ?
C46A H46C 0.9900 . ?
C46A H46D 0.9900 . ?
C38A C39A 1.44(3) . ?
C38A C37A 1.43(2) . ?
C38A C43A 1.52(2) . ?
C39A C35A 1.43(3) . ?
C39A C44A 1.50(2) . ?
C35A C36A 1.45(3) . ?
C35A C40A 1.50(2) . ?
C37A C36A 1.42(2) . ?
C37A C42A 1.509(19) . ?
C36A C41A 1.48(2) . ?
C43A H43D 0.9800 . ?
C43A H43E 0.9800 . ?
C43A H43F 0.9800 . ?
C44A H44D 0.9800 . ?
C44A H44E 0.9800 . ?
C44A H44F 0.9800 . ?
C40A H40D 0.9800 . ?
C40A H40E 0.9800 . ?
C40A H40F 0.9800 . ?
C42A H42D 0.9800 . ?
C42A H42E 0.9800 . ?
C42A H42F 0.9800 . ?
C41A H41D 0.9800 . ?
C41A H41E 0.9800 . ?
C41A H41F 0.9800 . ?

loop_
_geom_torsion_atom_site_label_1
_geom_torsion_atom_site_label_2
_geom_torsion_atom_site_label_3
_geom_torsion_atom_site_label_4
_geom_torsion
_geom_torsion_site_symmetry_1
_geom_torsion_site_symmetry_2
_geom_torsion_site_symmetry_3
_geom_torsion_site_symmetry_4
_geom_torsion_publ_flag
Mo1 S1 C21 C22 -43.1(7) . . . . ?
Mo1 S2 C24 C23 40.3(6) . . . . ?
Mo1 S3 C22 C21 -27.3(6) . . . . ?
Mo1 S3 C23 C24 25.4(5) . . . . ?
Mo1 C5 C1 C2 62.6(5) . . . . ?
Mo1 C5 C1 C6 -129.5(9) . . . . ?
Mo1 C5 C4 C3 -60.0(5) . . . . ?
Mo1 C5 C4 C9 126.6(8) . . . . ?
Mo1 C2 C1 C5 -66.0(6) . . . . ?
Mo1 C2 C1 C6 126.0(9) . . . . ?
Mo1 C2 C3 C4 67.2(5) . . . . ?
Mo1 C2 C3 C8 -119.1(8) . . . . ?
Mo1 C3 C4 C5 61.8(5) . . . . ?
Mo1 C3 C4 C9 -125.1(9) . . . . ?
Mo2 S5 C48 C47 -18.5(7) . . . . ?
Mo2 S4 C45 C46 -36.4(7) . . . . ?
Mo2 S6 C47 C48 -43.8(8) . . . . ?
Mo2 S6 C46 C45 -46.0(6) . . . . ?
Mo2 C28 C27 C26 -65.1(6) . . . . ?
Mo2 C28 C27 C32 125.6(11) . . . . ?
Mo2 C28 C29 C34 -120.4(15) . . . . ?
Mo2 C28 C29 C25 68.3(7) . . . . ?
Mo2 C27 C26 C25 -64.0(7) . . . . ?
Mo2 C27 C26 C31 119.2(11) . . . . ?
Mo2 C29 C25 C26 61.6(8) . . . . ?
Mo2 C29 C25 C30 -120.7(13) . . . . ?
Mo2 C25 C26 C27 62.5(7) . . . . ?
Mo2 C25 C26 C31 -120.9(12) . . . . ?
Fe1 S1 C21 C22 31.6(7) . . . . ?
Fe1 S2 C24 C23 -34.3(6) . . . . ?
Fe1 C11 C15 C14 -57.3(5) . . . . ?
Fe1 C11 C15 C20 129.0(9) . . . . ?
Fe1 C11 C12 C13 56.8(5) . . . . ?
Fe1 C11 C12 C17 -127.3(9) . . . . ?
Fe1 C15 C14 C13 -61.6(5) . . . . ?
Fe1 C15 C14 C19 123.8(9) . . . . ?
Fe1 C12 C13 C14 60.9(5) . . . . ?
Fe1 C12 C13 C18 -123.1(8) . . . . ?
Fe1 C14 C13 C12 -63.7(5) . . . . ?
Fe1 C14 C13 C18 120.5(9) . . . . ?
Fe2 S5 C48 C47 -93.8(7) . . . . ?
Fe2 S4 C45 C46 39.3(7) . . . . ?
Fe2 C37 C36 C35 -60.5(6) . . . . ?
Fe2 C37 C36 C41 126.3(11) . . . . ?
Fe2 C37 C38 C39 63.7(6) . . . . ?
Fe2 C37 C38 C43 -120.8(9) . . . . ?
Fe2 C36 C35 C39 -60.8(7) . . . . ?
Fe2 C36 C35 C40 136.8(10) . . . . ?
Fe2 C35 C39 C38 -57.7(7) . . . . ?
Fe2 C35 C39 C44 130.0(12) . . . . ?
Fe2 C39 C38 C37 -62.5(6) . . . . ?
Fe2 C39 C38 C43 122.2(10) . . . . ?
S2 C24 C23 S3 -43.3(7) . . . . ?
S3 C22 C21 S1 45.8(7) . . . . ?
S6 C47 C48 S5 41.7(9) . . . . ?
S6 C46 C45 S4 54.9(7) . . . . ?
C11 C15 C14 Fe1 60.7(5) . . . . ?
C11 C15 C14 C13 -0.9(9) . . . . ?
C11 C15 C14 C19 -175.5(8) . . . . ?
C11 C12 C13 Fe1 -59.9(6) . . . . ?
C11 C12 C13 C14 0.9(9) . . . . ?
C11 C12 C13 C18 177.0(8) . . . . ?
C2 C3 C4 Mo1 -63.5(5) . . . . ?
C2 C3 C4 C5 -1.7(9) . . . . ?
C2 C3 C4 C9 171.4(9) . . . . ?
C1 C5 C4 Mo1 61.9(6) . . . . ?
C1 C5 C4 C3 1.9(9) . . . . ?
C1 C5 C4 C9 -171.5(8) . . . . ?
C1 C2 C3 Mo1 -66.3(5) . . . . ?
C1 C2 C3 C4 0.8(9) . . . . ?
C1 C2 C3 C8 174.5(8) . . . . ?
C79 C80 C81 C82 0.0(6) . . . . ?
C79 C84 C83 C82 1.0(6) . . . . ?
C90 C85 C86 C87 -3.5(6) . . . . ?
C90 C85 B2 C79 -155.1(4) . . . . ?
C90 C85 B2 C73 -35.1(5) . . . . ?
C90 C85 B2 C91 86.2(5) . . . . ?
C90 C89 C88 C87 -2.1(6) . . . . ?
C96 C91 B2 C79 -133.3(4) . . . . ?
C96 C91 B2 C85 -15.2(5) . . . . ?
C96 C91 B2 C73 106.5(4) . . . . ?
C3 C2 C1 Mo1 66.3(5) . . . . ?
C3 C2 C1 C5 0.3(9) . . . . ?
C3 C2 C1 C6 -167.7(8) . . . . ?
C85 C90 C89 C88 -0.2(7) . . . . ?
C85 C86 C87 C88 1.3(6) . . . . ?
C15 C11 C12 Fe1 -58.3(5) . . . . ?
C15 C11 C12 C13 -1.5(9) . . . . ?
C15 C11 C12 C17 174.5(8) . . . . ?
C15 C14 C13 Fe1 63.8(5) . . . . ?
C15 C14 C13 C12 0.0(8) . . . . ?
C15 C14 C13 C18 -175.7(9) . . . . ?
C12 C11 C15 Fe1 58.8(5) . . . . ?
C12 C11 C15 C14 1.5(9) . . . . ?
C12 C11 C15 C20 -172.3(9) . . . . ?
C37 C36 C35 Fe2 59.5(6) . . . . ?
C37 C36 C35 C39 -1.3(10) . . . . ?
C37 C36 C35 C40 -163.7(10) . . . . ?
C78 C73 C74 C75 1.3(6) . . . . ?
C78 C73 B2 C79 -90.7(5) . . . . ?
C78 C73 B2 C85 149.0(4) . . . . ?
C78 C73 B2 C91 30.4(5) . . . . ?
C78 C77 C76 C75 2.0(6) . . . . ?
C80 C79 C84 C83 -0.7(6) . . . . ?
C80 C79 B2 C85 90.1(5) . . . . ?
C80 C79 B2 C73 -31.7(5) . . . . ?
C80 C79 B2 C91 -153.4(4) . . . . ?
C92 C93 C94 C95 0.2(7) . . . . ?
C92 C91 B2 C79 47.2(5) . . . . ?
C92 C91 B2 C85 165.3(4) . . . . ?
C92 C91 B2 C73 -73.0(5) . . . . ?
C28 C27 C26 Mo2 62.2(6) . . . . ?
C28 C27 C26 C25 -1.9(11) . . . . ?
C28 C27 C26 C31 -178.6(11) . . . . ?
C28 C29 C25 Mo2 -65.2(7) . . . . ?
C28 C29 C25 C26 -3.7(12) . . . . ?
C28 C29 C25 C30 174.0(13) . . . . ?
C93 C92 C91 C96 -1.2(6) . . . . ?
C93 C92 C91 B2 178.3(4) . . . . ?
C93 C94 C95 C96 -0.2(7) . . . . ?
C27 C28 C29 Mo2 -65.9(7) . . . . ?
C27 C28 C29 C34 173.7(14) . . . . ?
C27 C28 C29 C25 2.4(12) . . . . ?
C73 C78 C77 C76 -0.2(6) . . . . ?
C73 C74 C75 C76 0.4(7) . . . . ?
C36 C37 C38 Fe2 -61.9(6) . . . . ?
C36 C37 C38 C39 1.9(10) . . . . ?
C36 C37 C38 C43 177.4(9) . . . . ?
C36 C35 C39 Fe2 60.1(6) . . . . ?
C36 C35 C39 C38 2.5(11) . . . . ?
C36 C35 C39 C44 -169.8(11) . . . . ?
C4 C5 C1 Mo1 -64.0(6) . . . . ?
C4 C5 C1 C2 -1.4(9) . . . . ?
C4 C5 C1 C6 166.5(9) . . . . ?
C91 C96 C95 C94 -0.5(7) . . . . ?
C91 C92 C93 C94 0.6(7) . . . . ?
C35 C39 C38 Fe2 59.8(7) . . . . ?
C35 C39 C38 C37 -2.7(10) . . . . ?
C35 C39 C38 C43 -178.0(10) . . . . ?
C84 C79 C80 C81 0.2(6) . . . . ?
C84 C79 B2 C85 -85.6(5) . . . . ?
C84 C79 B2 C73 152.6(4) . . . . ?
C84 C79 B2 C91 30.9(5) . . . . ?
C95 C96 C91 C92 1.2(6) . . . . ?
C95 C96 C91 B2 -178.3(4) . . . . ?
C86 C85 B2 C79 35.5(5) . . . . ?
C86 C85 B2 C73 155.4(4) . . . . ?
C86 C85 B2 C91 -83.3(4) . . . . ?
C86 C87 C88 C89 1.6(6) . . . . ?
C72 C67 C68 C69 -0.6(7) . . . . ?
C72 C67 B1 C55 137.9(4) . . . . ?
C72 C67 B1 C61 -102.8(4) . . . . ?
C72 C67 B1 C49 15.5(6) . . . . ?
C72 C71 C70 C69 0.4(6) . . . . ?
C29 C28 C27 Mo2 64.8(7) . . . . ?
C29 C28 C27 C26 -0.4(11) . . . . ?
C29 C28 C27 C32 -169.6(11) . . . . ?
C29 C25 C26 Mo2 -59.1(8) . . . . ?
C29 C25 C26 C27 3.5(12) . . . . ?
C29 C25 C26 C31 180.0(12) . . . . ?
C67 C72 C71 C70 -0.6(7) . . . . ?
C55 C56 C57 C58 -1.9(7) . . . . ?
C55 C60 C59 C58 0.0(7) . . . . ?
C71 C72 C67 C68 0.6(6) . . . . ?
C71 C72 C67 B1 175.7(4) . . . . ?
C71 C70 C69 C68 -0.3(7) . . . . ?
C61 C66 C65 C64 0.8(7) . . . . ?
C61 C62 C63 C64 -0.2(7) . . . . ?
C74 C73 B2 C79 82.6(4) . . . . ?
C74 C73 B2 C85 -37.7(5) . . . . ?
C74 C73 B2 C91 -156.3(4) . . . . ?
C77 C78 C73 C74 -1.4(6) . . . . ?
C77 C78 C73 B2 172.4(4) . . . . ?
C77 C76 C75 C74 -2.1(6) . . . . ?
C81 C82 C83 C84 -0.7(6) . . . . ?
C34 C29 C25 Mo2 123.2(14) . . . . ?
C34 C29 C25 C26 -175.2(14) . . . . ?
C34 C29 C25 C30 2(2) . . . . ?
C89 C90 C85 C86 2.9(6) . . . . ?
C89 C90 C85 B2 -167.2(4) . . . . ?
C38 C37 C36 Fe2 60.2(6) . . . . ?
C38 C37 C36 C35 -0.4(10) . . . . ?
C38 C37 C36 C41 -173.6(10) . . . . ?
C10 C5 C1 Mo1 120.1(9) . . . . ?
C10 C5 C1 C2 -177.2(9) . . . . ?
C10 C5 C1 C6 -9.4(15) . . . . ?
C10 C5 C4 Mo1 -122.3(10) . . . . ?
C10 C5 C4 C3 177.7(9) . . . . ?
C10 C5 C4 C9 4.3(14) . . . . ?
C56 C55 C60 C59 -2.1(7) . . . . ?
C56 C55 B1 C67 71.3(5) . . . . ?
C56 C55 B1 C61 -47.3(6) . . . . ?
C56 C55 B1 C49 -168.0(4) . . . . ?
C56 C57 C58 C59 -0.4(7) . . . . ?
C20 C15 C14 Fe1 -125.2(9) . . . . ?
C20 C15 C14 C13 173.2(8) . . . . ?
C20 C15 C14 C19 -1.4(13) . . . . ?
C60 C55 C56 C57 3.1(7) . . . . ?
C60 C55 B1 C67 -108.1(5) . . . . ?
C60 C55 B1 C61 133.4(4) . . . . ?
C60 C55 B1 C49 12.6(6) . . . . ?
C17 C12 C13 Fe1 124.1(9) . . . . ?
C17 C12 C13 C14 -175.0(8) . . . . ?
C17 C12 C13 C18 1.1(13) . . . . ?
C83 C82 C81 C80 0.3(6) . . . . ?
C66 C61 C62 C63 1.6(7) . . . . ?
C66 C61 B1 C67 25.2(6) . . . . ?
C66 C61 B1 C55 145.5(4) . . . . ?
C66 C61 B1 C49 -92.6(5) . . . . ?
C66 C65 C64 C63 0.7(7) . . . . ?
C57 C58 C59 C60 1.3(7) . . . . ?
C70 C69 C68 C67 0.4(7) . . . . ?
C7 C2 C1 Mo1 -124.0(9) . . . . ?
C7 C2 C1 C5 170.0(9) . . . . ?
C7 C2 C1 C6 2.0(14) . . . . ?
C7 C2 C3 Mo1 123.9(9) . . . . ?
C7 C2 C3 C4 -168.9(9) . . . . ?
C7 C2 C3 C8 4.8(14) . . . . ?
C62 C61 C66 C65 -1.9(6) . . . . ?
C62 C61 B1 C67 -158.8(4) . . . . ?
C62 C61 B1 C55 -38.5(6) . . . . ?
C62 C61 B1 C49 83.5(5) . . . . ?
C62 C63 C64 C65 -1.0(7) . . . . ?
C8 C3 C4 Mo1 122.7(8) . . . . ?
C8 C3 C4 C5 -175.5(8) . . . . ?
C8 C3 C4 C9 -2.4(14) . . . . ?
C22 S3 C23 C24 138.2(5) . . . . ?
C33 C28 C27 Mo2 -123.4(12) . . . . ?
C33 C28 C27 C26 171.4(12) . . . . ?
C33 C28 C27 C32 2.2(18) . . . . ?
C33 C28 C29 Mo2 121.9(12) . . . . ?
C33 C28 C29 C34 2(2) . . . . ?
C33 C28 C29 C25 -169.8(11) . . . . ?
C68 C67 B1 C55 -47.4(6) . . . . ?
C68 C67 B1 C61 71.9(5) . . . . ?
C68 C67 B1 C49 -169.8(4) . . . . ?
C49 C54 C53 C52 0.3(8) . . . . ?
C19 C14 C13 Fe1 -121.7(9) . . . . ?
C19 C14 C13 C12 174.6(8) . . . . ?
C19 C14 C13 C18 -1.2(14) . . . . ?
C51 C52 C53 C54 0.7(8) . . . . ?
C50 C49 C54 C53 -0.4(7) . . . . ?
C50 C49 B1 C67 58.4(6) . . . . ?
C50 C49 B1 C55 -63.6(6) . . . . ?
C50 C49 B1 C61 175.8(4) . . . . ?
C50 C51 C52 C53 -1.6(8) . . . . ?
C30 C25 C26 Mo2 123.2(13) . . . . ?
C30 C25 C26 C27 -174.3(12) . . . . ?
C30 C25 C26 C31 2(2) . . . . ?
C16 C11 C15 Fe1 -135.8(9) . . . . ?
C16 C11 C15 C14 166.9(9) . . . . ?
C16 C11 C15 C20 -6.9(14) . . . . ?
C16 C11 C12 Fe1 136.9(9) . . . . ?
C16 C11 C12 C13 -166.3(9) . . . . ?
C16 C11 C12 C17 9.6(14) . . . . ?
C41 C36 C35 Fe2 -127.0(10) . . . . ?
C41 C36 C35 C39 172.2(10) . . . . ?
C41 C36 C35 C40 9.8(16) . . . . ?
B2 C79 C80 C81 -175.8(4) . . . . ?
B2 C79 C84 C83 175.3(4) . . . . ?
B2 C85 C86 C87 166.7(4) . . . . ?
B2 C73 C74 C75 -172.6(4) . . . . ?
C52 C51 C50 C49 1.5(8) . . . . ?
C32 C27 C26 Mo2 -128.4(10) . . . . ?
C32 C27 C26 C25 167.5(11) . . . . ?
C32 C27 C26 C31 -9.2(17) . . . . ?
C42 C37 C36 Fe2 -122.6(9) . . . . ?
C42 C37 C36 C35 176.8(9) . . . . ?
C42 C37 C36 C41 3.6(16) . . . . ?
C42 C37 C38 Fe2 121.1(10) . . . . ?
C42 C37 C38 C39 -175.1(10) . . . . ?
C42 C37 C38 C43 0.3(15) . . . . ?
C44 C39 C38 Fe2 -127.6(11) . . . . ?
C44 C39 C38 C37 169.9(10) . . . . ?
C44 C39 C38 C43 -5.4(17) . . . . ?
C23 S3 C22 C21 -139.7(5) . . . . ?
C40 C35 C39 Fe2 -137.7(11) . . . . ?
C40 C35 C39 C38 164.7(10) . . . . ?
C40 C35 C39 C44 -7.6(18) . . . . ?
C54 C49 C50 C51 -0.5(7) . . . . ?
C54 C49 B1 C67 -118.4(5) . . . . ?
C54 C49 B1 C55 119.5(5) . . . . ?
C54 C49 B1 C61 -1.1(6) . . . . ?
B1 C67 C68 C69 -175.6(4) . . . . ?
B1 C55 C56 C57 -176.4(4) . . . . ?
B1 C55 C60 C59 177.3(4) . . . . ?
B1 C61 C66 C65 174.4(4) . . . . ?
B1 C61 C62 C63 -174.7(4) . . . . ?
B1 C49 C50 C51 -177.6(4) . . . . ?
B1 C49 C54 C53 176.6(4) . . . . ?
C47 S6 C46 C45 -155.8(6) . . . . ?
C46 S6 C47 C48 65.0(8) . . . . ?
S1A C21A C22A S3A 52(2) . . . . ?
Mo1A S1A C21A C22A -44(2) . . . . ?
Mo1A C2A C3A C4A 65.7(14) . . . . ?
Mo1A C2A C3A C8A -123(3) . . . . ?
Mo1A C2A C1A C5A -64.2(15) . . . . ?
Mo1A C2A C1A C6A 123(3) . . . . ?
Mo1A C3A C4A C5A 61.6(14) . . . . ?
Mo1A C3A C4A C9A -123(3) . . . . ?
Mo1A C1A C5A C4A -66.7(14) . . . . ?
Mo1A C1A C5A C10A 120(2) . . . . ?
Mo1A S2A C24A C23A 36(2) . . . . ?
Mo1A C5A C4A C3A -61.1(14) . . . . ?
Mo1A C5A C4A C9A 123(2) . . . . ?
Mo1A S3A C22A C21A -36.1(16) . . . . ?
Mo1A S3A C23A C24A 19(2) . . . . ?
C2A C3A C4A Mo1A -62.6(14) . . . . ?
C2A C3A C4A C5A -1(2) . . . . ?
C2A C3A C4A C9A 174(3) . . . . ?
C2A C1A C5A Mo1A 62.7(15) . . . . ?
C2A C1A C5A C4A -4(2) . . . . ?
C2A C1A C5A C10A -177(2) . . . . ?
C3A C2A C1A Mo1A 67.5(14) . . . . ?
C3A C2A C1A C5A 3(2) . . . . ?
C3A C2A C1A C6A -169(2) . . . . ?
C1A C2A C3A Mo1A -67.1(14) . . . . ?
C1A C2A C3A C4A -1(2) . . . . ?
C1A C2A C3A C8A 170(3) . . . . ?
C1A C5A C4A Mo1A 64.2(14) . . . . ?
C1A C5A C4A C3A 3(2) . . . . ?
C1A C5A C4A C9A -173(2) . . . . ?
S2A C24A C23A S3A -37(3) . . . . ?
Fe1A S1A C21A C22A 31(2) . . . . ?
Fe1A S2A C24A C23A -39(3) . . . . ?
Fe1A C14A C13A C12A -64.5(15) . . . . ?
Fe1A C14A C13A C18A 120(3) . . . . ?
Fe1A C14A C15A C11A 60.7(16) . . . . ?
Fe1A C14A C15A C20A -124(3) . . . . ?
Fe1A C13A C12A C11A -61.7(16) . . . . ?
Fe1A C13A C12A C17A 127(3) . . . . ?
Fe1A C15A C11A C12A 57.4(16) . . . . ?
Fe1A C15A C11A C16A -134(3) . . . . ?
Fe1A C12A C11A C15A -57.6(16) . . . . ?
Fe1A C12A C11A C16A 135(3) . . . . ?
C7A C2A C3A Mo1A 123(2) . . . . ?
C7A C2A C3A C4A -171(2) . . . . ?
C7A C2A C3A C8A 0(4) . . . . ?
C7A C2A C1A Mo1A -125(3) . . . . ?
C7A C2A C1A C5A 171(3) . . . . ?
C7A C2A C1A C6A -2(5) . . . . ?
C8A C3A C4A Mo1A 125(2) . . . . ?
C8A C3A C4A C5A -173(2) . . . . ?
C8A C3A C4A C9A 2(4) . . . . ?
C6A C1A C5A Mo1A -125(3) . . . . ?
C6A C1A C5A C4A 168(3) . . . . ?
C6A C1A C5A C10A -5(4) . . . . ?
C10A C5A C4A Mo1A -124(3) . . . . ?
C10A C5A C4A C3A 175(3) . . . . ?
C10A C5A C4A C9A -1(4) . . . . ?
C22A S3A C23A C24A 129(2) . . . . ?
C23A S3A C22A C21A -146.3(17) . . . . ?
C14A C13A C12A Fe1A 62.2(14) . . . . ?
C14A C13A C12A C11A 0(2) . . . . ?
C14A C13A C12A C17A -171(3) . . . . ?
C14A C15A C11A Fe1A -57.6(15) . . . . ?
C14A C15A C11A C12A 0(3) . . . . ?
C14A C15A C11A C16A 169(3) . . . . ?
C13A C14A C15A Fe1A -60.2(14) . . . . ?
C13A C14A C15A C11A 0(2) . . . . ?
C13A C14A C15A C20A 175(3) . . . . ?
C13A C12A C11A Fe1A 57.4(15) . . . . ?
C13A C12A C11A C15A 0(3) . . . . ?
C13A C12A C11A C16A -168(3) . . . . ?
C15A C14A C13A Fe1A 63.9(15) . . . . ?
C15A C14A C13A C12A -1(2) . . . . ?
C15A C14A C13A C18A -176(3) . . . . ?
C19A C14A C13A Fe1A -120(2) . . . . ?
C19A C14A C13A C12A 175(2) . . . . ?
C19A C14A C13A C18A 0(4) . . . . ?
C19A C14A C15A Fe1A 124(3) . . . . ?
C19A C14A C15A C11A -175(3) . . . . ?
C19A C14A C15A C20A 0(4) . . . . ?
C18A C13A C12A Fe1A -122(2) . . . . ?
C18A C13A C12A C11A 177(2) . . . . ?
C18A C13A C12A C17A 5(4) . . . . ?
C20A C15A C11A Fe1A 128(3) . . . . ?
C20A C15A C11A C12A -175(3) . . . . ?
C20A C15A C11A C16A -6(4) . . . . ?
C17A C12A C11A Fe1A -130(3) . . . . ?
C17A C12A C11A C15A 172(3) . . . . ?
C17A C12A C11A C16A 4(4) . . . . ?
Fe2A S4A C45A C46A 34.5(18) . . . . ?
Fe2A S5A C48A C47A -88.5(17) . . . . ?
Fe2A C38A C39A C35A 58.7(18) . . . . ?
Fe2A C38A C39A C44A -125(3) . . . . ?
Fe2A C38A C37A C36A -62.8(15) . . . . ?
Fe2A C38A C37A C42A 117(3) . . . . ?
Fe2A C39A C35A C36A 60.4(16) . . . . ?
Fe2A C39A C35A C40A -152(3) . . . . ?
Fe2A C35A C36A C37A 57.6(15) . . . . ?
Fe2A C35A C36A C41A -131(3) . . . . ?
Fe2A C37A C36A C35A -59.7(17) . . . . ?
Fe2A C37A C36A C41A 130(3) . . . . ?
Mo2A C28A C29A C25A 66.2(14) . . . . ?
Mo2A C28A C29A C34A -121(3) . . . . ?
Mo2A C28A C27A C26A -61.9(14) . . . . ?
Mo2A C28A C27A C32A 128(2) . . . . ?
Mo2A C29A C25A C26A 64.1(15) . . . . ?
Mo2A C29A C25A C30A -115(3) . . . . ?
Mo2A C27A C26A C25A -63.9(14) . . . . ?
Mo2A C27A C26A C31A 121(2) . . . . ?
Mo2A S4A C45A C46A -42.3(17) . . . . ?
Mo2A C25A C26A C27A 65.4(14) . . . . ?
Mo2A C25A C26A C31A -121(3) . . . . ?
Mo2A S5A C48A C47A -13.3(18) . . . . ?
Mo2A S6A C47A C48A -34(2) . . . . ?
Mo2A S6A C46A C45A -40.9(17) . . . . ?
C28A C29A C25A Mo2A -66.5(14) . . . . ?
C28A C29A C25A C26A -2(2) . . . . ?
C28A C29A C25A C30A 178(3) . . . . ?
C28A C27A C26A Mo2A 61.2(14) . . . . ?
C28A C27A C26A C25A -3(2) . . . . ?
C28A C27A C26A C31A -178(2) . . . . ?
C29A C28A C27A Mo2A 63.1(14) . . . . ?
C29A C28A C27A C26A 1(2) . . . . ?
C29A C28A C27A C32A -169(2) . . . . ?
C29A C25A C26A Mo2A -62.3(15) . . . . ?
C29A C25A C26A C27A 3(2) . . . . ?
C29A C25A C26A C31A 177(3) . . . . ?
C27A C28A C29A Mo2A -65.5(14) . . . . ?
C27A C28A C29A C25A 1(2) . . . . ?
C27A C28A C29A C34A 173(3) . . . . ?
S4A C45A C46A S6A 55(2) . . . . ?
S5A C48A C47A S6A 31(3) . . . . ?
C33A C28A C29A Mo2A 124(2) . . . . ?
C33A C28A C29A C25A -170(2) . . . . ?
C33A C28A C29A C34A 3(4) . . . . ?
C33A C28A C27A Mo2A -128(3) . . . . ?
C33A C28A C27A C26A 170(3) . . . . ?
C33A C28A C27A C32A 0(4) . . . . ?
C34A C29A C25A Mo2A 120(3) . . . . ?
C34A C29A C25A C26A -175(3) . . . . ?
C34A C29A C25A C30A 5(4) . . . . ?
C32A C27A C26A Mo2A -130(3) . . . . ?
C32A C27A C26A C25A 166(2) . . . . ?
C32A C27A C26A C31A -8(4) . . . . ?
C30A C25A C26A Mo2A 117(2) . . . . ?
C30A C25A C26A C27A -177(2) . . . . ?
C30A C25A C26A C31A -3(4) . . . . ?
C47A S6A C46A C45A -153.6(15) . . . . ?
C46A S6A C47A C48A 78(2) . . . . ?
C38A C39A C35A Fe2A -55.9(17) . . . . ?
C38A C39A C35A C36A 5(3) . . . . ?
C38A C39A C35A C40A 152(3) . . . . ?
C38A C37A C36A Fe2A 60.3(15) . . . . ?
C38A C37A C36A C35A 1(3) . . . . ?
C38A C37A C36A C41A -170(3) . . . . ?
C39A C38A C37A Fe2A 65.0(16) . . . . ?
C39A C38A C37A C36A 2(3) . . . . ?
C39A C38A C37A C42A -178(3) . . . . ?
C39A C35A C36A Fe2A -60.8(17) . . . . ?
C39A C35A C36A C37A -3(3) . . . . ?
C39A C35A C36A C41A 168(3) . . . . ?
C37A C38A C39A Fe2A -62.9(15) . . . . ?
C37A C38A C39A C35A -4(3) . . . . ?
C37A C38A C39A C44A 172(3) . . . . ?
C43A C38A C39A Fe2A 119(3) . . . . ?
C43A C38A C39A C35A 178(3) . . . . ?
C43A C38A C39A C44A -5(5) . . . . ?
C43A C38A C37A Fe2A -117(3) . . . . ?
C43A C38A C37A C36A -180(3) . . . . ?
C43A C38A C37A C42A 0(4) . . . . ?
C44A C39A C35A Fe2A 128(4) . . . . ?
C44A C39A C35A C36A -172(4) . . . . ?
C44A C39A C35A C40A -25(5) . . . . ?
C40A C35A C36A Fe2A 153(3) . . . . ?
C40A C35A C36A C37A -150(3) . . . . ?
C40A C35A C36A C41A 22(4) . . . . ?
C42A C37A C36A Fe2A -120(3) . . . . ?
C42A C37A C36A C35A -179(3) . . . . ?
C42A C37A C36A C41A 10(4) . . . . ?
